data_4328985
loop_
_publ_author_name
'Yuki Sawada'
'Wataru Kosaka'
'Yoshihito Hayashi'
'Hitoshi Miyasaka'

_publ_section_title
;
 Coulombic Aggregations of MnIIIsalen-Type Complexes and Keggin-Type
 Polyoxometalates: Isolation of Mn2 Single-Molecule Magnets
;
_journal_name_full 'Inorganic Chemistry'
_journal_page_first 4824
_journal_page_last 4832
_journal_paper_doi 10.1021/ic300215q
_journal_volume 51
_journal_year 2012
_chemical_formula_moiety 'C93 H80 Br8 Mn4 N9 O59 Si W12'
_chemical_formula_sum 'C93 H80 Br8 Mn4 N9 O59 Si W12'
_chemical_formula_weight 5360.95
_space_group_IT_number 1
_symmetry_cell_setting triclinic
_symmetry_Int_Tables_number 1
_symmetry_space_group_name_Hall 'P 1'
_symmetry_space_group_name_H-M 'P 1'
_atom_sites_solution_hydrogens geom
_atom_sites_solution_primary direct
_atom_sites_solution_secondary difmap
_cell_angle_alpha 77.258(13)
_cell_angle_beta 71.271(12)
_cell_angle_gamma 70.782(12)
_cell_formula_units_Z 1
_cell_length_a 13.782(4)
_cell_length_b 15.611(5)
_cell_length_c 17.204(5)
_cell_measurement_reflns_used 13633
_cell_measurement_temperature 123
_cell_measurement_theta_max 27.46
_cell_measurement_theta_min 3.03
_cell_volume 3282.7(17)
_computing_cell_refinement CrystalClear
_computing_data_collection 'CrystalClear (Rigaku/MSC Inc., 2006)'
_computing_data_reduction CrystalClear
_computing_molecular_graphics 'CrystalStructure 4.0'
_computing_publication_material 'CrystalStructure 4.0 (Rigaku, 2010)'
_computing_structure_refinement 'SHELXL97 (Sheldrick, 2008)'
_computing_structure_solution 'Il Milione (Burla, et al., 2007)'
_diffrn_ambient_temperature 123
_diffrn_detector_area_resol_mean 7.314
_diffrn_measured_fraction_theta_full 0.974
_diffrn_measured_fraction_theta_max 0.974
_diffrn_measurement_device_type 'Rigaku Mercury70'
_diffrn_measurement_method \w
_diffrn_radiation_type 'Mo K\a'
_diffrn_radiation_wavelength 0.71070
_diffrn_reflns_av_R_equivalents 0.0582
_diffrn_reflns_limit_h_max 17
_diffrn_reflns_limit_h_min -17
_diffrn_reflns_limit_k_max 17
_diffrn_reflns_limit_k_min -20
_diffrn_reflns_limit_l_max 20
_diffrn_reflns_limit_l_min -21
_diffrn_reflns_number 36386
_diffrn_reflns_theta_full 27.44
_diffrn_reflns_theta_max 27.44
_diffrn_standards_number 0
_exptl_absorpt_coefficient_mu 13.386
_exptl_absorpt_correction_type none
_exptl_crystal_colour brown
_exptl_crystal_density_diffrn 2.712
_exptl_crystal_description block
_exptl_crystal_F_000 2455.00
_exptl_crystal_size_max 0.159
_exptl_crystal_size_mid 0.049
_exptl_crystal_size_min 0.049
_refine_diff_density_max 5.100
_refine_diff_density_min -3.840
_refine_ls_abs_structure_details 'Flack, H. D. (1983), Acta Cryst. A39, 876-881.  8637 Friedel Pairs'
_refine_ls_abs_structure_Flack 0.000(1)
_refine_ls_extinction_method none
_refine_ls_goodness_of_fit_ref 1.078
_refine_ls_hydrogen_treatment constr
_refine_ls_number_parameters 1645
_refine_ls_number_reflns 23244
_refine_ls_number_restraints 1431
_refine_ls_R_factor_gt 0.0706
_refine_ls_shift/su_max 0.005
_refine_ls_structure_factor_coef Fsqd
_refine_ls_weighting_details 'w = 1/[\s^2^(Fo^2^)+(0.0702P)^2^+8.7086P] where P=(Fo^2^+2Fc^2^)/3'
_refine_ls_weighting_scheme calc
_refine_ls_wR_factor_ref 0.1836
_reflns_number_gt 17459
_reflns_number_total 23247
_reflns_threshold_expression F^2^>2.0\s(F^2^)
_cod_data_source_file ic300215q_si_004.cif
_cod_data_source_block Mn5-Brsaltmen_SW12O40
_cod_database_code 4328985

loop_
_symmetry_equiv_pos_site_id
_symmetry_equiv_pos_as_xyz
1 +X,+Y,+Z

loop_
_atom_site_label
_atom_site_type_symbol
_atom_site_fract_x
_atom_site_fract_y
_atom_site_fract_z
_atom_site_U_iso_or_equiv
_atom_site_adp_type
_atom_site_occupancy
_atom_site_symmetry_multiplicity
_atom_site_calc_flag
_atom_site_refinement_flags
W1 W 0.26191(9) 0.94256(8) 0.55549(7) 0.0331(3) Uani 1.0 1 d .
W2 W 0.20334(10) 0.78122(8) 0.48668(7) 0.0394(3) Uani 1.0 1 d .
W3 W 0.21123(10) 0.98416(9) 0.36627(7) 0.0383(3) Uani 1.0 1 d .
W4 W 0.04409(8) 0.93726(9) 0.74092(6) 0.0314(3) Uani 1.0 1 d .
W5 W -0.20713(10) 0.96902(9) 0.72626(7) 0.0413(3) Uani 1.0 1 d .
W6 W -0.01302(9) 0.77212(8) 0.67449(7) 0.0372(3) Uani 1.0 1 d .
W7 W 0.05552(8) 1.15215(8) 0.61067(7) 0.0314(3) Uani 1.0 1 d .
W8 W -0.19789(11) 1.18482(9) 0.59823(7) 0.0429(4) Uani 1.0 1 d .
W9 W 0.00422(9) 1.19298(8) 0.42042(7) 0.0381(3) Uani 1.0 1 d .
W10 W -0.05674(8) 1.01905(8) 0.34971(6) 0.0298(3) Uani 1.0 1 d .
W11 W -0.26219(9) 1.01385(8) 0.52584(7) 0.0339(3) Uani 1.0 1 d .
W12 W -0.06737(8) 0.81468(8) 0.47388(6) 0.0302(3) Uani 1.0 1 d .
Br1 Br 0.6358(4) 0.4708(4) 0.0531(2) 0.0646(11) Uani 1.0 1 d .
Br2 Br 0.2195(4) 0.7163(3) 0.8937(3) 0.0679(12) Uani 1.0 1 d .
Br3 Br 0.7616(4) 0.2394(4) 0.2001(3) 0.0690(12) Uani 1.0 1 d .
Br4 Br 0.3468(4) 0.4910(4) 1.0381(3) 0.0672(11) Uani 1.0 1 d .
Br5 Br 0.7485(3) 0.3394(3) 0.8734(2) 0.0466(8) Uani 1.0 1 d .
Br6 Br -0.0177(3) -0.2021(3) 1.1374(3) 0.0583(10) Uani 1.0 1 d .
Br7 Br 1.0064(3) 0.1635(3) -0.0491(3) 0.0662(11) Uani 1.0 1 d .
Br8 Br 0.2349(3) -0.3735(3) 0.2135(2) 0.0440(8) Uani 1.0 1 d .
Mn1 Mn 0.3919(4) 0.5376(4) 0.4941(3) 0.0346(9) Uani 1.0 1 d .
Mn2 Mn 0.5894(4) 0.4206(4) 0.5974(3) 0.0367(10) Uani 1.0 1 d .
Mn3 Mn 0.3762(4) 0.0614(4) 0.9507(3) 0.0313(9) Uani 1.0 1 d .
Mn4 Mn 0.6121(4) -0.1007(4) 0.1334(3) 0.0324(9) Uani 1.0 1 d .
Si1 Si -0.0036(7) 0.9800(6) 0.5435(5) 0.0166(7) Uani 1.0 1 d .
O1 O 0.1288(11) 0.9360(11) 0.5031(9) 0.0299(14) Uani 1.0 1 d .
O2 O -0.0282(11) 0.9305(11) 0.6377(9) 0.0284(14) Uani 1.0 1 d .
O3 O -0.0215(12) 1.0863(11) 0.5424(9) 0.0302(13) Uani 1.0 1 d .
O4 O -0.0705(11) 0.9634(10) 0.4956(9) 0.0265(13) Uani 1.0 1 d .
O5 O 0.3003(13) 0.8184(11) 0.5296(10) 0.037(3) Uani 1.0 1 d .
O6 O 0.2605(12) 0.8527(11) 0.3816(10) 0.034(3) Uani 1.0 1 d .
O7 O 0.3063(13) 0.9775(12) 0.4354(10) 0.037(3) Uani 1.0 1 d .
O8 O 0.3805(14) 0.9317(16) 0.5730(12) 0.042(4) Uani 1.0 1 d .
O9 O 0.2872(13) 0.6749(14) 0.4663(12) 0.035(3) Uani 1.0 1 d .
O10 O 0.3010(15) 0.9976(14) 0.2742(11) 0.035(3) Uani 1.0 1 d .
O11 O -0.1042(12) 0.9640(13) 0.7897(10) 0.038(3) Uani 1.0 1 d .
O12 O -0.1530(13) 0.8368(13) 0.7398(10) 0.040(3) Uani 1.0 1 d .
O13 O 0.0468(13) 0.8080(12) 0.7495(9) 0.037(3) Uani 1.0 1 d .
O14 O 0.0809(16) 0.9290(16) 0.8278(11) 0.048(3) Uani 1.0 1 d .
O15 O -0.3156(15) 0.9771(15) 0.8117(12) 0.040(4) Uani 1.0 1 d .
O16 O -0.0056(17) 0.6620(14) 0.7228(13) 0.050(4) Uani 1.0 1 d .
O17 O -0.0917(13) 1.2129(12) 0.6389(11) 0.039(3) Uani 1.0 1 d .
O18 O -0.1345(13) 1.2451(12) 0.4937(10) 0.041(3) Uani 1.0 1 d .
O19 O 0.0654(13) 1.2185(12) 0.5010(11) 0.041(3) Uani 1.0 1 d .
O20 O 0.0974(15) 1.2183(14) 0.6513(12) 0.045(3) Uani 1.0 1 d .
O21 O -0.3080(14) 1.2793(14) 0.6273(12) 0.035(3) Uani 1.0 1 d .
O22 O 0.0196(15) 1.2825(13) 0.3511(12) 0.041(3) Uani 1.0 1 d .
O23 O -0.2020(13) 1.0462(13) 0.4131(10) 0.034(3) Uani 1.0 1 d .
O24 O -0.2105(13) 0.8860(13) 0.5090(12) 0.037(3) Uani 1.0 1 d .
O25 O -0.0516(15) 0.8929(13) 0.3715(10) 0.036(3) Uani 1.0 1 d .
O26 O -0.0639(15) 1.0426(15) 0.2509(11) 0.046(3) Uani 1.0 1 d .
O27 O -0.3932(16) 1.0321(17) 0.5319(14) 0.052(4) Uani 1.0 1 d .
O28 O -0.0800(16) 0.7225(14) 0.4512(12) 0.047(3) Uani 1.0 1 d .
O29 O 0.1860(12) 1.0630(13) 0.5680(11) 0.036(3) Uani 1.0 1 d .
O30 O 0.1803(12) 0.9113(13) 0.6616(10) 0.032(3) Uani 1.0 1 d .
O31 O 0.1244(12) 0.7590(12) 0.5960(10) 0.038(3) Uani 1.0 1 d .
O32 O 0.0884(12) 0.7904(12) 0.4547(9) 0.033(3) Uani 1.0 1 d .
O33 O 0.0956(12) 0.9796(12) 0.3403(9) 0.034(3) Uani 1.0 1 d .
O34 O 0.1371(13) 1.1064(12) 0.3893(11) 0.042(3) Uani 1.0 1 d .
O35 O -0.0667(12) 0.7849(11) 0.5878(9) 0.032(3) Uani 1.0 1 d .
O36 O 0.0357(13) 1.0588(13) 0.7021(10) 0.032(3) Uani 1.0 1 d .
O37 O -0.0508(14) 1.1298(11) 0.3779(11) 0.038(3) Uani 1.0 1 d .
O38 O -0.2424(14) 1.1223(12) 0.5448(10) 0.039(3) Uani 1.0 1 d .
O39 O -0.2048(14) 1.0913(12) 0.6863(9) 0.040(3) Uani 1.0 1 d .
O40 O -0.2527(13) 0.9682(13) 0.6357(10) 0.040(3) Uani 1.0 1 d .
O41 O 0.5052(14) 0.5540(14) 0.4035(12) 0.034(3) Uani 1.0 1 d .
O42 O 0.4452(16) 0.5741(15) 0.5667(12) 0.042(3) Uani 1.0 1 d .
O43 O 0.5352(15) 0.3818(15) 0.5291(13) 0.042(3) Uani 1.0 1 d .
O44 O 0.4789(15) 0.4006(14) 0.6893(12) 0.037(3) Uani 1.0 1 d .
O45 O 0.4320(14) 0.1183(14) 1.0051(10) 0.029(2) Uani 1.0 1 d .
O46 O 0.3146(14) 0.0024(15) 1.0493(11) 0.035(3) Uani 1.0 1 d .
O47 O 0.5176(15) -0.0564(14) 0.9378(11) 0.030(3) Uani 1.0 1 d .
O48 O 0.203(2) 0.2100(19) 1.0064(18) 0.079(6) Uani 1.0 1 d .
O49 O 0.6699(15) -0.0340(14) 0.0351(11) 0.037(3) Uani 1.0 1 d .
O50 O 0.5542(17) -0.1574(14) 0.0790(11) 0.037(3) Uani 1.0 1 d .
O51 O 0.4700(16) 0.0126(14) 0.1475(11) 0.033(4) Uani 1.0 1 d .
O52 O 0.7759(18) -0.2209(16) 0.0884(14) 0.060(4) Uani 1.0 1 d .
O53 O 0.879(2) 0.516(3) 0.2563(15) 0.083(7) Uani 1.0 1 d .
O54 O 0.535(3) 0.7001(18) 0.8528(19) 0.090(7) Uani 1.0 1 d .
O55 O 0.592(3) 0.816(3) 0.598(3) 0.100(11) Uani 1.0 1 d .
O56 O 0.476(4) 0.245(4) 1.220(3) 0.159(11) Uiso 1.0 1 d .
O57 O 0.302(3) 0.365(3) 1.2393(19) 0.089(8) Uiso 1.0 1 d .
O59 O 0.397(3) 0.143(3) 0.493(2) 0.091(10) Uiso 1.0 1 d .
O60 O 0.077(3) 0.441(3) 0.853(2) 0.112(12) Uiso 1.0 1 d .
N1 N 0.3347(18) 0.4830(17) 0.4333(14) 0.035(2) Uani 1.0 1 d .
N2 N 0.2717(18) 0.5107(17) 0.5872(14) 0.038(2) Uani 1.0 1 d .
N3 N 0.7039(17) 0.4511(18) 0.5056(15) 0.038(2) Uani 1.0 1 d .
N4 N 0.6441(18) 0.4839(18) 0.6573(15) 0.037(2) Uani 1.0 1 d .
N5 N 0.4298(18) 0.1273(18) 0.8413(13) 0.033(2) Uani 1.0 1 d .
N6 N 0.3118(19) 0.0175(19) 0.8862(14) 0.038(2) Uani 1.0 1 d .
N7 N 0.6809(19) -0.0639(18) 0.1986(15) 0.038(2) Uani 1.0 1 d .
N8 N 0.563(2) -0.1709(17) 0.2430(14) 0.0337(19) Uani 1.0 1 d .
N9 N 0.350(5) 0.289(4) 1.245(4) 0.127(9) Uiso 1.0 1 d .
C1 C 0.528(3) 0.530(2) 0.3294(17) 0.036(3) Uani 1.0 1 d .
C2 C 0.621(3) 0.550(2) 0.2750(17) 0.038(3) Uani 1.0 1 d .
C3 C 0.654(3) 0.528(2) 0.1886(18) 0.041(3) Uani 1.0 1 d .
C4 C 0.591(3) 0.495(3) 0.1641(19) 0.040(3) Uani 1.0 1 d .
C5 C 0.503(3) 0.469(2) 0.2189(17) 0.040(3) Uani 1.0 1 d .
C6 C 0.472(3) 0.493(3) 0.3022(17) 0.036(3) Uani 1.0 1 d .
C7 C 0.380(3) 0.465(3) 0.3553(17) 0.037(3) Uani 1.0 1 d .
C8 C 0.231(3) 0.464(2) 0.4774(18) 0.038(2) Uani 1.0 1 d .
C9 C 0.216(3) 0.381(2) 0.4506(19) 0.041(4) Uani 1.0 1 d .
C10 C 0.142(2) 0.5513(19) 0.4635(18) 0.039(4) Uani 1.0 1 d .
C11 C 0.224(3) 0.444(2) 0.5705(18) 0.039(2) Uani 1.0 1 d .
C12 C 0.295(3) 0.344(2) 0.5967(18) 0.037(4) Uani 1.0 1 d .
C13 C 0.106(3) 0.452(3) 0.623(2) 0.046(5) Uani 1.0 1 d .
C14 C 0.241(3) 0.535(2) 0.6579(18) 0.040(3) Uani 1.0 1 d .
C15 C 0.291(3) 0.594(3) 0.6826(19) 0.042(3) Uani 1.0 1 d .
C16 C 0.240(3) 0.631(3) 0.7594(19) 0.045(3) Uani 1.0 1 d .
C17 C 0.285(3) 0.683(3) 0.785(2) 0.047(3) Uani 1.0 1 d .
C18 C 0.370(3) 0.707(3) 0.7352(19) 0.046(3) Uani 1.0 1 d .
C19 C 0.422(3) 0.678(3) 0.655(2) 0.044(3) Uani 1.0 1 d .
C20 C 0.382(3) 0.618(3) 0.6347(18) 0.042(3) Uani 1.0 1 d .
C21 C 0.592(2) 0.342(3) 0.4606(18) 0.041(3) Uani 1.0 1 d .
C22 C 0.563(3) 0.279(3) 0.429(2) 0.043(3) Uani 1.0 1 d .
C23 C 0.611(3) 0.247(3) 0.3594(19) 0.045(3) Uani 1.0 1 d .
C24 C 0.702(3) 0.275(3) 0.307(2) 0.044(3) Uani 1.0 1 d .
C25 C 0.740(3) 0.332(3) 0.333(2) 0.043(3) Uani 1.0 1 d .
C26 C 0.693(3) 0.359(3) 0.4106(19) 0.040(3) Uani 1.0 1 d .
C27 C 0.740(3) 0.416(2) 0.4323(18) 0.039(3) Uani 1.0 1 d .
C28 C 0.755(3) 0.519(3) 0.5182(19) 0.039(3) Uani 1.0 1 d .
C29 C 0.688(3) 0.610(3) 0.490(2) 0.044(5) Uani 1.0 1 d .
C30 C 0.867(2) 0.507(3) 0.4623(18) 0.038(4) Uani 1.0 1 d .
C31 C 0.750(3) 0.507(2) 0.6070(18) 0.039(3) Uani 1.0 1 d .
C32 C 0.754(3) 0.592(2) 0.6355(19) 0.043(4) Uani 1.0 1 d .
C33 C 0.836(3) 0.424(3) 0.6367(19) 0.047(5) Uani 1.0 1 d .
C34 C 0.603(3) 0.495(2) 0.7357(18) 0.037(3) Uani 1.0 1 d .
C35 C 0.508(3) 0.472(2) 0.7889(18) 0.039(3) Uani 1.0 1 d .
C36 C 0.472(3) 0.490(3) 0.8714(18) 0.042(3) Uani 1.0 1 d .
C37 C 0.390(3) 0.471(3) 0.9226(19) 0.043(3) Uani 1.0 1 d .
C38 C 0.335(3) 0.420(2) 0.9035(19) 0.043(3) Uani 1.0 1 d .
C39 C 0.362(3) 0.407(2) 0.8242(17) 0.040(3) Uani 1.0 1 d .
C40 C 0.452(3) 0.426(2) 0.7677(17) 0.037(3) Uani 1.0 1 d .
C41 C 0.501(2) 0.168(2) 0.9737(16) 0.030(2) Uani 1.0 1 d .
C42 C 0.538(2) 0.194(2) 1.0257(15) 0.031(3) Uani 1.0 1 d .
C43 C 0.607(2) 0.248(2) 0.9998(16) 0.032(3) Uani 1.0 1 d .
C44 C 0.647(2) 0.270(2) 0.9127(16) 0.032(3) Uani 1.0 1 d .
C45 C 0.614(2) 0.243(2) 0.8563(16) 0.030(3) Uani 1.0 1 d .
C46 C 0.537(2) 0.194(2) 0.8869(15) 0.030(2) Uani 1.0 1 d .
C47 C 0.502(2) 0.176(2) 0.8245(15) 0.032(3) Uani 1.0 1 d .
C48 C 0.371(3) 0.132(3) 0.7767(16) 0.037(3) Uani 1.0 1 d .
C49 C 0.439(2) 0.155(3) 0.6929(16) 0.036(4) Uani 1.0 1 d .
C50 C 0.2581(19) 0.206(3) 0.7998(16) 0.036(4) Uani 1.0 1 d .
C51 C 0.342(2) 0.044(3) 0.7983(16) 0.038(3) Uani 1.0 1 d .
C52 C 0.452(3) -0.033(3) 0.7618(16) 0.041(4) Uani 1.0 1 d .
C53 C 0.267(3) 0.043(3) 0.7495(17) 0.043(4) Uani 1.0 1 d .
C54 C 0.242(3) -0.021(3) 0.9153(16) 0.037(3) Uani 1.0 1 d .
C55 C 0.199(2) -0.054(3) 1.0033(16) 0.035(3) Uani 1.0 1 d .
C56 C 0.127(2) -0.109(2) 1.0238(15) 0.034(3) Uani 1.0 1 d .
C57 C 0.091(3) -0.135(3) 1.1025(16) 0.036(3) Uani 1.0 1 d .
C58 C 0.125(3) -0.127(3) 1.1671(17) 0.036(3) Uani 1.0 1 d .
C59 C 0.197(2) -0.077(3) 1.1464(17) 0.036(3) Uani 1.0 1 d .
C60 C 0.244(3) -0.044(3) 1.0666(17) 0.035(3) Uani 1.0 1 d .
C61 C 0.236(3) 0.262(3) 1.111(3) 0.084(7) Uani 1.0 1 d .
C62 C 0.183(3) 0.217(2) 1.082(3) 0.082(6) Uani 1.0 1 d .
C63 C 0.100(4) 0.174(3) 1.147(3) 0.086(8) Uani 1.0 1 d .
C64 C 0.744(3) 0.009(3) 0.0233(19) 0.039(3) Uani 1.0 1 d .
C65 C 0.782(3) 0.047(3) -0.0605(18) 0.041(3) Uani 1.0 1 d .
C66 C 0.863(3) 0.087(3) -0.0824(19) 0.041(3) Uani 1.0 1 d .
C67 C 0.902(3) 0.105(3) -0.0251(18) 0.042(3) Uani 1.0 1 d .
C68 C 0.871(3) 0.067(3) 0.0496(18) 0.041(3) Uani 1.0 1 d .
C69 C 0.786(3) 0.018(3) 0.0797(18) 0.040(3) Uani 1.0 1 d .
C70 C 0.750(3) -0.010(2) 0.1614(17) 0.038(3) Uani 1.0 1 d .
C71 C 0.631(3) -0.072(2) 0.2958(17) 0.038(2) Uani 1.0 1 d .
C72 C 0.720(3) -0.078(3) 0.3369(19) 0.043(4) Uani 1.0 1 d .
C73 C 0.530(3) 0.000(2) 0.3157(17) 0.039(4) Uani 1.0 1 d .
C74 C 0.615(3) -0.171(2) 0.3072(17) 0.035(2) Uani 1.0 1 d .
C75 C 0.720(3) -0.247(3) 0.2909(18) 0.041(5) Uani 1.0 1 d .
C76 C 0.541(3) -0.190(3) 0.3960(17) 0.039(4) Uani 1.0 1 d .
C77 C 0.498(3) -0.213(2) 0.2555(16) 0.033(3) Uani 1.0 1 d .
C78 C 0.448(3) -0.228(2) 0.1949(16) 0.033(3) Uani 1.0 1 d .
C79 C 0.375(3) -0.283(2) 0.2259(16) 0.034(3) Uani 1.0 1 d .
C80 C 0.338(3) -0.308(2) 0.1709(16) 0.036(3) Uani 1.0 1 d .
C81 C 0.373(3) -0.287(2) 0.0890(16) 0.037(3) Uani 1.0 1 d .
C82 C 0.449(3) -0.242(2) 0.0553(16) 0.037(3) Uani 1.0 1 d .
C83 C 0.486(3) -0.205(3) 0.1107(17) 0.036(3) Uani 1.0 1 d .
C84 C 0.916(3) -0.356(3) 0.034(3) 0.087(8) Uani 1.0 1 d .
C85 C 0.848(3) -0.258(3) 0.032(2) 0.069(5) Uani 1.0 1 d .
C86 C 0.877(4) -0.197(3) -0.047(3) 0.081(8) Uani 1.0 1 d .
C87 C 0.985(3) 0.432(3) 0.169(3) 0.091(7) Uani 1.0 1 d .
C88 C 0.985(4) 0.483(3) 0.217(2) 0.088(6) Uani 1.0 1 d .
C89 C 1.064(3) 0.499(3) 0.241(3) 0.089(7) Uani 1.0 1 d .
C90 C 0.670(3) 0.600(2) 0.8520(19) 0.049(6) Uani 1.0 1 d .
C91 C 0.630(4) 0.682(3) 0.835(3) 0.073(6) Uani 1.0 1 d .
C92 C 0.656(3) 0.753(3) 0.789(3) 0.076(7) Uani 1.0 1 d .
C93 C 0.303(5) 0.206(5) 1.282(4) 0.131(12) Uiso 1.0 1 d .
H2 H 0.6618 0.5766 0.2927 0.0454 Uiso 1.0 1 calc R
H3 H 0.7185 0.5375 0.1513 0.0489 Uiso 1.0 1 calc R
H5 H 0.4651 0.4383 0.2025 0.0475 Uiso 1.0 1 calc R
H7 H 0.3495 0.4313 0.3338 0.0443 Uiso 1.0 1 calc R
H9A H 0.2708 0.3254 0.4639 0.0496 Uiso 1.0 1 calc R
H9B H 0.2243 0.3914 0.3909 0.0496 Uiso 1.0 1 calc R
H9C H 0.1454 0.3737 0.4803 0.0496 Uiso 1.0 1 calc R
H10A H 0.1723 0.5934 0.4181 0.0470 Uiso 1.0 1 calc R
H10B H 0.1103 0.5807 0.5142 0.0470 Uiso 1.0 1 calc R
H10C H 0.0872 0.5355 0.4495 0.0470 Uiso 1.0 1 calc R
H12A H 0.2901 0.3368 0.6558 0.0446 Uiso 1.0 1 calc R
H12B H 0.3694 0.3369 0.5644 0.0446 Uiso 1.0 1 calc R
H12C H 0.2683 0.2984 0.5859 0.0446 Uiso 1.0 1 calc R
H13A H 0.0617 0.5147 0.6122 0.0550 Uiso 1.0 1 calc R
H13B H 0.1030 0.4369 0.6815 0.0550 Uiso 1.0 1 calc R
H13C H 0.0796 0.4094 0.6064 0.0550 Uiso 1.0 1 calc R
H14A H 0.1841 0.5162 0.6978 0.0485 Uiso 1.0 1 calc R
H16A H 0.1747 0.6196 0.7928 0.0536 Uiso 1.0 1 calc R
H18 H 0.3969 0.7457 0.7532 0.0554 Uiso 1.0 1 calc R
H19 H 0.4810 0.6981 0.6188 0.0522 Uiso 1.0 1 calc R
H22A H 0.5031 0.2587 0.4632 0.0511 Uiso 1.0 1 calc R
H23 H 0.5861 0.2055 0.3432 0.0535 Uiso 1.0 1 calc R
H25 H 0.7988 0.3522 0.2975 0.0521 Uiso 1.0 1 calc R
H27A H 0.8011 0.4304 0.3932 0.0466 Uiso 1.0 1 calc R
H29A H 0.6145 0.6200 0.5265 0.0525 Uiso 1.0 1 calc R
H29B H 0.6869 0.6119 0.4333 0.0525 Uiso 1.0 1 calc R
H29C H 0.7171 0.6579 0.4934 0.0525 Uiso 1.0 1 calc R
H30A H 0.8659 0.5162 0.4044 0.0456 Uiso 1.0 1 calc R
H30B H 0.9114 0.4446 0.4754 0.0456 Uiso 1.0 1 calc R
H30C H 0.8976 0.5513 0.4711 0.0456 Uiso 1.0 1 calc R
H32A H 0.7519 0.5792 0.6944 0.0515 Uiso 1.0 1 calc R
H32B H 0.6929 0.6435 0.6271 0.0515 Uiso 1.0 1 calc R
H32C H 0.8205 0.6074 0.6033 0.0515 Uiso 1.0 1 calc R
H33A H 0.8331 0.3678 0.6225 0.0560 Uiso 1.0 1 calc R
H33B H 0.8220 0.4196 0.6968 0.0560 Uiso 1.0 1 calc R
H33C H 0.9067 0.4333 0.6095 0.0560 Uiso 1.0 1 calc R
H34 H 0.6390 0.5196 0.7597 0.0448 Uiso 1.0 1 calc R
H36 H 0.5116 0.5173 0.8898 0.0507 Uiso 1.0 1 calc R
H38 H 0.2817 0.3968 0.9445 0.0516 Uiso 1.0 1 calc R
H39 H 0.3187 0.3834 0.8062 0.0474 Uiso 1.0 1 calc R
H42 H 0.5164 0.1741 1.0832 0.0371 Uiso 1.0 1 calc R
H43 H 0.6262 0.2703 1.0381 0.0388 Uiso 1.0 1 calc R
H45 H 0.6416 0.2575 0.7984 0.0365 Uiso 1.0 1 calc R
H47 H 0.5299 0.1989 0.7686 0.0385 Uiso 1.0 1 calc R
H49A H 0.4038 0.1558 0.6511 0.0435 Uiso 1.0 1 calc R
H49B H 0.5080 0.1083 0.6836 0.0435 Uiso 1.0 1 calc R
H49C H 0.4490 0.2147 0.6889 0.0435 Uiso 1.0 1 calc R
H50A H 0.2167 0.2091 0.7621 0.0429 Uiso 1.0 1 calc R
H50B H 0.2695 0.2663 0.7948 0.0429 Uiso 1.0 1 calc R
H50C H 0.2190 0.1898 0.8568 0.0429 Uiso 1.0 1 calc R
H52A H 0.5048 -0.0381 0.7903 0.0487 Uiso 1.0 1 calc R
H52B H 0.4792 -0.0158 0.7024 0.0487 Uiso 1.0 1 calc R
H52C H 0.4368 -0.0926 0.7709 0.0487 Uiso 1.0 1 calc R
H53A H 0.3007 0.0539 0.6901 0.0511 Uiso 1.0 1 calc R
H53B H 0.2001 0.0922 0.7642 0.0511 Uiso 1.0 1 calc R
H53C H 0.2512 -0.0158 0.7631 0.0511 Uiso 1.0 1 calc R
H54 H 0.2113 -0.0300 0.8770 0.0440 Uiso 1.0 1 calc R
H56 H 0.1072 -0.1254 0.9825 0.0412 Uiso 1.0 1 calc R
H58 H 0.1007 -0.1540 1.2222 0.0434 Uiso 1.0 1 calc R
H59 H 0.2152 -0.0642 1.1902 0.0433 Uiso 1.0 1 calc R
H65 H 0.7514 0.0440 -0.1014 0.0488 Uiso 1.0 1 calc R
H66 H 0.8933 0.1037 -0.1395 0.0492 Uiso 1.0 1 calc R
H68 H 0.9041 0.0710 0.0888 0.0489 Uiso 1.0 1 calc R
H70 H 0.7746 0.0100 0.1977 0.0454 Uiso 1.0 1 calc R
H72A H 0.7857 -0.1230 0.3128 0.0517 Uiso 1.0 1 calc R
H72B H 0.6960 -0.0962 0.3966 0.0517 Uiso 1.0 1 calc R
H72C H 0.7328 -0.0178 0.3270 0.0517 Uiso 1.0 1 calc R
H73A H 0.4934 -0.0110 0.3743 0.0462 Uiso 1.0 1 calc R
H73B H 0.4855 0.0004 0.2816 0.0462 Uiso 1.0 1 calc R
H73C H 0.5454 0.0597 0.3044 0.0462 Uiso 1.0 1 calc R
H75A H 0.7621 -0.2358 0.2337 0.0494 Uiso 1.0 1 calc R
H75B H 0.7046 -0.3060 0.2997 0.0494 Uiso 1.0 1 calc R
H75C H 0.7604 -0.2483 0.3290 0.0494 Uiso 1.0 1 calc R
H76A H 0.5286 -0.2500 0.4019 0.0468 Uiso 1.0 1 calc R
H76B H 0.4732 -0.1426 0.4039 0.0468 Uiso 1.0 1 calc R
H76C H 0.5765 -0.1913 0.4375 0.0468 Uiso 1.0 1 calc R
H77 H 0.4756 -0.2402 0.3109 0.0397 Uiso 1.0 1 calc R
H79 H 0.3519 -0.3020 0.2835 0.0403 Uiso 1.0 1 calc R
H81 H 0.3448 -0.3047 0.0536 0.0442 Uiso 1.0 1 calc R
H82 H 0.4788 -0.2335 -0.0029 0.0446 Uiso 1.0 1 calc R

loop_
_atom_site_aniso_label
_atom_site_aniso_U_11
_atom_site_aniso_U_22
_atom_site_aniso_U_33
_atom_site_aniso_U_12
_atom_site_aniso_U_13
_atom_site_aniso_U_23
W1 0.0396(6) 0.0386(7) 0.0278(6) -0.0190(5) -0.0129(5) 0.0001(5)
W2 0.0468(7) 0.0322(7) 0.0280(6) -0.0012(5) -0.0049(5) -0.0048(5)
W3 0.0446(7) 0.0411(7) 0.0252(5) -0.0232(6) 0.0103(5) -0.0086(5)
W4 0.0245(5) 0.0469(7) 0.0257(5) -0.0158(5) -0.0025(5) -0.0079(5)
W5 0.0469(7) 0.0498(8) 0.0264(6) -0.0296(6) 0.0136(5) -0.0133(6)
W6 0.0291(6) 0.0347(7) 0.0371(6) -0.0116(5) 0.0010(5) 0.0060(5)
W7 0.0289(6) 0.0349(7) 0.0336(6) -0.0092(5) -0.0094(5) -0.0089(5)
W8 0.0523(7) 0.0336(7) 0.0302(6) 0.0034(6) -0.0065(5) -0.0093(5)
W9 0.0297(6) 0.0304(6) 0.0403(7) -0.0071(5) 0.0025(5) 0.0033(5)
W10 0.0230(5) 0.0437(7) 0.0249(5) -0.0121(5) -0.0043(5) -0.0079(5)
W11 0.0387(6) 0.0412(7) 0.0293(6) -0.0177(5) -0.0132(5) -0.0037(5)
W12 0.0255(6) 0.0373(7) 0.0302(6) -0.0090(5) -0.0080(5) -0.0079(5)
Br1 0.074(3) 0.092(3) 0.0376(17) -0.041(3) -0.0027(17) -0.0192(19)
Br2 0.068(3) 0.077(3) 0.054(2) 0.008(2) -0.0244(18) -0.0277(19)
Br3 0.068(3) 0.082(3) 0.0504(19) 0.008(2) -0.0197(18) -0.0340(19)
Br4 0.075(3) 0.095(4) 0.0386(16) -0.042(3) -0.0049(17) -0.0119(19)
Br5 0.0483(18) 0.055(2) 0.0447(17) -0.0311(16) -0.0113(14) 0.0011(15)
Br6 0.0417(18) 0.061(3) 0.078(3) -0.0331(17) -0.0153(18) 0.0056(19)
Br7 0.050(2) 0.067(3) 0.089(3) -0.0370(19) -0.024(2) 0.014(3)
Br8 0.0467(17) 0.052(2) 0.0434(16) -0.0290(15) -0.0162(14) 0.0036(15)
Mn1 0.033(2) 0.038(3) 0.038(2) -0.0131(17) -0.0107(16) -0.0061(18)
Mn2 0.035(3) 0.042(3) 0.039(2) -0.0149(18) -0.0135(17) -0.0037(19)
Mn3 0.029(2) 0.047(3) 0.0234(18) -0.0165(18) -0.0093(16) -0.0029(18)
Mn4 0.035(3) 0.042(3) 0.0277(19) -0.0204(18) -0.0109(17) 0.0004(17)
Si1 0.0164(15) 0.0208(16) 0.0120(15) -0.0059(14) 0.0005(13) -0.0060(14)
O1 0.020(3) 0.036(3) 0.025(3) -0.002(3) 0.000(3) -0.004(3)
O2 0.023(3) 0.034(3) 0.024(3) -0.008(3) -0.005(3) 0.001(3)
O3 0.032(3) 0.028(3) 0.028(3) -0.008(3) -0.003(3) -0.005(3)
O4 0.025(3) 0.031(3) 0.022(3) -0.011(3) -0.002(3) -0.002(3)
O5 0.032(6) 0.033(4) 0.034(6) 0.003(4) -0.007(5) -0.002(5)
O6 0.032(6) 0.037(4) 0.029(5) -0.008(4) 0.001(4) -0.011(3)
O7 0.037(6) 0.040(7) 0.028(4) -0.017(5) 0.006(4) -0.008(5)
O8 0.022(5) 0.056(9) 0.041(8) -0.016(5) -0.001(6) 0.007(9)
O9 0.016(6) 0.036(4) 0.050(8) -0.010(4) -0.001(5) -0.005(4)
O10 0.036(6) 0.048(6) 0.027(4) -0.023(6) 0.001(4) -0.010(5)
O11 0.027(4) 0.047(7) 0.034(5) -0.015(5) 0.008(3) -0.011(5)
O12 0.034(5) 0.047(4) 0.036(6) -0.019(4) 0.006(4) -0.010(5)
O13 0.036(7) 0.039(4) 0.026(6) -0.010(5) -0.003(5) 0.008(4)
O14 0.046(6) 0.065(7) 0.029(4) -0.006(7) -0.016(5) -0.005(5)
O15 0.023(5) 0.061(9) 0.031(5) -0.008(6) -0.002(4) -0.010(7)
O16 0.053(10) 0.039(4) 0.057(10) -0.017(5) -0.023(7) 0.016(6)
O17 0.030(4) 0.039(7) 0.037(7) 0.004(4) -0.003(4) -0.014(5)
O18 0.027(5) 0.046(6) 0.037(5) 0.002(4) -0.007(4) -0.002(4)
O19 0.032(7) 0.042(7) 0.042(5) -0.015(5) -0.005(5) 0.005(4)
O20 0.049(6) 0.045(6) 0.048(6) -0.022(5) -0.007(6) -0.013(5)
O21 0.022(5) 0.043(6) 0.045(9) -0.009(5) -0.006(5) -0.019(6)
O22 0.040(7) 0.037(5) 0.046(6) -0.017(5) -0.014(5) 0.007(5)
O23 0.026(4) 0.036(7) 0.031(4) -0.001(5) -0.004(3) -0.006(4)
O24 0.024(4) 0.038(5) 0.047(7) -0.015(3) 0.001(5) -0.004(5)
O25 0.039(7) 0.033(4) 0.030(4) -0.007(5) -0.004(5) -0.009(3)
O26 0.047(7) 0.054(7) 0.025(4) -0.006(7) -0.006(4) -0.002(4)
O27 0.027(4) 0.055(10) 0.060(10) -0.006(5) -0.006(5) 0.003(10)
O28 0.051(6) 0.039(5) 0.049(6) -0.021(5) 0.002(6) -0.013(5)
O29 0.023(5) 0.041(4) 0.036(7) -0.011(4) 0.004(5) -0.005(5)
O30 0.015(4) 0.042(7) 0.032(4) -0.003(5) -0.004(3) -0.002(5)
O31 0.024(4) 0.044(6) 0.029(4) 0.009(5) -0.009(4) 0.007(5)
O32 0.025(3) 0.039(7) 0.021(6) -0.002(4) 0.007(4) -0.008(6)
O33 0.027(4) 0.040(7) 0.022(5) -0.005(4) 0.007(4) -0.006(6)
O34 0.024(5) 0.035(4) 0.056(8) -0.015(4) 0.011(5) -0.003(4)
O35 0.024(6) 0.033(6) 0.031(4) -0.013(6) 0.006(4) 0.002(4)
O36 0.015(6) 0.041(4) 0.037(5) -0.008(4) -0.005(5) -0.004(4)
O37 0.042(7) 0.023(5) 0.044(6) -0.004(5) -0.016(7) 0.006(4)
O38 0.046(6) 0.034(5) 0.032(7) -0.002(5) -0.011(7) -0.006(5)
O39 0.053(8) 0.039(4) 0.023(6) -0.010(4) -0.000(5) -0.016(4)
O40 0.032(5) 0.060(8) 0.033(4) -0.032(7) 0.003(4) -0.001(5)
O41 0.028(5) 0.039(7) 0.040(4) -0.008(4) -0.014(4) -0.010(5)
O42 0.049(6) 0.045(7) 0.043(5) -0.018(5) -0.018(4) -0.010(5)
O43 0.032(6) 0.054(7) 0.050(5) -0.020(5) -0.009(4) -0.014(5)
O44 0.038(6) 0.035(7) 0.045(4) -0.020(5) -0.010(4) -0.005(5)
O45 0.025(6) 0.041(6) 0.023(5) -0.014(4) -0.010(5) 0.001(5)
O46 0.027(5) 0.063(7) 0.025(4) -0.026(5) -0.010(4) -0.001(5)
O47 0.033(6) 0.037(7) 0.024(8) -0.019(5) -0.007(5) 0.003(5)
O48 0.066(12) 0.092(15) 0.088(12) -0.040(11) -0.027(11) 0.010(12)
O49 0.037(6) 0.047(6) 0.029(4) -0.023(4) -0.001(4) -0.005(5)
O50 0.057(6) 0.038(6) 0.025(5) -0.028(5) -0.010(5) -0.000(5)
O51 0.036(6) 0.041(7) 0.020(8) -0.015(5) -0.004(5) 0.002(5)
O52 0.058(6) 0.060(8) 0.049(8) -0.001(6) -0.011(6) -0.012(6)
O53 0.069(11) 0.131(18) 0.055(11) -0.046(12) -0.016(10) 0.002(11)
O54 0.092(13) 0.074(12) 0.092(13) -0.020(11) -0.013(12) -0.009(10)
O55 0.068(17) 0.08(2) 0.12(3) -0.024(15) 0.009(15) -0.012(17)
N1 0.037(5) 0.041(5) 0.037(4) -0.017(4) -0.017(4) -0.002(4)
N2 0.040(5) 0.039(5) 0.038(4) -0.012(4) -0.013(4) -0.003(4)
N3 0.030(5) 0.047(6) 0.044(4) -0.017(4) -0.014(4) -0.008(4)
N4 0.036(5) 0.043(6) 0.041(4) -0.019(4) -0.016(4) -0.002(5)
N5 0.031(5) 0.050(6) 0.024(4) -0.016(4) -0.015(4) 0.004(4)
N6 0.034(5) 0.063(6) 0.026(4) -0.026(4) -0.010(4) -0.004(4)
N7 0.038(5) 0.047(6) 0.036(4) -0.022(4) -0.012(4) -0.003(4)
N8 0.045(5) 0.037(5) 0.029(4) -0.021(4) -0.019(4) 0.004(4)
C1 0.035(5) 0.041(6) 0.037(4) -0.011(4) -0.015(4) -0.007(5)
C2 0.036(5) 0.042(6) 0.038(4) -0.012(5) -0.014(4) -0.003(5)
C3 0.041(6) 0.043(7) 0.039(4) -0.013(5) -0.011(4) -0.004(5)
C4 0.043(6) 0.044(7) 0.036(4) -0.013(5) -0.013(4) -0.006(5)
C5 0.042(6) 0.045(6) 0.036(4) -0.013(5) -0.014(4) -0.005(5)
C6 0.038(5) 0.042(6) 0.036(4) -0.013(4) -0.015(4) -0.005(5)
C7 0.039(5) 0.043(6) 0.035(4) -0.014(5) -0.016(4) -0.003(5)
C8 0.039(5) 0.040(5) 0.040(4) -0.019(4) -0.014(4) -0.002(4)
C9 0.044(9) 0.044(8) 0.045(8) -0.024(7) -0.016(8) -0.001(7)
C10 0.037(6) 0.039(7) 0.048(9) -0.024(6) -0.016(7) 0.008(7)
C11 0.039(5) 0.039(5) 0.040(4) -0.015(4) -0.011(4) -0.002(4)
C12 0.042(8) 0.036(6) 0.033(8) -0.014(6) -0.006(7) -0.005(7)
C13 0.041(6) 0.040(9) 0.053(8) -0.015(6) -0.002(7) -0.011(9)
C14 0.043(5) 0.040(6) 0.038(4) -0.009(5) -0.015(4) -0.003(4)
C15 0.046(5) 0.042(6) 0.041(4) -0.008(5) -0.020(4) -0.006(4)
C16 0.048(6) 0.043(6) 0.043(5) -0.004(5) -0.020(5) -0.006(5)
C17 0.052(7) 0.044(7) 0.046(5) -0.003(6) -0.020(5) -0.011(5)
C18 0.052(6) 0.044(7) 0.048(5) -0.006(6) -0.024(5) -0.012(5)
C19 0.049(6) 0.042(6) 0.046(5) -0.009(5) -0.022(5) -0.011(5)
C20 0.048(6) 0.044(6) 0.042(4) -0.011(5) -0.021(4) -0.008(4)
C21 0.031(5) 0.052(6) 0.049(5) -0.014(5) -0.014(4) -0.013(5)
C22 0.032(6) 0.052(7) 0.051(5) -0.013(5) -0.014(5) -0.014(5)
C23 0.035(6) 0.053(7) 0.052(5) -0.011(5) -0.015(5) -0.016(5)
C24 0.035(6) 0.052(7) 0.048(5) -0.009(6) -0.011(5) -0.018(5)
C25 0.034(6) 0.052(7) 0.049(5) -0.010(5) -0.012(5) -0.016(5)
C26 0.030(5) 0.050(6) 0.046(5) -0.012(5) -0.014(4) -0.013(4)
C27 0.029(5) 0.049(6) 0.044(4) -0.013(5) -0.013(4) -0.010(5)
C28 0.034(5) 0.046(6) 0.044(4) -0.018(4) -0.013(4) -0.006(4)
C29 0.043(8) 0.044(7) 0.042(8) -0.016(7) -0.009(7) 0.000(8)
C30 0.036(6) 0.047(9) 0.045(7) -0.023(6) -0.012(6) -0.013(8)
C31 0.036(5) 0.045(6) 0.043(5) -0.018(4) -0.014(4) -0.005(5)
C32 0.049(9) 0.046(8) 0.045(8) -0.027(6) -0.016(8) -0.000(7)
C33 0.037(7) 0.052(8) 0.051(9) -0.012(7) -0.014(7) -0.003(8)
C34 0.038(5) 0.043(6) 0.040(4) -0.020(5) -0.015(4) -0.002(5)
C35 0.040(5) 0.042(6) 0.041(4) -0.020(5) -0.013(4) -0.003(5)
C36 0.042(6) 0.046(6) 0.043(4) -0.019(5) -0.010(4) -0.006(5)
C37 0.044(6) 0.045(7) 0.043(4) -0.019(6) -0.008(5) -0.007(5)
C38 0.043(6) 0.044(7) 0.044(5) -0.020(5) -0.009(5) -0.002(5)
C39 0.040(6) 0.041(7) 0.042(5) -0.020(5) -0.010(4) -0.000(5)
C40 0.038(5) 0.038(6) 0.042(4) -0.020(5) -0.011(4) -0.003(5)
C41 0.027(5) 0.043(6) 0.023(4) -0.015(4) -0.011(4) 0.001(4)
C42 0.031(5) 0.044(6) 0.023(5) -0.016(4) -0.012(5) 0.001(5)
C43 0.030(6) 0.047(7) 0.024(5) -0.015(4) -0.012(5) 0.001(5)
C44 0.030(6) 0.045(7) 0.025(5) -0.015(4) -0.009(5) -0.001(5)
C45 0.027(5) 0.044(6) 0.022(5) -0.013(4) -0.009(4) -0.000(5)
C46 0.028(5) 0.043(6) 0.022(4) -0.014(4) -0.008(4) -0.001(4)
C47 0.029(5) 0.046(6) 0.024(4) -0.014(4) -0.010(4) -0.000(4)
C48 0.033(5) 0.058(6) 0.025(4) -0.019(4) -0.012(4) 0.000(4)
C49 0.034(8) 0.057(9) 0.022(5) -0.014(7) -0.009(6) -0.007(7)
C50 0.022(6) 0.060(7) 0.029(8) -0.023(6) -0.007(6) 0.005(8)
C51 0.034(5) 0.062(6) 0.026(4) -0.022(4) -0.012(4) -0.003(4)
C52 0.036(7) 0.062(7) 0.027(7) -0.017(7) -0.013(6) 0.000(8)
C53 0.034(7) 0.074(10) 0.029(7) -0.024(7) -0.015(7) -0.003(8)
C54 0.032(5) 0.062(6) 0.027(4) -0.026(4) -0.010(4) -0.005(5)
C55 0.030(5) 0.059(6) 0.028(4) -0.026(4) -0.009(4) -0.005(4)
C56 0.030(5) 0.056(7) 0.028(5) -0.024(5) -0.009(4) -0.006(5)
C57 0.030(6) 0.056(7) 0.028(5) -0.022(5) -0.005(5) -0.004(5)
C58 0.029(6) 0.058(7) 0.025(5) -0.021(5) -0.004(5) -0.001(5)
C59 0.030(6) 0.058(7) 0.026(5) -0.023(5) -0.006(5) -0.003(5)
C60 0.028(5) 0.060(6) 0.027(4) -0.025(4) -0.009(4) -0.004(5)
C61 0.071(14) 0.086(16) 0.094(14) -0.028(12) -0.011(12) -0.017(13)
C62 0.071(12) 0.085(14) 0.091(12) -0.032(10) -0.017(11) -0.003(12)
C63 0.082(14) 0.082(16) 0.090(14) -0.036(12) -0.013(12) 0.002(13)
C64 0.038(5) 0.046(6) 0.036(5) -0.023(4) -0.001(4) -0.006(5)
C65 0.040(6) 0.045(6) 0.037(5) -0.023(5) 0.001(5) -0.005(5)
C66 0.038(6) 0.045(7) 0.038(6) -0.022(5) 0.003(5) -0.005(5)
C67 0.038(6) 0.045(7) 0.041(6) -0.020(5) -0.001(5) -0.005(5)
C68 0.038(6) 0.044(6) 0.042(5) -0.019(4) -0.005(5) -0.006(5)
C69 0.038(5) 0.045(6) 0.041(5) -0.021(4) -0.006(4) -0.006(5)
C70 0.037(5) 0.046(6) 0.040(5) -0.023(4) -0.011(4) -0.006(5)
C71 0.043(5) 0.045(5) 0.035(4) -0.021(4) -0.014(4) -0.005(4)
C72 0.050(8) 0.053(9) 0.041(7) -0.025(7) -0.019(7) -0.009(8)
C73 0.049(7) 0.045(7) 0.030(8) -0.018(7) -0.015(6) -0.008(8)
C74 0.043(5) 0.041(5) 0.030(4) -0.019(4) -0.017(4) -0.002(4)
C75 0.046(8) 0.048(7) 0.031(8) -0.009(7) -0.018(6) -0.004(8)
C76 0.043(9) 0.048(9) 0.030(5) -0.016(7) -0.014(6) -0.000(7)
C77 0.049(6) 0.032(6) 0.027(5) -0.022(4) -0.017(4) 0.004(4)
C78 0.051(5) 0.033(5) 0.026(5) -0.024(4) -0.014(4) 0.002(4)
C79 0.050(6) 0.034(6) 0.026(5) -0.023(5) -0.016(5) 0.003(5)
C80 0.053(6) 0.036(6) 0.029(5) -0.026(5) -0.014(5) 0.001(5)
C81 0.055(6) 0.038(6) 0.027(5) -0.026(5) -0.015(5) 0.002(5)
C82 0.056(6) 0.039(6) 0.025(5) -0.026(5) -0.013(5) 0.001(5)
C83 0.054(6) 0.038(6) 0.026(5) -0.027(4) -0.013(5) 0.001(5)
C84 0.080(11) 0.067(10) 0.070(12) 0.013(9) -0.003(10) -0.003(9)
C85 0.066(7) 0.062(8) 0.054(9) 0.004(7) -0.006(6) -0.008(6)
C86 0.073(11) 0.070(11) 0.056(10) 0.012(11) 0.003(9) -0.002(9)
C87 0.075(13) 0.129(19) 0.066(13) -0.045(13) -0.008(11) 0.000(12)
C88 0.070(11) 0.131(17) 0.063(12) -0.045(12) -0.011(10) 0.003(11)
C89 0.068(12) 0.128(19) 0.072(13) -0.050(14) -0.008(11) 0.006(13)
C90 0.077(13) 0.048(10) 0.040(11) -0.038(10) -0.009(11) -0.018(10)
C91 0.089(13) 0.055(10) 0.068(11) -0.022(11) -0.006(11) -0.017(9)
C92 0.093(14) 0.042(11) 0.076(14) -0.010(12) -0.008(13) -0.014(11)

loop_
_atom_type_symbol
_atom_type_description
_atom_type_scat_dispersion_real
_atom_type_scat_dispersion_imag
_atom_type_scat_source
C C 0.0033 0.0016
;
International Tables for Crystallography
(1992, Vol. C, Tables 4.2.6.8 and 6.1.1.4)
;
H H 0.0000 0.0000
;
International Tables for Crystallography
(1992, Vol. C, Table 6.1.1.4)
;
Br Br -0.2901 2.4595
;
International Tables for Crystallography
(1992, Vol. C, Tables 4.2.6.8 and 6.1.1.4)
;
Mn Mn 0.3368 0.7283
;
International Tables for Crystallography
(1992, Vol. C, Tables 4.2.6.8 and 6.1.1.4)
;
N N 0.0061 0.0033
;
International Tables for Crystallography
(1992, Vol. C, Tables 4.2.6.8 and 6.1.1.4)
;
O O 0.0106 0.0060
;
International Tables for Crystallography
(1992, Vol. C, Tables 4.2.6.8 and 6.1.1.4)
;
Si Si 0.0817 0.0704
;
International Tables for Crystallography
(1992, Vol. C, Tables 4.2.6.8 and 6.1.1.4)
;
W W -0.8490 6.8722
;
International Tables for Crystallography
(1992, Vol. C, Tables 4.2.6.8 and 6.1.1.4)
;

loop_
_geom_angle_atom_site_label_1
_geom_angle_atom_site_label_2
_geom_angle_atom_site_label_3
_geom_angle
_geom_angle_publ_flag
_geom_angle_site_symmetry_1
_geom_angle_site_symmetry_3
O1 W1 O5 73.5(7) yes . .
O1 W1 O7 73.3(7) yes . .
O1 W1 O8 165.0(8) yes . .
O1 W1 O29 86.9(8) yes . .
O1 W1 O30 88.6(7) yes . .
O5 W1 O7 85.8(7) yes . .
O5 W1 O8 95.4(10) yes . .
O5 W1 O29 160.4(9) yes . .
O5 W1 O30 91.4(8) yes . .
O7 W1 O8 96.3(9) yes . .
O7 W1 O29 89.4(7) yes . .
O7 W1 O30 161.7(9) yes . .
O8 W1 O29 104.1(11) yes . .
O8 W1 O30 101.9(9) yes . .
O29 W1 O30 87.2(8) yes . .
O1 W2 O5 72.4(6) yes . .
O1 W2 O6 72.4(6) yes . .
O1 W2 O9 165.8(8) yes . .
O1 W2 O31 85.7(6) yes . .
O1 W2 O32 86.4(7) yes . .
O5 W2 O6 84.7(8) yes . .
O5 W2 O9 96.3(9) yes . .
O5 W2 O31 88.4(8) yes . .
O5 W2 O32 158.7(7) yes . .
O6 W2 O9 98.4(8) yes . .
O6 W2 O31 158.1(7) yes . .
O6 W2 O32 90.8(8) yes . .
O9 W2 O31 103.0(8) yes . .
O9 W2 O32 104.9(10) yes . .
O31 W2 O32 88.2(8) yes . .
O1 W3 O6 73.2(6) yes . .
O1 W3 O7 72.4(6) yes . .
O1 W3 O10 164.0(7) yes . .
O1 W3 O33 86.9(6) yes . .
O1 W3 O34 87.3(6) yes . .
O6 W3 O7 85.0(8) yes . .
O6 W3 O10 95.4(8) yes . .
O6 W3 O33 90.4(8) yes . .
O6 W3 O34 160.5(7) yes . .
O7 W3 O10 95.8(9) yes . .
O7 W3 O33 159.3(6) yes . .
O7 W3 O34 89.1(8) yes . .
O10 W3 O33 104.8(10) yes . .
O10 W3 O34 103.6(9) yes . .
O33 W3 O34 88.6(8) yes . .
O2 W4 O11 74.9(7) yes . .
O2 W4 O13 73.8(7) yes . .
O2 W4 O14 168.6(9) yes . .
O2 W4 O30 87.2(7) yes . .
O2 W4 O36 89.5(8) yes . .
O11 W4 O13 88.2(8) yes . .
O11 W4 O14 97.4(9) yes . .
O11 W4 O30 161.9(9) yes . .
O11 W4 O36 92.1(8) yes . .
O13 W4 O14 98.0(10) yes . .
O13 W4 O30 88.5(8) yes . .
O13 W4 O36 162.6(8) yes . .
O14 W4 O30 100.7(9) yes . .
O14 W4 O36 99.2(11) yes . .
O30 W4 O36 85.9(7) yes . .
O2 W5 O11 70.9(6) yes . .
O2 W5 O12 72.7(6) yes . .
O2 W5 O15 162.6(8) yes . .
O2 W5 O39 84.8(6) yes . .
O2 W5 O40 87.1(6) yes . .
O11 W5 O12 84.8(9) yes . .
O11 W5 O15 94.6(9) yes . .
O11 W5 O39 86.9(9) yes . .
O11 W5 O40 157.8(6) yes . .
O12 W5 O15 97.1(9) yes . .
O12 W5 O39 157.4(7) yes . .
O12 W5 O40 91.5(9) yes . .
O15 W5 O39 104.5(9) yes . .
O15 W5 O40 107.6(10) yes . .
O39 W5 O40 88.3(9) yes . .
O2 W6 O12 73.2(7) yes . .
O2 W6 O13 72.7(7) yes . .
O2 W6 O16 167.3(9) yes . .
O2 W6 O31 83.6(6) yes . .
O2 W6 O35 84.8(7) yes . .
O12 W6 O13 86.1(8) yes . .
O12 W6 O16 100.1(8) yes . .
O12 W6 O31 156.8(8) yes . .
O12 W6 O35 90.7(8) yes . .
O13 W6 O16 96.3(10) yes . .
O13 W6 O31 87.0(8) yes . .
O13 W6 O35 157.3(8) yes . .
O16 W6 O31 102.6(8) yes . .
O16 W6 O35 106.3(11) yes . .
O31 W6 O35 87.2(7) yes . .
O3 W7 O17 74.4(8) yes . .
O3 W7 O19 72.8(8) yes . .
O3 W7 O20 169.1(7) yes . .
O3 W7 O29 85.4(8) yes . .
O3 W7 O36 88.4(8) yes . .
O17 W7 O19 88.3(7) yes . .
O17 W7 O20 98.5(9) yes . .
O17 W7 O29 159.4(10) yes . .
O17 W7 O36 91.1(7) yes . .
O19 W7 O20 99.1(9) yes . .
O19 W7 O29 89.5(7) yes . .
O19 W7 O36 160.6(10) yes . .
O20 W7 O29 102.1(9) yes . .
O20 W7 O36 100.1(9) yes . .
O29 W7 O36 84.2(7) yes . .
O3 W8 O17 71.0(7) yes . .
O3 W8 O18 71.8(6) yes . .
O3 W8 O21 164.5(8) yes . .
O3 W8 O38 84.6(7) yes . .
O3 W8 O39 84.3(6) yes . .
O17 W8 O18 85.0(8) yes . .
O17 W8 O21 99.2(10) yes . .
O17 W8 O38 155.6(7) yes . .
O17 W8 O39 87.3(9) yes . .
O18 W8 O21 95.9(8) yes . .
O18 W8 O38 89.7(9) yes . .
O18 W8 O39 156.1(7) yes . .
O21 W8 O38 105.1(10) yes . .
O21 W8 O39 107.6(8) yes . .
O38 W8 O39 88.0(9) yes . .
O3 W9 O18 72.4(6) yes . .
O3 W9 O19 71.3(7) yes . .
O3 W9 O22 166.7(10) yes . .
O3 W9 O34 83.6(6) yes . .
O3 W9 O37 86.1(7) yes . .
O18 W9 O19 85.8(8) yes . .
O18 W9 O22 100.8(8) yes . .
O18 W9 O34 155.9(7) yes . .
O18 W9 O37 92.0(8) yes . .
O19 W9 O22 97.1(11) yes . .
O19 W9 O34 84.8(8) yes . .
O19 W9 O37 157.0(7) yes . .
O22 W9 O34 102.4(8) yes . .
O22 W9 O37 105.8(10) yes . .
O34 W9 O37 88.1(9) yes . .
O4 W10 O23 69.3(6) yes . .
O4 W10 O25 69.6(7) yes . .
O4 W10 O26 167.5(10) yes . .
O4 W10 O33 83.2(6) yes . .
O4 W10 O37 84.3(7) yes . .
O23 W10 O25 88.7(8) yes . .
O23 W10 O26 103.9(9) yes . .
O23 W10 O33 151.9(7) yes . .
O23 W10 O37 87.7(8) yes . .
O25 W10 O26 100.4(10) yes . .
O25 W10 O33 87.0(8) yes . .
O25 W10 O37 153.2(8) yes . .
O26 W10 O33 104.2(8) yes . .
O26 W10 O37 106.3(10) yes . .
O33 W10 O37 83.9(8) yes . .
O4 W11 O23 70.3(7) yes . .
O4 W11 O24 70.0(7) yes . .
O4 W11 O27 166.6(10) yes . .
O4 W11 O38 82.5(7) yes . .
O4 W11 O40 82.4(6) yes . .
O23 W11 O24 89.7(8) yes . .
O23 W11 O27 103.3(10) yes . .
O23 W11 O38 87.0(8) yes . .
O23 W11 O40 152.4(8) yes . .
O24 W11 O27 98.8(11) yes . .
O24 W11 O38 151.7(8) yes . .
O24 W11 O40 84.6(9) yes . .
O27 W11 O38 109.3(11) yes . .
O27 W11 O40 104.2(9) yes . .
O38 W11 O40 85.4(9) yes . .
O4 W12 O24 70.5(8) yes . .
O4 W12 O25 70.1(8) yes . .
O4 W12 O28 170.8(8) yes . .
O4 W12 O32 82.7(7) yes . .
O4 W12 O35 82.5(7) yes . .
O24 W12 O25 89.3(8) yes . .
O24 W12 O28 102.9(10) yes . .
O24 W12 O32 152.6(9) yes . .
O24 W12 O35 87.9(8) yes . .
O25 W12 O28 104.0(10) yes . .
O25 W12 O32 86.3(8) yes . .
O25 W12 O35 151.7(9) yes . .
O28 W12 O32 104.4(9) yes . .
O28 W12 O35 104.1(9) yes . .
O32 W12 O35 83.3(7) yes . .
O9 Mn1 O41 93.7(8) yes . .
O9 Mn1 O42 94.8(9) yes . .
O9 Mn1 O43 173.0(9) yes . .
O9 Mn1 N1 91.8(10) yes . .
O9 Mn1 N2 89.1(8) yes . .
O41 Mn1 O42 92.7(10) yes . .
O41 Mn1 O43 82.8(7) yes . .
O41 Mn1 N1 93.5(10) yes . .
O41 Mn1 N2 175.2(12) yes . .
O42 Mn1 O43 79.3(9) yes . .
O42 Mn1 N1 170.6(10) yes . .
O42 Mn1 N2 91.0(11) yes . .
O43 Mn1 N1 94.5(9) yes . .
O43 Mn1 N2 94.8(8) yes . .
N1 Mn1 N2 82.5(11) yes . .
O21 Mn2 O42 171.1(9) yes 1_645 .
O21 Mn2 O43 93.0(9) yes 1_645 .
O21 Mn2 O44 90.4(8) yes 1_645 .
O21 Mn2 N3 92.5(8) yes 1_645 .
O21 Mn2 N4 95.9(10) yes 1_645 .
O42 Mn2 O43 80.8(9) yes . .
O42 Mn2 O44 83.4(7) yes . .
O42 Mn2 N3 94.3(8) yes . .
O42 Mn2 N4 90.9(9) yes . .
O43 Mn2 O44 91.4(10) yes . .
O43 Mn2 N3 92.8(11) yes . .
O43 Mn2 N4 169.7(10) yes . .
O44 Mn2 N3 174.8(12) yes . .
O44 Mn2 N4 93.8(11) yes . .
N3 Mn2 N4 81.6(12) yes . .
O45 Mn3 O46 91.0(10) yes . .
O45 Mn3 O47 91.8(9) yes . .
O45 Mn3 O48 77.0(9) yes . .
O45 Mn3 N5 93.1(11) yes . .
O45 Mn3 N6 172.7(10) yes . .
O46 Mn3 O47 89.1(7) yes . .
O46 Mn3 O48 82.1(8) yes . .
O46 Mn3 N5 174.5(11) yes . .
O46 Mn3 N6 94.0(11) yes . .
O47 Mn3 O48 165.5(9) yes . .
O47 Mn3 N5 94.5(8) yes . .
O47 Mn3 N6 93.7(10) yes . .
O48 Mn3 N5 95.2(9) yes . .
O48 Mn3 N6 98.3(10) yes . .
N5 Mn3 N6 81.6(12) yes . .
O49 Mn4 O50 92.7(10) yes . .
O49 Mn4 O51 87.4(8) yes . .
O49 Mn4 O52 83.2(8) yes . .
O49 Mn4 N7 93.9(11) yes . .
O49 Mn4 N8 173.6(12) yes . .
O50 Mn4 O51 90.1(9) yes . .
O50 Mn4 O52 84.1(10) yes . .
O50 Mn4 N7 170.1(10) yes . .
O50 Mn4 N8 93.0(11) yes . .
O51 Mn4 O52 168.7(8) yes . .
O51 Mn4 N7 97.5(10) yes . .
O51 Mn4 N8 95.4(8) yes . .
O52 Mn4 N7 89.4(10) yes . .
O52 Mn4 N8 94.6(8) yes . .
N7 Mn4 N8 80.1(12) yes . .
O1 Si1 O2 104.9(8) yes . .
O1 Si1 O3 105.8(10) yes . .
O1 Si1 O4 112.5(9) yes . .
O2 Si1 O3 110.1(10) yes . .
O2 Si1 O4 111.5(10) yes . .
O3 Si1 O4 111.7(10) yes . .
W1 O1 W2 94.2(5) yes . .
W1 O1 W3 94.5(6) yes . .
W1 O1 Si1 125.1(10) yes . .
W2 O1 W3 93.2(5) yes . .
W2 O1 Si1 121.6(10) yes . .
W3 O1 Si1 120.4(8) yes . .
W4 O2 W5 92.3(5) yes . .
W4 O2 W6 93.8(5) yes . .
W4 O2 Si1 126.8(11) yes . .
W5 O2 W6 91.3(6) yes . .
W5 O2 Si1 119.4(8) yes . .
W6 O2 Si1 124.0(10) yes . .
W7 O3 W8 91.3(6) yes . .
W7 O3 W9 93.1(7) yes . .
W7 O3 Si1 126.5(9) yes . .
W8 O3 W9 90.8(5) yes . .
W8 O3 Si1 120.5(9) yes . .
W9 O3 Si1 124.8(9) yes . .
W10 O4 W11 90.0(5) yes . .
W10 O4 W12 90.5(6) yes . .
W10 O4 Si1 123.8(9) yes . .
W11 O4 W12 91.1(6) yes . .
W11 O4 Si1 125.9(8) yes . .
W12 O4 Si1 124.9(8) yes . .
W1 O5 W2 119.8(8) yes . .
W2 O6 W3 121.0(8) yes . .
W1 O7 W3 119.7(9) yes . .
W2 O9 Mn1 156.1(13) yes . .
W4 O11 W5 121.9(9) yes . .
W5 O12 W6 122.5(9) yes . .
W4 O13 W6 119.7(8) yes . .
W7 O17 W8 123.3(10) yes . .
W8 O18 W9 124.9(9) yes . .
W7 O19 W9 122.7(11) yes . .
W8 O21 Mn2 151.0(11) yes . 1_465
W10 O23 W11 130.2(10) yes . .
W11 O24 W12 128.0(12) yes . .
W10 O25 W12 129.6(11) yes . .
W1 O29 W7 150.0(11) yes . .
W1 O30 W4 146.7(9) yes . .
W2 O31 W6 148.0(10) yes . .
W2 O32 W12 152.6(9) yes . .
W3 O33 W10 151.7(10) yes . .
W3 O34 W9 146.7(12) yes . .
W6 O35 W12 154.7(10) yes . .
W4 O36 W7 149.2(11) yes . .
W9 O37 W10 153.2(10) yes . .
W8 O38 W11 153.1(10) yes . .
W5 O39 W8 149.0(12) yes . .
W5 O40 W11 150.6(13) yes . .
Mn1 O41 C1 127(3) yes . .
Mn1 O42 Mn2 100.0(10) yes . .
Mn1 O42 C20 125(2) yes . .
Mn2 O42 C20 115.4(17) yes . .
Mn1 O43 Mn2 99.7(10) yes . .
Mn1 O43 C21 111.0(17) yes . .
Mn2 O43 C21 126(2) yes . .
Mn2 O44 C40 129(3) yes . .
Mn3 O45 C41 129.8(17) yes . .
Mn3 O46 C60 130.0(19) yes . .
Mn3 O48 C62 114(2) yes . .
Mn4 O49 C64 126(2) yes . .
Mn4 O50 C83 129.1(19) yes . .
Mn4 O52 C85 150(3) yes . .
Mn1 N1 C7 125(3) yes . .
Mn1 N1 C8 116(2) yes . .
C7 N1 C8 118(3) yes . .
Mn1 N2 C11 113.3(17) yes . .
Mn1 N2 C14 127(3) yes . .
C11 N2 C14 120(3) yes . .
Mn2 N3 C27 124(3) yes . .
Mn2 N3 C28 116.7(18) yes . .
C27 N3 C28 119(3) yes . .
Mn2 N4 C31 114.4(19) yes . .
Mn2 N4 C34 123(3) yes . .
C31 N4 C34 122(3) yes . .
Mn3 N5 C47 125(2) yes . .
Mn3 N5 C48 114.0(19) yes . .
C47 N5 C48 121(3) yes . .
Mn3 N6 C51 116(3) yes . .
Mn3 N6 C54 125(2) yes . .
C51 N6 C54 119(3) yes . .
Mn4 N7 C70 121(2) yes . .
Mn4 N7 C71 117(2) yes . .
C70 N7 C71 120(3) yes . .
Mn4 N8 C74 115(2) yes . .
Mn4 N8 C77 122(3) yes . .
C74 N8 C77 123(3) yes . .
O56 N9 O57 129(6) yes . .
O56 N9 C93 105(5) yes . .
O57 N9 C93 126(5) yes . .
O41 C1 C2 114(4) yes . .
O41 C1 C6 127(3) yes . .
C2 C1 C6 119(3) yes . .
C1 C2 C3 118(4) yes . .
C2 C3 C4 119(3) yes . .
Br1 C4 C3 117(2) yes . .
Br1 C4 C5 119(3) yes . .
C3 C4 C5 123(3) yes . .
C4 C5 C6 116(4) yes . .
C1 C6 C5 124(3) yes . .
C1 C6 C7 123(3) yes . .
C5 C6 C7 113(4) yes . .
N1 C7 C6 123(4) yes . .
N1 C8 C9 113(3) yes . .
N1 C8 C10 108(3) yes . .
N1 C8 C11 107(3) yes . .
C9 C8 C10 111(3) yes . .
C9 C8 C11 109(3) yes . .
C10 C8 C11 108(3) yes . .
N2 C11 C8 106(3) yes . .
N2 C11 C12 106(3) yes . .
N2 C11 C13 114(3) yes . .
C8 C11 C12 113(3) yes . .
C8 C11 C13 110(3) yes . .
C12 C11 C13 107(3) yes . .
N2 C14 C15 123(3) yes . .
C14 C15 C16 119(3) yes . .
C14 C15 C20 125(3) yes . .
C16 C15 C20 117(4) yes . .
C15 C16 C17 121(3) yes . .
Br2 C17 C16 117(3) yes . .
Br2 C17 C18 123(4) yes . .
C16 C17 C18 120(4) yes . .
C17 C18 C19 123(4) yes . .
C18 C19 C20 116(3) yes . .
O42 C20 C15 120(4) yes . .
O42 C20 C19 116(3) yes . .
C15 C20 C19 124(3) yes . .
O43 C21 C22 125(3) yes . .
O43 C21 C26 122(4) yes . .
C22 C21 C26 113(3) yes . .
C21 C22 C23 126(3) yes . .
C22 C23 C24 119(4) yes . .
Br3 C24 C23 119(3) yes . .
Br3 C24 C25 121(3) yes . .
C23 C24 C25 120(3) yes . .
C24 C25 C26 120(3) yes . .
C21 C26 C25 121(4) yes . .
C21 C26 C27 123(3) yes . .
C25 C26 C27 116(3) yes . .
N3 C27 C26 124(3) yes . .
N3 C28 C29 104(3) yes . .
N3 C28 C30 111(3) yes . .
N3 C28 C31 108(3) yes . .
C29 C28 C30 108(3) yes . .
C29 C28 C31 113(3) yes . .
C30 C28 C31 113(3) yes . .
N4 C31 C28 108(3) yes . .
N4 C31 C32 109(3) yes . .
N4 C31 C33 103(3) yes . .
C28 C31 C32 114(3) yes . .
C28 C31 C33 116(3) yes . .
C32 C31 C33 107(3) yes . .
N4 C34 C35 126(4) yes . .
C34 C35 C36 119(4) yes . .
C34 C35 C40 125(3) yes . .
C36 C35 C40 116(3) yes . .
C35 C36 C37 123(4) yes . .
Br4 C37 C36 122(4) yes . .
Br4 C37 C38 115(2) yes . .
C36 C37 C38 122(4) yes . .
C37 C38 C39 116(3) yes . .
C38 C39 C40 122(4) yes . .
O44 C40 C35 123(3) yes . .
O44 C40 C39 117(4) yes . .
C35 C40 C39 120(3) yes . .
O45 C41 C42 119(3) yes . .
O45 C41 C46 121(3) yes . .
C42 C41 C46 120(3) yes . .
C41 C42 C43 123(3) yes . .
C42 C43 C44 117(3) yes . .
Br5 C44 C43 118(3) yes . .
Br5 C44 C45 119.4(19) yes . .
C43 C44 C45 122(3) yes . .
C44 C45 C46 118(3) yes . .
C41 C46 C45 120(3) yes . .
C41 C46 C47 127(3) yes . .
C45 C46 C47 114(3) yes . .
N5 C47 C46 123(3) yes . .
N5 C48 C49 108(3) yes . .
N5 C48 C50 107(3) yes . .
N5 C48 C51 104(3) yes . .
C49 C48 C50 113(3) yes . .
C49 C48 C51 120(3) yes . .
C50 C48 C51 104(3) yes . .
N6 C51 C48 112(3) yes . .
N6 C51 C52 106(2) yes . .
N6 C51 C53 117(3) yes . .
C48 C51 C52 106(3) yes . .
C48 C51 C53 111(3) yes . .
C52 C51 C53 104(3) yes . .
N6 C54 C55 128(4) yes . .
C54 C55 C56 120(3) yes . .
C54 C55 C60 119(3) yes . .
C56 C55 C60 120(3) yes . .
C55 C56 C57 116(4) yes . .
Br6 C57 C56 119(3) yes . .
Br6 C57 C58 114(2) yes . .
C56 C57 C58 127(4) yes . .
C57 C58 C59 115(3) yes . .
C58 C59 C60 125(4) yes . .
O46 C60 C55 122(3) yes . .
O46 C60 C59 123(4) yes . .
C55 C60 C59 114(3) yes . .
O48 C62 C61 123(4) yes . .
O48 C62 C63 120(4) yes . .
C61 C62 C63 117(4) yes . .
O49 C64 C65 115(4) yes . .
O49 C64 C69 127(3) yes . .
C65 C64 C69 118(4) yes . .
C64 C65 C66 121(4) yes . .
C65 C66 C67 123(3) yes . .
Br7 C67 C66 125(3) yes . .
Br7 C67 C68 118(3) yes . .
C66 C67 C68 116(4) yes . .
C67 C68 C69 125(4) yes . .
C64 C69 C68 117(3) yes . .
C64 C69 C70 122(4) yes . .
C68 C69 C70 121(4) yes . .
N7 C70 C69 128(4) yes . .
N7 C71 C72 108(3) yes . .
N7 C71 C73 109(3) yes . .
N7 C71 C74 97(3) yes . .
C72 C71 C73 118(3) yes . .
C72 C71 C74 110(3) yes . .
C73 C71 C74 113(3) yes . .
N8 C74 C71 108(3) yes . .
N8 C74 C75 105(3) yes . .
N8 C74 C76 110(3) yes . .
C71 C74 C75 113(3) yes . .
C71 C74 C76 110(3) yes . .
C75 C74 C76 111(3) yes . .
N8 C77 C78 129(3) yes . .
C77 C78 C79 117(3) yes . .
C77 C78 C83 121(3) yes . .
C79 C78 C83 120(4) yes . .
C78 C79 C80 119(3) yes . .
Br8 C80 C79 118.3(19) yes . .
Br8 C80 C81 119(3) yes . .
C79 C80 C81 122(4) yes . .
C80 C81 C82 121(4) yes . .
C81 C82 C83 120(3) yes . .
O50 C83 C78 123(4) yes . .
O50 C83 C82 120(3) yes . .
C78 C83 C82 117(3) yes . .
O52 C85 C84 129(3) yes . .
O52 C85 C86 116(3) yes . .
C84 C85 C86 115(3) yes . .
O53 C88 C87 104(4) yes . .
O53 C88 C89 121(4) yes . .
C87 C88 C89 135(4) yes . .
O54 C91 C90 111(5) yes . .
O54 C91 C92 107(4) yes . .
C90 C91 C92 140(5) yes . .
C1 C2 H2 120.758 no . .
C3 C2 H2 120.748 no . .
C2 C3 H3 120.398 no . .
C4 C3 H3 120.383 no . .
C4 C5 H5 121.980 no . .
C6 C5 H5 121.971 no . .
N1 C7 H7 118.441 no . .
C6 C7 H7 118.444 no . .
C8 C9 H9A 109.470 no . .
C8 C9 H9B 109.473 no . .
C8 C9 H9C 109.475 no . .
H9A C9 H9B 109.474 no . .
H9A C9 H9C 109.465 no . .
H9B C9 H9C 109.471 no . .
C8 C10 H10A 109.466 no . .
C8 C10 H10B 109.470 no . .
C8 C10 H10C 109.472 no . .
H10A C10 H10B 109.477 no . .
H10A C10 H10C 109.469 no . .
H10B C10 H10C 109.474 no . .
C11 C12 H12A 109.470 no . .
C11 C12 H12B 109.472 no . .
C11 C12 H12C 109.472 no . .
H12A C12 H12B 109.465 no . .
H12A C12 H12C 109.475 no . .
H12B C12 H12C 109.473 no . .
C11 C13 H13A 109.467 no . .
C11 C13 H13B 109.466 no . .
C11 C13 H13C 109.465 no . .
H13A C13 H13B 109.473 no . .
H13A C13 H13C 109.480 no . .
H13B C13 H13C 109.476 no . .
N2 C14 H14A 118.340 no . .
C15 C14 H14A 118.316 no . .
C15 C16 H16A 119.712 no . .
C17 C16 H16A 119.716 no . .
C17 C18 H18 118.699 no . .
C19 C18 H18 118.698 no . .
C18 C19 H19 122.170 no . .
C20 C19 H19 122.185 no . .
C21 C22 H22A 117.091 no . .
C23 C22 H22A 117.089 no . .
C22 C23 H23 120.452 no . .
C24 C23 H23 120.441 no . .
C24 C25 H25 119.872 no . .
C26 C25 H25 119.881 no . .
N3 C27 H27A 117.864 no . .
C26 C27 H27A 117.861 no . .
C28 C29 H29A 109.457 no . .
C28 C29 H29B 109.470 no . .
C28 C29 H29C 109.472 no . .
H29A C29 H29B 109.477 no . .
H29A C29 H29C 109.468 no . .
H29B C29 H29C 109.482 no . .
C28 C30 H30A 109.473 no . .
C28 C30 H30B 109.470 no . .
C28 C30 H30C 109.480 no . .
H30A C30 H30B 109.466 no . .
H30A C30 H30C 109.470 no . .
H30B C30 H30C 109.468 no . .
C31 C32 H32A 109.470 no . .
C31 C32 H32B 109.469 no . .
C31 C32 H32C 109.473 no . .
H32A C32 H32B 109.471 no . .
H32A C32 H32C 109.468 no . .
H32B C32 H32C 109.477 no . .
C31 C33 H33A 109.467 no . .
C31 C33 H33B 109.470 no . .
C31 C33 H33C 109.468 no . .
H33A C33 H33B 109.473 no . .
H33A C33 H33C 109.477 no . .
H33B C33 H33C 109.472 no . .
N4 C34 H34 116.984 no . .
C35 C34 H34 116.998 no . .
C35 C36 H36 118.527 no . .
C37 C36 H36 118.509 no . .
C37 C38 H38 121.902 no . .
C39 C38 H38 121.878 no . .
C38 C39 H39 119.088 no . .
C40 C39 H39 119.072 no . .
C41 C42 H42 118.367 no . .
C43 C42 H42 118.358 no . .
C42 C43 H43 121.561 no . .
C44 C43 H43 121.551 no . .
C44 C45 H45 120.949 no . .
C46 C45 H45 120.953 no . .
N5 C47 H47 118.540 no . .
C46 C47 H47 118.549 no . .
C48 C49 H49A 109.471 no . .
C48 C49 H49B 109.463 no . .
C48 C49 H49C 109.469 no . .
H49A C49 H49B 109.476 no . .
H49A C49 H49C 109.482 no . .
H49B C49 H49C 109.466 no . .
C48 C50 H50A 109.469 no . .
C48 C50 H50B 109.475 no . .
C48 C50 H50C 109.477 no . .
H50A C50 H50B 109.466 no . .
H50A C50 H50C 109.468 no . .
H50B C50 H50C 109.473 no . .
C51 C52 H52A 109.471 no . .
C51 C52 H52B 109.471 no . .
C51 C52 H52C 109.474 no . .
H52A C52 H52B 109.466 no . .
H52A C52 H52C 109.475 no . .
H52B C52 H52C 109.470 no . .
C51 C53 H53A 109.479 no . .
C51 C53 H53B 109.479 no . .
C51 C53 H53C 109.478 no . .
H53A C53 H53B 109.466 no . .
H53A C53 H53C 109.459 no . .
H53B C53 H53C 109.467 no . .
N6 C54 H54 115.880 no . .
C55 C54 H54 115.888 no . .
C55 C56 H56 121.831 no . .
C57 C56 H56 121.838 no . .
C57 C58 H58 122.289 no . .
C59 C58 H58 122.278 no . .
C58 C59 H59 117.443 no . .
C60 C59 H59 117.444 no . .
C64 C65 H65 119.482 no . .
C66 C65 H65 119.476 no . .
C65 C66 H66 118.693 no . .
C67 C66 H66 118.693 no . .
C67 C68 H68 117.426 no . .
C69 C68 H68 117.426 no . .
N7 C70 H70 115.785 no . .
C69 C70 H70 115.793 no . .
C71 C72 H72A 109.472 no . .
C71 C72 H72B 109.468 no . .
C71 C72 H72C 109.476 no . .
H72A C72 H72B 109.470 no . .
H72A C72 H72C 109.477 no . .
H72B C72 H72C 109.465 no . .
C71 C73 H73A 109.473 no . .
C71 C73 H73B 109.466 no . .
C71 C73 H73C 109.472 no . .
H73A C73 H73B 109.461 no . .
H73A C73 H73C 109.478 no . .
H73B C73 H73C 109.478 no . .
C74 C75 H75A 109.470 no . .
C74 C75 H75B 109.471 no . .
C74 C75 H75C 109.478 no . .
H75A C75 H75B 109.468 no . .
H75A C75 H75C 109.471 no . .
H75B C75 H75C 109.469 no . .
C74 C76 H76A 109.470 no . .
C74 C76 H76B 109.472 no . .
C74 C76 H76C 109.470 no . .
H76A C76 H76B 109.471 no . .
H76A C76 H76C 109.469 no . .
H76B C76 H76C 109.477 no . .
N8 C77 H77 115.600 no . .
C78 C77 H77 115.588 no . .
C78 C79 H79 120.466 no . .
C80 C79 H79 120.455 no . .
C80 C81 H81 119.280 no . .
C82 C81 H81 119.273 no . .
C81 C82 H82 120.223 no . .
C83 C82 H82 120.235 no . .

loop_
_geom_bond_atom_site_label_1
_geom_bond_atom_site_label_2
_geom_bond_distance
_geom_bond_publ_flag
_geom_bond_site_symmetry_2
W1 O1 2.326(18) yes .
W1 O5 1.948(18) yes .
W1 O7 1.962(15) yes .
W1 O8 1.70(3) yes .
W1 O29 1.847(17) yes .
W1 O30 1.867(15) yes .
W2 O1 2.336(16) yes .
W2 O5 2.00(2) yes .
W2 O6 1.977(15) yes .
W2 O9 1.717(18) yes .
W2 O31 1.868(14) yes .
W2 O32 1.790(19) yes .
W3 O1 2.337(13) yes .
W3 O6 1.924(16) yes .
W3 O7 2.00(2) yes .
W3 O10 1.688(17) yes .
W3 O33 1.815(19) yes .
W3 O34 1.906(17) yes .
W4 O2 2.333(18) yes .
W4 O11 1.884(15) yes .
W4 O13 1.979(19) yes .
W4 O14 1.69(3) yes .
W4 O30 1.910(14) yes .
W4 O36 1.845(19) yes .
W5 O2 2.404(13) yes .
W5 O11 2.02(2) yes .
W5 O12 1.938(18) yes .
W5 O15 1.720(17) yes .
W5 O39 1.889(18) yes .
W5 O40 1.86(2) yes .
W6 O2 2.370(16) yes .
W6 O12 1.956(15) yes .
W6 O13 1.99(2) yes .
W6 O16 1.72(2) yes .
W6 O31 1.917(14) yes .
W6 O35 1.814(19) yes .
W7 O3 2.37(2) yes .
W7 O17 1.885(15) yes .
W7 O19 1.928(17) yes .
W7 O20 1.69(3) yes .
W7 O29 1.915(15) yes .
W7 O36 1.910(16) yes .
W8 O3 2.427(13) yes .
W8 O17 2.01(3) yes .
W8 O18 1.916(16) yes .
W8 O21 1.758(17) yes .
W8 O38 1.82(3) yes .
W8 O39 1.859(15) yes .
W9 O3 2.382(14) yes .
W9 O18 1.946(15) yes .
W9 O19 2.00(3) yes .
W9 O22 1.649(19) yes .
W9 O34 1.878(14) yes .
W9 O37 1.80(3) yes .
W10 O4 2.435(14) yes .
W10 O23 1.903(15) yes .
W10 O25 1.90(2) yes .
W10 O26 1.69(2) yes .
W10 O33 1.946(16) yes .
W10 O37 1.93(2) yes .
W11 O4 2.408(14) yes .
W11 O23 1.875(15) yes .
W11 O24 1.940(19) yes .
W11 O27 1.70(3) yes .
W11 O38 1.91(2) yes .
W11 O40 1.897(17) yes .
W12 O4 2.417(18) yes .
W12 O24 1.892(15) yes .
W12 O25 1.903(16) yes .
W12 O28 1.65(3) yes .
W12 O32 1.982(16) yes .
W12 O35 1.914(16) yes .
Br1 C4 1.89(4) yes .
Br2 C17 1.90(4) yes .
Br3 C24 1.88(4) yes .
Br4 C37 1.95(4) yes .
Br5 C44 1.92(4) yes .
Br6 C57 1.97(4) yes .
Br7 C67 1.84(4) yes .
Br8 C80 1.89(4) yes .
Mn1 O9 2.204(18) yes .
Mn1 O41 1.859(17) yes .
Mn1 O42 1.90(3) yes .
Mn1 O43 2.671(19) yes .
Mn1 N1 1.95(4) yes .
Mn1 N2 1.99(3) yes .
Mn2 O21 2.247(19) yes 1_645
Mn2 O42 2.64(2) yes .
Mn2 O43 1.87(3) yes .
Mn2 O44 1.862(19) yes .
Mn2 N3 1.94(3) yes .
Mn2 N4 2.01(4) yes .
Mn3 O45 1.88(3) yes .
Mn3 O46 1.829(18) yes .
Mn3 O47 2.185(18) yes .
Mn3 O48 2.81(3) yes .
Mn3 N5 1.97(2) yes .
Mn3 N6 1.96(4) yes .
Mn4 O49 1.867(19) yes .
Mn4 O50 1.90(3) yes .
Mn4 O51 2.151(18) yes .
Mn4 O52 2.44(2) yes .
Mn4 N7 1.95(4) yes .
Mn4 N8 1.99(3) yes .
Si1 O1 1.691(15) yes .
Si1 O2 1.613(15) yes .
Si1 O3 1.591(19) yes .
Si1 O4 1.53(2) yes .
O41 C1 1.32(4) yes .
O42 C20 1.38(4) yes .
O43 C21 1.34(4) yes .
O44 C40 1.39(4) yes .
O45 C41 1.34(4) yes .
O46 C60 1.32(5) yes .
O48 C62 1.26(6) yes .
O49 C64 1.34(5) yes .
O50 C83 1.30(5) yes .
O52 C85 1.23(4) yes .
O53 C88 1.37(5) yes .
O54 C91 1.20(6) yes .
O56 N9 1.59(7) yes .
O57 N9 1.16(7) yes .
N1 C7 1.34(4) yes .
N1 C8 1.48(4) yes .
N2 C11 1.51(5) yes .
N2 C14 1.26(4) yes .
N3 C27 1.36(4) yes .
N3 C28 1.53(5) yes .
N4 C31 1.55(4) yes .
N4 C34 1.31(4) yes .
N5 C47 1.37(5) yes .
N5 C48 1.55(5) yes .
N6 C51 1.44(4) yes .
N6 C54 1.21(5) yes .
N7 C70 1.38(5) yes .
N7 C71 1.58(4) yes .
N8 C74 1.50(5) yes .
N8 C77 1.22(5) yes .
N9 C93 1.57(10) yes .
C1 C2 1.40(4) yes .
C1 C6 1.35(6) yes .
C2 C3 1.49(5) yes .
C3 C4 1.35(6) yes .
C4 C5 1.40(5) yes .
C5 C6 1.45(5) yes .
C6 C7 1.44(4) yes .
C8 C9 1.56(6) yes .
C8 C10 1.53(4) yes .
C8 C11 1.54(5) yes .
C11 C12 1.60(4) yes .
C11 C13 1.57(4) yes .
C14 C15 1.50(6) yes .
C15 C16 1.43(5) yes .
C15 C20 1.38(5) yes .
C16 C17 1.37(7) yes .
C17 C18 1.33(5) yes .
C18 C19 1.43(5) yes .
C19 C20 1.38(6) yes .
C21 C22 1.43(6) yes .
C21 C26 1.45(4) yes .
C22 C23 1.29(5) yes .
C23 C24 1.43(5) yes .
C24 C25 1.38(6) yes .
C25 C26 1.38(5) yes .
C26 C27 1.43(6) yes .
C28 C29 1.50(4) yes .
C28 C30 1.51(4) yes .
C28 C31 1.48(5) yes .
C31 C32 1.54(6) yes .
C31 C33 1.56(4) yes .
C34 C35 1.44(4) yes .
C35 C36 1.40(5) yes .
C35 C40 1.38(6) yes .
C36 C37 1.27(5) yes .
C37 C38 1.40(6) yes .
C38 C39 1.34(5) yes .
C39 C40 1.38(4) yes .
C41 C42 1.35(5) yes .
C41 C46 1.42(4) yes .
C42 C43 1.37(5) yes .
C43 C44 1.43(4) yes .
C44 C45 1.38(5) yes .
C45 C46 1.40(5) yes .
C46 C47 1.42(5) yes .
C48 C49 1.49(4) yes .
C48 C50 1.59(4) yes .
C48 C51 1.49(5) yes .
C51 C52 1.63(4) yes .
C51 C53 1.53(5) yes .
C54 C55 1.48(4) yes .
C55 C56 1.42(5) yes .
C55 C60 1.47(5) yes .
C56 C57 1.31(4) yes .
C57 C58 1.39(5) yes .
C58 C59 1.36(5) yes .
C59 C60 1.38(4) yes .
C61 C62 1.41(7) yes .
C62 C63 1.54(6) yes .
C64 C65 1.43(4) yes .
C64 C69 1.33(6) yes .
C65 C66 1.36(6) yes .
C66 C67 1.38(6) yes .
C67 C68 1.29(4) yes .
C68 C69 1.50(5) yes .
C69 C70 1.36(4) yes .
C71 C72 1.56(6) yes .
C71 C73 1.47(4) yes .
C71 C74 1.59(5) yes .
C74 C75 1.53(4) yes .
C74 C76 1.57(4) yes .
C77 C78 1.51(5) yes .
C78 C79 1.44(5) yes .
C78 C83 1.38(4) yes .
C79 C80 1.38(6) yes .
C80 C81 1.34(4) yes .
C81 C82 1.36(5) yes .
C82 C83 1.50(6) yes .
C84 C85 1.50(5) yes .
C85 C86 1.49(5) yes .
C87 C88 1.27(7) yes .
C88 C89 1.39(7) yes .
C90 C91 1.23(5) yes .
C91 C92 1.29(6) yes .
C2 H2 0.950 no .
C3 H3 0.950 no .
C5 H5 0.950 no .
C7 H7 0.950 no .
C9 H9A 0.980 no .
C9 H9B 0.980 no .
C9 H9C 0.980 no .
C10 H10A 0.980 no .
C10 H10B 0.980 no .
C10 H10C 0.980 no .
C12 H12A 0.980 no .
C12 H12B 0.980 no .
C12 H12C 0.980 no .
C13 H13A 0.980 no .
C13 H13B 0.980 no .
C13 H13C 0.980 no .
C14 H14A 0.950 no .
C16 H16A 0.950 no .
C18 H18 0.950 no .
C19 H19 0.950 no .
C22 H22A 0.950 no .
C23 H23 0.950 no .
C25 H25 0.950 no .
C27 H27A 0.950 no .
C29 H29A 0.980 no .
C29 H29B 0.980 no .
C29 H29C 0.980 no .
C30 H30A 0.980 no .
C30 H30B 0.980 no .
C30 H30C 0.980 no .
C32 H32A 0.980 no .
C32 H32B 0.980 no .
C32 H32C 0.980 no .
C33 H33A 0.980 no .
C33 H33B 0.980 no .
C33 H33C 0.980 no .
C34 H34 0.950 no .
C36 H36 0.950 no .
C38 H38 0.950 no .
C39 H39 0.950 no .
C42 H42 0.950 no .
C43 H43 0.950 no .
C45 H45 0.950 no .
C47 H47 0.950 no .
C49 H49A 0.980 no .
C49 H49B 0.980 no .
C49 H49C 0.980 no .
C50 H50A 0.980 no .
C50 H50B 0.980 no .
C50 H50C 0.980 no .
C52 H52A 0.980 no .
C52 H52B 0.980 no .
C52 H52C 0.980 no .
C53 H53A 0.980 no .
C53 H53B 0.980 no .
C53 H53C 0.980 no .
C54 H54 0.950 no .
C56 H56 0.950 no .
C58 H58 0.950 no .
C59 H59 0.950 no .
C65 H65 0.950 no .
C66 H66 0.950 no .
C68 H68 0.950 no .
C70 H70 0.950 no .
C72 H72A 0.980 no .
C72 H72B 0.980 no .
C72 H72C 0.980 no .
C73 H73A 0.980 no .
C73 H73B 0.980 no .
C73 H73C 0.980 no .
C75 H75A 0.980 no .
C75 H75B 0.980 no .
C75 H75C 0.980 no .
C76 H76A 0.980 no .
C76 H76B 0.980 no .
C76 H76C 0.980 no .
C77 H77 0.950 no .
C79 H79 0.950 no .
C81 H81 0.950 no .
C82 H82 0.950 no .

loop_
_geom_contact_atom_site_label_1
_geom_contact_atom_site_label_2
_geom_contact_distance
_geom_contact_publ_flag
_geom_contact_site_symmetry_2
W1 O6 3.582(19) no .
W1 O36 3.552(15) no .
W2 O35 3.553(15) no .
W3 O37 3.547(16) no .
W4 O12 3.56(3) no .
W4 O29 3.570(17) no .
W5 O38 3.552(16) no .
W6 O32 3.567(15) no .
W7 O18 3.551(19) no .
W8 O40 3.58(3) no .
W9 O33 3.569(18) no .
W11 O25 3.563(16) no .
W12 O23 3.573(17) no .
Br2 O14 3.39(2) no .
Br3 O26 3.360(19) no 1_645
Mn1 C6 3.28(3) no .
Mn1 C10 3.58(4) no .
Mn1 C12 3.58(4) no .
Mn1 C15 3.28(4) no .
Mn2 C26 3.29(4) no .
Mn2 C29 3.55(4) no .
Mn2 C35 3.31(4) no .
Mn3 C46 3.29(4) no .
Mn3 C50 3.49(3) no .
Mn3 C52 3.57(4) no .
Mn3 C55 3.29(4) no .
Mn4 C69 3.28(4) no .
Mn4 C73 3.51(4) no .
Mn4 C75 3.52(3) no .
Mn4 C78 3.26(4) no .
Si1 O29 3.44(3) no .
Si1 O30 3.50(2) no .
Si1 O31 3.387(17) no .
Si1 O32 3.32(2) no .
Si1 O33 3.322(16) no .
Si1 O34 3.405(19) no .
Si1 O35 3.30(2) no .
Si1 O36 3.48(3) no .
Si1 O37 3.356(18) no .
Si1 O38 3.305(18) no .
Si1 O39 3.327(16) no .
Si1 O40 3.336(19) no .
O5 C19 3.18(4) no .
O5 C20 3.29(4) no .
O9 C8 3.57(5) no .
O9 C10 3.22(5) no .
O9 C14 3.52(4) no .
O9 C20 3.38(4) no .
O13 C16 3.16(4) no .
O13 C17 3.39(4) no .
O16 C14 3.29(4) no .
O16 C16 3.50(5) no .
O17 C33 3.11(4) no 1_465
O18 N3 3.26(3) no 1_465
O18 C25 3.51(4) no 1_465
O18 C26 3.03(4) no 1_465
O18 C27 2.85(3) no 1_465
O19 C9 3.59(4) no 1_565
O21 C21 3.39(4) no 1_465
O21 C27 3.55(4) no 1_465
O21 C33 3.52(5) no 1_465
O23 C23 3.50(4) no 1_465
O28 C10 3.37(3) no .
O29 O34 3.24(3) no .
O30 O31 3.24(3) no .
O31 C14 3.42(4) no .
O31 C15 3.28(4) no .
O31 C16 3.57(4) no .
O32 O33 3.18(3) no .
O32 C10 3.54(4) no .
O35 O40 3.21(2) no .
O36 O39 3.28(3) no .
O37 O38 3.23(2) no .
O41 N3 3.48(4) no .
O41 C7 2.94(5) no .
O41 C21 3.18(4) no .
O41 C26 3.29(4) no .
O41 C27 3.37(4) no .
O42 C14 2.93(4) no .
O42 C29 3.36(4) no .
O43 C12 3.34(4) no .
O43 C27 2.94(4) no .
O44 N2 3.58(4) no .
O44 C14 3.40(4) no .
O44 C15 3.27(4) no .
O44 C20 3.26(4) no .
O44 C34 2.96(5) no .
O45 C43 3.59(5) no .
O45 C47 2.97(3) no .
O45 C61 3.21(4) no .
O45 C62 3.23(4) no .
O46 C54 2.92(4) no .
O46 C62 3.32(4) no .
O46 C63 3.51(5) no .
O47 C52 3.35(4) no .
O48 C50 3.39(5) no .
O49 C66 3.59(4) no .
O49 C70 2.87(5) no .
O49 C85 3.55(4) no .
O49 C86 3.29(4) no .
O50 C77 2.89(3) no .
O51 C73 3.21(4) no .
O51 C77 3.56(4) no .
O51 C83 3.51(5) no .
O52 C64 3.44(5) no .
O52 C75 3.28(4) no .
N1 C1 2.92(4) no .
N1 C12 3.16(4) no .
N2 C10 3.04(5) no .
N2 C20 2.98(5) no .
N3 C21 2.99(5) no .
N3 C33 3.21(5) no .
N4 C19 3.53(4) no .
N4 C29 3.11(4) no .
N4 C40 3.01(4) no .
N5 C41 3.01(5) no .
N5 C52 3.00(5) no .
N6 C50 2.96(4) no .
N6 C60 2.97(4) no .
N7 C64 2.93(4) no .
N7 C75 2.92(4) no .
N8 C73 3.04(5) no .
N8 C83 3.01(5) no .
C1 C4 2.82(5) no .
C1 C21 3.34(4) no .
C1 C25 3.49(4) no .
C1 C26 3.26(4) no .
C2 C5 2.84(6) no .
C2 C25 3.34(5) no .
C2 C26 3.43(4) no .
C2 C27 3.54(5) no .
C3 C6 2.78(4) no .
C7 C9 2.84(5) no .
C7 C10 3.21(4) no .
C7 C22 3.47(4) no .
C8 C14 3.58(5) no .
C9 C12 2.92(5) no .
C9 C13 3.12(5) no .
C10 C13 2.81(4) no .
C12 C14 3.16(5) no .
C13 C14 2.87(6) no .
C15 C18 2.78(6) no .
C15 C39 3.45(4) no .
C15 C40 3.24(4) no .
C16 C19 2.79(5) no .
C16 C39 3.45(4) no .
C16 C40 3.56(4) no .
C17 C20 2.75(5) no .
C19 C34 3.47(4) no .
C20 C35 3.59(5) no .
C20 C40 3.41(4) no .
C21 C24 2.82(5) no .
C22 C25 2.74(5) no .
C23 C26 2.78(6) no .
C27 C29 3.18(5) no .
C27 C30 2.80(6) no .
C29 C32 2.85(6) no .
C30 C32 3.24(5) no .
C30 C33 2.94(5) no .
C32 C34 2.87(5) no .
C33 C34 3.07(4) no .
C35 C38 2.78(5) no .
C36 C39 2.68(6) no .
C37 C40 2.70(5) no .
C41 C44 2.76(5) no .
C42 C45 2.78(4) no .
C43 C46 2.80(5) no .
C47 C49 2.79(5) no .
C47 C50 3.39(5) no .
C48 C54 3.47(5) no .
C49 C52 2.88(5) no .
C49 C53 3.17(6) no .
C50 C53 2.82(6) no .
C52 C54 3.21(4) no .
C53 C54 2.76(4) no .
C55 C58 2.79(4) no .
C56 C59 2.77(5) no .
C57 C60 2.76(6) no .
C64 C67 2.85(6) no .
C64 C86 3.40(6) no .
C65 C68 2.68(6) no .
C65 C86 3.58(6) no .
C66 C69 2.76(4) no .
C70 C72 2.91(4) no .
C70 C73 3.30(4) no .
C71 C77 3.58(6) no .
C72 C75 2.92(6) no .
C72 C76 3.26(6) no .
C73 C76 2.97(5) no .
C75 C77 3.16(5) no .
C76 C77 2.79(5) no .
C78 C81 2.79(6) no .
C79 C82 2.78(4) no .
C80 C83 2.80(5) no .
Br1 C90 3.57(3) no 1_554
Br2 C56 3.56(4) no 1_565
Br4 O57 3.56(3) no .
Br5 C34 3.58(3) no .
Br6 O52 3.33(3) no 1_456
Br6 C70 3.58(3) no 1_456
Br6 C85 3.37(5) no 1_456
Br7 O48 3.46(4) no 1_654
Br7 C54 3.54(3) no 1_654
Br8 C89 3.42(5) no 1_445
O5 C76 3.36(3) no 1_565
O6 C77 3.27(3) no 1_565
O6 C78 3.59(3) no 1_565
O6 C79 3.43(4) no 1_565
O7 C73 3.20(4) no 1_565
O7 C76 3.41(3) no 1_565
O8 O55 3.00(4) no .
O8 O59 3.34(5) no 1_565
O8 C53 3.49(4) no 1_565
O10 O51 2.67(3) no 1_565
O10 C59 3.54(5) no 1_564
O10 C73 3.47(5) no 1_565
O10 C77 3.51(3) no 1_565
O10 C93 3.29(8) no 1_564
O11 C65 2.88(4) no 1_466
O11 C66 3.06(5) no 1_466
O11 C86 3.35(4) no 1_466
O12 C92 3.12(5) no 1_455
O13 C86 3.54(4) no 1_466
O14 C53 3.36(5) no 1_565
O14 C54 3.41(5) no 1_565
O14 C56 3.52(4) no 1_565
O14 C66 3.36(4) no 1_466
O15 O47 2.71(3) no 1_465
O15 N5 3.47(3) no 1_465
O15 C46 3.60(4) no 1_465
O15 C47 3.29(4) no 1_465
O15 C65 3.43(5) no 1_466
O20 C53 3.47(4) no 1_565
O22 C87 3.54(5) no 1_465
O22 C88 3.44(4) no 1_465
O22 C93 3.56(6) no 1_564
O23 C72 3.17(5) no 1_465
O24 O55 3.08(4) no 1_455
O24 C72 3.28(5) no 1_465
O25 C58 3.59(3) no 1_564
O25 C72 3.26(5) no 1_465
O26 C58 3.26(4) no 1_564
O26 C59 3.54(3) no 1_564
O26 C63 3.36(6) no 1_564
O27 O55 3.36(5) no 1_455
O27 O59 3.04(4) no 1_465
O27 C49 3.46(4) no 1_465
O29 O59 3.31(5) no 1_565
O29 C53 3.56(4) no 1_565
O30 C53 3.48(5) no 1_565
O33 C58 3.57(4) no 1_564
O33 C59 3.37(4) no 1_564
O34 C93 3.06(7) no 1_564
O36 C53 3.46(5) no 1_565
O45 O49 3.48(3) no 1_556
O45 O51 2.73(3) no 1_556
O46 O50 3.53(3) no 1_556
O46 O51 3.18(4) no 1_556
O46 C83 3.50(4) no 1_556
O47 O15 2.71(3) no 1_645
O47 O49 3.21(4) no 1_556
O47 O50 2.69(3) no 1_556
O47 C82 3.37(4) no 1_556
O47 C83 3.35(4) no 1_556
O48 Br7 3.46(4) no 1_456
O49 O45 3.48(3) no 1_554
O49 O47 3.21(4) no 1_554
O49 C41 3.43(4) no 1_554
O49 C42 3.42(4) no 1_554
O50 O46 3.53(3) no 1_554
O50 O47 2.69(3) no 1_554
O51 O10 2.67(3) no 1_545
O51 O45 2.73(3) no 1_554
O51 O46 3.18(4) no 1_554
O51 C41 3.42(4) no 1_554
O51 C42 3.35(4) no 1_554
O52 Br6 3.33(3) no 1_654
O53 C2 3.34(5) no .
O53 C3 3.58(5) no .
O53 C27 3.38(4) no .
O53 C30 3.47(5) no .
O54 C18 3.46(6) no .
O54 C36 3.58(5) no .
O54 C82 3.52(5) no 1_566
O55 O8 3.00(4) no .
O55 O24 3.08(4) no 1_655
O55 O27 3.36(5) no 1_655
O55 C19 3.47(6) no .
O55 C32 3.52(5) no .
O55 C92 3.52(6) no .
O56 C23 3.49(8) no 1_556
O56 C42 3.38(6) no .
O57 Br4 3.56(3) no .
O57 C5 3.54(6) no 1_556
O57 C7 3.37(6) no 1_556
O57 C9 3.48(5) no 1_556
O57 C61 3.49(7) no .
O57 C89 3.25(5) no 1_456
O59 O8 3.34(5) no 1_545
O59 O27 3.04(4) no 1_645
O59 O29 3.31(5) no 1_545
O59 C22 3.39(6) no .
N5 O15 3.47(3) no 1_645
N9 C61 3.35(9) no .
C1 C79 3.50(4) no 1_565
C2 O53 3.34(5) no .
C2 C77 3.51(4) no 1_565
C3 O53 3.58(5) no .
C5 O57 3.54(6) no 1_554
C5 C80 3.56(4) no 1_565
C6 C79 3.44(4) no 1_565
C7 O57 3.37(6) no 1_554
C9 O57 3.48(5) no 1_554
C12 C49 3.40(4) no .
C18 O54 3.46(6) no .
C19 O55 3.47(6) no .
C22 O59 3.39(6) no .
C23 O56 3.49(8) no 1_554
C27 O53 3.38(4) no .
C29 C76 3.48(4) no 1_565
C30 O53 3.47(5) no .
C32 O55 3.52(5) no .
C32 C90 3.54(5) no .
C34 Br5 3.58(3) no .
C34 C90 3.35(6) no .
C35 C45 3.48(4) no .
C36 O54 3.58(5) no .
C36 C44 3.56(4) no .
C36 C90 3.57(6) no .
C39 C46 3.59(4) no .
C39 C47 3.48(4) no .
C40 C45 3.40(4) no .
C41 O49 3.43(4) no 1_556
C41 O51 3.42(4) no 1_556
C42 O49 3.42(4) no 1_556
C42 O51 3.35(4) no 1_556
C42 O56 3.38(6) no .
C42 C64 3.31(4) no 1_556
C42 C65 3.47(4) no 1_556
C43 C64 3.59(5) no 1_556
C43 C65 3.41(4) no 1_556
C44 C36 3.56(4) no .
C44 C65 3.37(4) no 1_556
C44 C66 3.39(4) no 1_556
C45 C35 3.48(4) no .
C45 C40 3.40(4) no .
C45 C65 3.51(4) no 1_556
C46 O15 3.60(4) no 1_645
C46 C39 3.59(4) no .
C47 O15 3.29(4) no 1_645
C47 C39 3.48(4) no .
C49 O27 3.46(4) no 1_645
C49 C12 3.40(4) no .
C53 O8 3.49(4) no 1_545
C53 O14 3.36(5) no 1_545
C53 O20 3.47(4) no 1_545
C53 O29 3.56(4) no 1_545
C53 O30 3.48(5) no 1_545
C53 O36 3.46(5) no 1_545
C54 Br7 3.54(3) no 1_456
C54 O14 3.41(5) no 1_545
C56 Br2 3.56(4) no 1_545
C56 O14 3.52(4) no 1_545
C58 O25 3.59(3) no 1_546
C58 O26 3.26(4) no 1_546
C58 O33 3.57(4) no 1_546
C58 C80 3.34(4) no 1_556
C58 C81 3.56(4) no 1_556
C59 O10 3.54(5) no 1_546
C59 O26 3.54(3) no 1_546
C59 O33 3.37(4) no 1_546
C59 C80 3.49(4) no 1_556
C59 C81 3.50(4) no 1_556
C60 C82 3.42(4) no 1_556
C61 O57 3.49(7) no .
C61 N9 3.35(9) no .
C61 C87 3.59(5) no 1_456
C61 C93 3.21(8) no .
C63 O26 3.36(6) no 1_546
C64 C42 3.31(4) no 1_554
C64 C43 3.59(5) no 1_554
C65 O11 2.88(4) no 1_644
C65 O15 3.43(5) no 1_644
C65 C42 3.47(4) no 1_554
C65 C43 3.41(4) no 1_554
C65 C44 3.37(4) no 1_554
C65 C45 3.51(4) no 1_554
C66 O11 3.06(5) no 1_644
C66 O14 3.36(4) no 1_644
C66 C44 3.39(4) no 1_554
C70 Br6 3.58(3) no 1_654
C72 O23 3.17(5) no 1_645
C72 O24 3.28(5) no 1_645
C72 O25 3.26(5) no 1_645
C73 O7 3.20(4) no 1_545
C73 O10 3.47(5) no 1_545
C76 O5 3.36(3) no 1_545
C76 O7 3.41(3) no 1_545
C76 C29 3.48(4) no 1_545
C77 O6 3.27(3) no 1_545
C77 O10 3.51(3) no 1_545
C77 C2 3.51(4) no 1_545
C78 O6 3.59(3) no 1_545
C79 O6 3.43(4) no 1_545
C79 C1 3.50(4) no 1_545
C79 C6 3.44(4) no 1_545
C80 C5 3.56(4) no 1_545
C80 C58 3.34(4) no 1_554
C80 C59 3.49(4) no 1_554
C81 C58 3.56(4) no 1_554
C81 C59 3.50(4) no 1_554
C82 O47 3.37(4) no 1_554
C82 O54 3.52(5) no 1_544
C82 C60 3.42(4) no 1_554
C83 O46 3.50(4) no 1_554
C83 O47 3.35(4) no 1_554
C85 Br6 3.37(5) no 1_654
C86 O11 3.35(4) no 1_644
C86 O13 3.54(4) no 1_644
C87 O22 3.54(5) no 1_645
C87 C61 3.59(5) no 1_654
C88 O22 3.44(4) no 1_645
C89 Br8 3.42(5) no 1_665
C89 O57 3.25(5) no 1_654
C90 Br1 3.57(3) no 1_556
C90 C32 3.54(5) no .
C90 C34 3.35(6) no .
C90 C36 3.57(6) no .
C92 O12 3.12(5) no 1_655
C92 O55 3.52(6) no .
C93 O10 3.29(8) no 1_546
C93 O22 3.56(6) no 1_546
C93 O34 3.06(7) no 1_546
C93 C61 3.21(8) no .
W2 H10A 3.5846 no .
W8 H33A 3.1561 no 1_465
Br1 H3 2.8341 no .
Br1 H5 2.9535 no .
Br1 H36 3.5673 no 1_554
Br2 H16A 2.8516 no .
Br2 H18 2.9134 no .
Br3 H23 2.9383 no .
Br3 H25 2.9375 no .
Br4 H5 3.5199 no 1_556
Br4 H36 2.8756 no .
Br4 H38 2.8983 no .
Br5 H43 2.9690 no .
Br5 H45 2.9421 no .
Br6 H56 2.9143 no .
Br6 H58 2.8592 no .
Br7 H66 2.9801 no .
Br7 H68 2.7172 no .
Br8 H79 2.8838 no .
Br8 H81 2.8482 no .
Mn1 H10A 3.4542 no .
Mn1 H12B 3.1786 no .
Mn2 H29A 3.1714 no .
Mn2 H33A 3.3324 no .
Mn3 H50C 3.0460 no .
Mn3 H52A 3.1796 no .
Mn4 H73B 3.0227 no .
Mn4 H75A 3.0845 no .
O5 H19 3.1910 no .
O8 H19 3.4572 no .
O9 H10A 2.7289 no .
O9 H10B 3.0514 no .
O13 H16A 2.9629 no .
O16 H13A 3.0268 no .
O16 H13B 3.4701 no .
O16 H14A 2.8270 no .
O16 H16A 2.9244 no .
O17 H33A 2.2885 no 1_465
O17 H33B 3.3090 no 1_465
O17 H33C 3.3587 no 1_465
O18 H27A 3.0387 no 1_465
O18 H30B 3.3060 no 1_465
O18 H33A 3.0741 no 1_465
O19 H9A 3.5622 no 1_565
O19 H9C 2.8879 no 1_565
O19 H30B 3.4851 no 1_465
O20 H9C 3.4119 no 1_565
O20 H12C 2.8281 no 1_565
O20 H13B 3.5934 no 1_565
O20 H13C 2.8605 no 1_565
O21 H33A 2.7043 no 1_465
O22 H25 3.2355 no 1_465
O22 H27A 3.1112 no 1_465
O22 H30B 3.3242 no 1_465
O23 H23 3.5094 no 1_465
O27 H22A 3.4443 no 1_465
O28 H10A 3.3316 no .
O28 H10B 3.1467 no .
O28 H10C 3.0664 no .
O28 H29C 3.0968 no 1_455
O28 H30C 2.7263 no 1_455
O28 H32C 3.0335 no 1_455
O31 H10B 3.4680 no .
O32 H10A 3.0388 no .
O32 H10B 3.1495 no .
O35 H10B 3.5211 no .
O35 H32C 3.5235 no 1_455
O41 H2 2.4453 no .
O41 H29A 3.4400 no .
O41 H29B 3.1418 no .
O42 H19 2.5430 no .
O42 H29A 2.5059 no .
O42 H29B 3.5357 no .
O43 H12A 3.5790 no .
O43 H12B 2.4601 no .
O43 H22A 2.6489 no .
O44 H12A 3.3191 no .
O44 H12B 3.4479 no .
O44 H39 2.5092 no .
O45 H42 2.4712 no .
O46 H59 2.5555 no .
O47 H52A 2.5480 no .
O48 H50B 3.4405 no .
O48 H50C 2.5891 no .
O49 H65 2.4905 no .
O50 H82 2.6401 no .
O51 H73B 2.3448 no .
O51 H73C 3.4752 no .
O52 H75A 2.4102 no .
O52 H75B 3.5181 no .
N1 H9A 2.7681 no .
N1 H9B 2.7369 no .
N1 H9C 3.3675 no .
N1 H10A 2.3841 no .
N1 H10B 2.9816 no .
N1 H10C 3.1674 no .
N1 H12B 2.8688 no .
N1 H12C 3.5910 no .
N1 H22A 3.5410 no .
N2 H10A 3.4284 no .
N2 H10B 2.7037 no .
N2 H12A 2.6732 no .
N2 H12B 2.6550 no .
N2 H12C 3.3343 no .
N2 H13A 2.7673 no .
N2 H13B 2.8065 no .
N2 H13C 3.4034 no .
N3 H29A 2.5679 no .
N3 H29B 2.5161 no .
N3 H29C 3.2508 no .
N3 H30A 2.6958 no .
N3 H30B 2.7084 no .
N3 H30C 3.3535 no .
N3 H33A 2.9204 no .
N4 H19 3.4215 no .
N4 H29A 2.7678 no .
N4 H29C 3.5981 no .
N4 H32A 2.7038 no .
N4 H32B 2.6905 no .
N4 H32C 3.3666 no .
N4 H33A 2.6072 no .
N4 H33B 2.5743 no .
N4 H33C 3.3007 no .
N5 H49A 3.3228 no .
N5 H49B 2.6217 no .
N5 H49C 2.6490 no .
N5 H50A 3.3829 no .
N5 H50B 2.7280 no .
N5 H50C 2.6856 no .
N5 H52A 2.6773 no .
N5 H52B 3.3876 no .
N6 H50A 3.4092 no .
N6 H50C 2.5835 no .
N6 H52A 2.6165 no .
N6 H52B 3.2938 no .
N6 H52C 2.6870 no .
N6 H53A 3.3410 no .
N6 H53B 2.8196 no .
N6 H53C 2.7146 no .
N7 H72A 2.6350 no .
N7 H72B 3.3946 no .
N7 H72C 2.8211 no .
N7 H73A 3.3429 no .
N7 H73B 2.5845 no .
N7 H73C 2.7404 no .
N7 H75A 2.5623 no .
N7 H75C 3.3428 no .
N8 H73A 3.4306 no .
N8 H73B 2.6791 no .
N8 H75A 2.5568 no .
N8 H75B 2.6094 no .
N8 H75C 3.2669 no .
N8 H76A 2.6989 no .
N8 H76B 2.7149 no .
N8 H76C 3.3503 no .
C1 H3 3.3403 no .
C1 H5 3.3208 no .
C1 H7 3.2879 no .
C2 H25 3.2849 no .
C2 H27A 3.5068 no .
C2 H29B 3.5364 no .
C3 H5 3.2664 no .
C3 H25 3.4013 no .
C4 H2 3.3016 no .
C5 H3 3.2637 no .
C5 H7 2.5185 no .
C6 H2 3.2391 no .
C7 H5 2.5755 no .
C7 H9A 3.0018 no .
C7 H9B 2.5915 no .
C7 H10A 2.9284 no .
C7 H22A 3.5297 no .
C8 H7 2.5410 no .
C8 H12A 3.4490 no .
C8 H12B 2.8061 no .
C8 H12C 2.8403 no .
C8 H13A 2.7482 no .
C8 H13B 3.3879 no .
C8 H13C 2.7145 no .
C9 H7 2.4302 no .
C9 H10A 3.1232 no .
C9 H10B 3.2454 no .
C9 H10C 2.4834 no .
C9 H12B 3.1382 no .
C9 H12C 2.5935 no .
C9 H13A 3.5289 no .
C9 H13C 2.7690 no .
C10 H7 3.2990 no .
C10 H9A 3.3857 no .
C10 H9B 2.7714 no .
C10 H9C 2.7104 no .
C10 H13A 2.4594 no .
C10 H13C 3.0315 no .
C10 H30C 3.3311 no 1_455
C11 H9A 2.6809 no .
C11 H9B 3.3697 no .
C11 H9C 2.7276 no .
C11 H10A 3.1969 no .
C11 H10B 2.4088 no .
C11 H10C 3.0623 no .
C11 H14A 2.5016 no .
C12 H9A 2.5031 no .
C12 H9C 3.1765 no .
C12 H13A 3.4054 no .
C12 H13B 2.6727 no .
C12 H13C 2.7629 no .
C12 H14A 3.1947 no .
C12 H22A 3.1461 no .
C13 H9A 3.4580 no .
C13 H9C 2.7949 no .
C13 H10B 2.4224 no .
C13 H10C 3.0314 no .
C13 H12A 2.7328 no .
C13 H12B 3.4013 no .
C13 H12C 2.7171 no .
C13 H14A 2.4522 no .
C13 H33C 2.9392 no 1_455
C14 H10B 3.3375 no .
C14 H12A 2.9546 no .
C14 H12B 3.4753 no .
C14 H13A 2.9585 no .
C14 H13B 2.7073 no .
C14 H16A 2.6713 no .
C14 H39 3.2690 no .
C15 H19 3.2918 no .
C15 H39 3.4762 no .
C16 H14A 2.6822 no .
C16 H18 3.1956 no .
C17 H19 3.2758 no .
C18 H16A 3.1937 no .
C19 H29A 2.8780 no .
C19 H32B 3.4742 no .
C20 H14A 3.3715 no .
C20 H16A 3.2506 no .
C20 H18 3.2364 no .
C20 H29A 3.1501 no .
C21 H12B 3.0327 no .
C21 H23 3.2741 no .
C21 H25 3.3140 no .
C21 H27A 3.3646 no .
C22 H12B 2.9487 no .
C23 H25 3.2845 no .
C24 H22A 3.1982 no .
C25 H2 3.5847 no .
C25 H23 3.2808 no .
C25 H27A 2.5032 no .
C26 H2 3.5184 no .
C26 H22A 3.2636 no .
C27 H2 3.2321 no .
C27 H25 2.5131 no .
C27 H29A 3.5492 no .
C27 H29B 2.9022 no .
C27 H30A 2.5677 no .
C27 H30B 2.8760 no .
C28 H27A 2.6026 no .
C28 H32A 3.3550 no .
C28 H32B 2.7453 no .
C28 H32C 2.7319 no .
C28 H33A 2.7629 no .
C28 H33B 3.3884 no .
C28 H33C 2.8254 no .
C29 H19 3.0975 no .
C29 H27A 3.2575 no .
C29 H30A 2.5743 no .
C29 H30B 3.2849 no .
C29 H30C 2.6651 no .
C29 H32B 2.5475 no .
C29 H32C 3.0548 no .
C30 H10C 3.1394 no 1_655
C30 H27A 2.3885 no .
C30 H29A 3.2906 no .
C30 H29B 2.6237 no .
C30 H29C 2.6041 no .
C30 H32C 2.9639 no .
C30 H33A 3.1171 no .
C30 H33C 2.6858 no .
C31 H29A 2.6333 no .
C31 H29B 3.3081 no .
C31 H29C 2.7241 no .
C31 H30A 3.3273 no .
C31 H30B 2.7076 no .
C31 H30C 2.6926 no .
C31 H34 2.5946 no .
C32 H29A 2.9707 no .
C32 H29C 2.5781 no .
C32 H30C 2.9483 no .
C32 H33A 3.3411 no .
C32 H33B 2.6361 no .
C32 H33C 2.6857 no .
C32 H34 2.5096 no .
C33 H13C 3.1659 no 1_655
C33 H30B 2.6194 no .
C33 H30C 3.1366 no .
C33 H32A 2.5801 no .
C33 H32B 3.3381 no .
C33 H32C 2.7395 no .
C33 H34 3.0165 no .
C34 H19 3.5774 no .
C34 H32A 2.6282 no .
C34 H32B 2.9885 no .
C34 H33A 3.3728 no .
C34 H33B 2.7677 no .
C34 H36 2.5913 no .
C35 H39 3.2352 no .
C36 H34 2.5810 no .
C36 H38 3.1891 no .
C37 H39 3.1910 no .
C38 H36 3.1898 no .
C39 H14A 3.5638 no .
C39 H16A 3.5297 no .
C40 H34 3.3122 no .
C40 H36 3.2132 no .
C40 H38 3.2348 no .
C41 H43 3.2441 no .
C41 H45 3.3084 no .
C41 H47 3.3658 no .
C43 H45 3.3173 no .
C44 H42 3.2404 no .
C45 H43 3.3142 no .
C45 H47 2.4856 no .
C46 H42 3.2488 no .
C47 H45 2.5172 no .
C47 H49B 2.8164 no .
C47 H49C 2.5524 no .
C47 H50B 3.2045 no .
C47 H52A 3.5041 no .
C48 H47 2.6830 no .
C48 H52A 2.6982 no .
C48 H52B 2.6421 no .
C48 H52C 3.3300 no .
C48 H53A 2.6666 no .
C48 H53B 2.6975 no .
C48 H53C 3.3224 no .
C49 H47 2.4024 no .
C49 H50A 2.8085 no .
C49 H50B 2.7559 no .
C49 H50C 3.3944 no .
C49 H52A 3.1045 no .
C49 H52B 2.5109 no .
C49 H53A 2.8546 no .
C49 H53B 3.4998 no .
C50 H47 3.5737 no .
C50 H49A 2.7839 no .
C50 H49B 3.4147 no .
C50 H49C 2.7330 no .
C50 H53A 3.1516 no .
C50 H53B 2.4352 no .
C51 H49A 2.7988 no .
C51 H49B 2.8068 no .
C51 H49C 3.3796 no .
C51 H50A 2.6586 no .
C51 H50B 3.2752 no .
C51 H50C 2.5398 no .
C51 H54 2.3496 no .
C52 H49A 3.1353 no .
C52 H49B 2.5397 no .
C52 H53A 2.5968 no .
C52 H53B 3.3656 no .
C52 H53C 2.6784 no .
C52 H54 3.2580 no .
C53 H49A 2.8854 no .
C53 H49B 3.5571 no .
C53 H50A 2.4859 no .
C53 H50C 3.0246 no .
C53 H52A 3.3481 no .
C53 H52B 2.6667 no .
C53 H52C 2.6592 no .
C53 H54 2.2587 no .
C54 H50C 3.1544 no .
C54 H52A 3.5231 no .
C54 H52C 3.0990 no .
C54 H53B 2.9102 no .
C54 H53C 2.5681 no .
C54 H56 2.6960 no .
C55 H59 3.2623 no .
C56 H54 2.6312 no .
C56 H58 3.2540 no .
C57 H59 3.1755 no .
C58 H56 3.2599 no .
C60 H54 3.3835 no .
C60 H56 3.3737 no .
C60 H58 3.2880 no .
C61 H42 3.5599 no .
C63 H59 3.5401 no .
C64 H66 3.2766 no .
C64 H68 3.2503 no .
C64 H70 3.1657 no .
C66 H68 3.1174 no .
C67 H65 3.2459 no .
C68 H66 3.1084 no .
C68 H70 2.5800 no .
C69 H65 3.2184 no .
C70 H68 2.6583 no .
C70 H72A 2.8942 no .
C70 H72C 2.7625 no .
C70 H73B 3.5315 no .
C70 H73C 3.1420 no .
C70 H75A 3.4362 no .
C71 H70 2.6375 no .
C71 H75A 2.8016 no .
C71 H75B 3.4438 no .
C71 H75C 2.7909 no .
C71 H76A 3.4269 no .
C71 H76B 2.7378 no .
C71 H76C 2.7785 no .
C72 H70 2.5007 no .
C72 H73A 2.8458 no .
C72 H73B 3.4176 no .
C72 H73C 2.7627 no .
C72 H75A 3.1449 no .
C72 H75C 2.5585 no .
C72 H76C 2.9639 no .
C73 H70 3.3573 no .
C73 H72A 3.3986 no .
C73 H72B 2.8741 no .
C73 H72C 2.7745 no .
C73 H76B 2.6074 no .
C73 H76C 3.2527 no .
C74 H72A 2.7267 no .
C74 H72B 2.7758 no .
C74 H72C 3.4217 no .
C74 H73A 2.7601 no .
C74 H73B 2.7102 no .
C74 H73C 3.3944 no .
C74 H77 2.4772 no .
C75 H72A 2.5323 no .
C75 H72B 3.1543 no .
C75 H76A 2.7225 no .
C75 H76B 3.3919 no .
C75 H76C 2.7678 no .
C75 H77 3.2417 no .
C76 H72B 2.9647 no .
C76 H73A 2.6273 no .
C76 H73B 3.1967 no .
C76 H75A 3.3977 no .
C76 H75B 2.7038 no .
C76 H75C 2.7716 no .
C76 H77 2.3205 no .
C77 H73B 3.4006 no .
C77 H75A 3.4406 no .
C77 H75B 2.9942 no .
C77 H76A 2.5939 no .
C77 H76B 2.8770 no .
C77 H79 2.6730 no .
C78 H82 3.3089 no .
C79 H77 2.6194 no .
C79 H81 3.2243 no .
C80 H82 3.2035 no .
C81 H79 3.2253 no .
C83 H77 3.3295 no .
C83 H79 3.3001 no .
C83 H81 3.3306 no .
C85 H75A 3.3414 no .
H2 H3 2.4550 no .
H2 H25 3.3858 no .
H2 H27A 3.0641 no .
H2 H29B 2.7424 no .
H3 H25 3.5204 no .
H5 H7 2.3118 no .
H7 H9A 2.6288 no .
H7 H9B 1.9182 no .
H7 H9C 3.3452 no .
H7 H10A 3.1223 no .
H7 H10C 3.5520 no .
H9A H10C 3.4358 no .
H9A H12A 3.4421 no .
H9A H12B 2.5835 no .
H9A H12C 2.0387 no .
H9A H13C 3.1099 no .
H9A H22A 3.0190 no .
H9B H10A 3.1022 no .
H9B H10C 2.5741 no .
H9B H12C 3.5082 no .
H9C H10A 3.4655 no .
H9C H10B 3.2617 no .
H9C H10C 2.3772 no .
H9C H12C 2.6982 no .
H9C H13A 3.1896 no .
H9C H13C 2.1862 no .
H9C H30B 3.0683 no 1_455
H9C H33C 3.2905 no 1_455
H10A H13A 3.3377 no .
H10B H13A 1.8217 no .
H10B H13B 3.2324 no .
H10B H13C 2.8801 no .
H10B H14A 3.4661 no .
H10B H30C 3.4338 no 1_455
H10C H13A 2.6657 no .
H10C H13C 2.9640 no .
H10C H30A 3.4953 no 1_455
H10C H30B 3.0616 no 1_455
H10C H30C 2.4531 no 1_455
H10C H33C 3.5479 no 1_455
H12A H13B 2.4911 no .
H12A H13C 3.0681 no .
H12A H14A 2.8328 no .
H12A H39 3.0100 no .
H12B H13B 3.5832 no .
H12B H22A 2.3057 no .
H12C H13B 2.9142 no .
H12C H13C 2.5704 no .
H12C H22A 3.1905 no .
H13A H14A 2.5795 no .
H13A H32C 3.1991 no 1_455
H13A H33C 2.8380 no 1_455
H13B H14A 2.0314 no .
H13B H33C 3.3373 no 1_455
H13C H14A 3.3945 no .
H13C H30B 3.5681 no 1_455
H13C H33A 3.5787 no 1_455
H13C H33B 3.3525 no 1_455
H13C H33C 2.2714 no 1_455
H14A H16A 2.4855 no .
H14A H39 3.0337 no .
H16A H39 3.5617 no .
H18 H19 2.3914 no .
H19 H29A 2.2122 no .
H19 H29C 3.2217 no .
H19 H32B 2.8032 no .
H22A H23 2.2073 no .
H25 H27A 2.2674 no .
H27A H29B 2.8663 no .
H27A H30A 1.9092 no .
H27A H30B 2.4703 no .
H27A H30C 3.3229 no .
H29A H30A 3.4890 no .
H29A H30C 3.5485 no .
H29A H32B 2.4590 no .
H29A H32C 3.4313 no .
H29B H30A 2.3834 no .
H29B H30B 3.4937 no .
H29B H30C 2.9806 no .
H29B H32B 3.5074 no .
H29C H30A 2.8171 no .
H29C H30B 3.5227 no .
H29C H30C 2.4598 no .
H29C H32A 3.5354 no .
H29C H32B 2.1866 no .
H29C H32C 2.5609 no .
H30B H32C 3.3874 no .
H30B H33A 2.6014 no .
H30B H33B 3.5820 no .
H30B H33C 2.2573 no .
H30C H32B 3.3771 no .
H30C H32C 2.4058 no .
H30C H33A 3.5607 no .
H30C H33C 2.6810 no .
H32A H33A 3.4864 no .
H32A H33B 2.3532 no .
H32A H33C 2.8534 no .
H32A H34 1.9798 no .
H32B H33B 3.4988 no .
H32B H34 2.7216 no .
H32C H33B 3.0136 no .
H32C H33C 2.5766 no .
H32C H34 3.4179 no .
H33A H34 3.5469 no .
H33B H34 2.5235 no .
H34 H36 2.3607 no .
H38 H39 2.3091 no .
H42 H43 2.3184 no .
H45 H47 2.2621 no .
H47 H49A 3.3439 no .
H47 H49B 2.3876 no .
H47 H49C 1.9568 no .
H47 H50B 3.2965 no .
H49A H50A 2.6662 no .
H49A H50B 3.0587 no .
H49A H52B 2.5987 no .
H49A H53A 2.3250 no .
H49A H53B 3.1819 no .
H49B H52A 2.5992 no .
H49B H52B 2.0405 no .
H49B H52C 3.4713 no .
H49B H53A 3.2013 no .
H49C H50A 3.0641 no .
H49C H50B 2.5547 no .
H49C H52B 3.4481 no .
H50A H53A 2.7020 no .
H50A H53B 1.9034 no .
H50A H53C 3.3806 no .
H50B H53B 3.3545 no .
H50C H53B 2.5551 no .
H50C H54 3.4057 no .
H52A H53A 3.5077 no .
H52A H53C 3.5687 no .
H52B H53A 2.3978 no .
H52B H53B 3.5584 no .
H52B H53C 2.9766 no .
H52C H53A 2.8501 no .
H52C H53B 3.5876 no .
H52C H53C 2.4762 no .
H52C H54 3.0146 no .
H53A H54 3.1989 no .
H53B H54 2.4074 no .
H53C H54 1.8411 no .
H54 H56 2.4729 no .
H58 H59 2.3058 no .
H65 H66 2.2872 no .
H68 H70 2.4063 no .
H70 H72A 2.5348 no .
H70 H72B 3.4536 no .
H70 H72C 2.0937 no .
H70 H73C 3.0396 no .
H72A H75A 2.6037 no .
H72A H75B 3.4663 no .
H72A H75C 2.0434 no .
H72A H76C 3.3308 no .
H72B H73A 2.7806 no .
H72B H73C 3.1362 no .
H72B H75C 2.6356 no .
H72B H76B 3.3375 no .
H72B H76C 2.4109 no .
H72C H73A 3.1059 no .
H72C H73C 2.5826 no .
H72C H75C 3.4855 no .
H73A H76A 3.5434 no .
H73A H76B 2.0926 no .
H73A H76C 2.7829 no .
H73B H76B 2.7183 no .
H73C H76B 3.5331 no .
H75B H76A 2.5071 no .
H75B H76B 3.5894 no .
H75B H76C 3.0087 no .
H75B H77 2.9353 no .
H75C H76A 3.0411 no .
H75C H76C 2.6284 no .
H76A H77 1.8870 no .
H76B H77 2.4280 no .
H76C H77 3.2626 no .
H77 H79 2.4207 no .
H81 H82 2.3058 no .
W1 H53A 3.4422 no 1_565
W1 H76B 3.3394 no 1_565
W3 H59 3.2590 no 1_564
W4 H53C 3.3204 no 1_565
W4 H66 3.3703 no 1_466
W5 H65 3.2389 no 1_466
W7 H53B 3.5896 no 1_565
W10 H58 3.5377 no 1_564
W10 H72C 3.2899 no 1_465
W11 H49B 3.5697 no 1_465
W11 H72B 3.3751 no 1_465
W11 H72C 3.5877 no 1_465
Br1 H43 3.2449 no 1_554
Br2 H56 2.9097 no 1_565
Br2 H81 3.5962 no 1_566
Br3 H68 3.2915 no .
Br3 H70 3.5351 no .
Br4 H81 3.2488 no 1_566
Br5 H33B 3.0005 no .
Br5 H34 3.2694 no .
Br5 H36 3.4977 no .
Br5 H66 3.5801 no 1_556
Br6 H72A 3.4885 no 1_456
Br6 H75A 3.1105 no 1_456
Br7 H50C 2.9708 no 1_654
Br7 H53B 3.5781 no 1_654
Br7 H54 3.5349 no 1_654
Br8 H5 3.5298 no 1_545
Br8 H7 3.4946 no 1_545
Br8 H10A 3.3068 no 1_545
Br8 H58 3.3255 no 1_554
O5 H76A 3.2009 no 1_565
O5 H76B 2.7908 no 1_565
O5 H76C 3.5885 no 1_565
O6 H59 3.4369 no 1_564
O6 H76B 3.1030 no 1_565
O6 H77 2.8287 no 1_565
O6 H79 2.9488 no 1_565
O7 H73A 2.5033 no 1_565
O7 H73B 3.0330 no 1_565
O7 H76B 2.4315 no 1_565
O8 H52B 3.3097 no 1_565
O8 H53A 2.7908 no 1_565
O8 H53C 3.3184 no 1_565
O8 H73A 3.3256 no 1_565
O8 H76B 3.0936 no 1_565
O8 H76C 3.3077 no 1_565
O9 H77 3.4488 no 1_565
O9 H79 2.9542 no 1_565
O10 H59 2.6235 no 1_564
O10 H73A 3.5497 no 1_565
O10 H73B 2.6002 no 1_565
O11 H65 2.4553 no 1_466
O11 H66 2.7070 no 1_466
O14 H53B 3.2803 no 1_565
O14 H53C 2.5925 no 1_565
O14 H54 2.5155 no 1_565
O14 H56 2.7123 no 1_565
O14 H66 3.0887 no 1_466
O15 H47 3.4781 no 1_465
O15 H52A 2.7080 no 1_465
O15 H65 2.5269 no 1_466
O20 H50A 2.8446 no 1_565
O20 H53A 3.2552 no 1_565
O20 H53B 2.8098 no 1_565
O21 H45 2.7695 no 1_465
O21 H47 3.0808 no 1_465
O21 H49C 3.5815 no 1_465
O23 H72A 3.5329 no 1_465
O23 H72B 3.0986 no 1_465
O23 H72C 2.4710 no 1_465
O24 H72A 3.4260 no 1_465
O24 H72B 2.5703 no 1_465
O24 H72C 3.3753 no 1_465
O25 H58 2.8096 no 1_564
O25 H72A 2.8356 no 1_465
O25 H72B 3.3165 no 1_465
O25 H72C 3.1022 no 1_465
O26 H58 3.1896 no 1_564
O26 H59 3.5540 no 1_564
O26 H68 2.8778 no 1_465
O26 H70 2.8840 no 1_465
O26 H72C 3.0494 no 1_465
O27 H49A 3.2047 no 1_465
O27 H49B 2.8469 no 1_465
O27 H52B 2.9736 no 1_465
O27 H72B 3.0890 no 1_465
O27 H72C 3.5265 no 1_465
O28 H72A 3.5025 no 1_465
O28 H75C 3.3700 no 1_465
O29 H53A 2.9646 no 1_565
O29 H53B 3.5780 no 1_565
O30 H53A 3.3738 no 1_565
O30 H53C 2.8282 no 1_565
O33 H58 3.1866 no 1_564
O33 H59 2.6741 no 1_564
O36 H53A 3.5670 no 1_565
O36 H53B 3.0206 no 1_565
O36 H53C 3.2333 no 1_565
O36 H66 2.8762 no 1_466
O38 H49B 3.5461 no 1_465
O39 H45 3.3026 no 1_465
O39 H47 3.4469 no 1_465
O39 H65 3.4564 no 1_466
O40 H49B 3.2609 no 1_465
O40 H52A 3.5558 no 1_465
O40 H52B 3.4384 no 1_465
O41 H76A 3.1734 no 1_565
O41 H77 3.2125 no 1_565
O41 H79 3.3770 no 1_565
O43 H49C 3.5430 no .
O44 H45 3.3319 no .
O44 H47 3.0878 no .
O44 H49C 3.0635 no .
O47 H82 2.8886 no 1_556
O48 H38 3.2871 no .
O49 H42 3.3538 no 1_554
O51 H42 2.7146 no 1_554
O53 H2 2.7268 no .
O53 H3 3.1752 no .
O53 H25 2.9722 no .
O53 H27A 2.5344 no .
O53 H29B 3.5684 no .
O53 H30A 2.4962 no .
O53 H75B 3.0659 no 1_565
O54 H18 2.7750 no .
O54 H34 3.2275 no .
O54 H36 2.8834 no .
O54 H52C 3.2583 no 1_565
O54 H82 2.6863 no 1_566
O55 H18 3.4063 no .
O55 H19 2.6641 no .
O55 H29A 3.4357 no .
O55 H29C 3.0805 no .
O55 H32B 2.6117 no .
O55 H52B 3.1790 no 1_565
O55 H52C 3.3474 no 1_565
O55 H72B 3.4605 no 1_565
O55 H76C 2.8740 no 1_565
O56 H5 2.9184 no 1_556
O56 H7 3.5080 no 1_556
O56 H23 2.8397 no 1_556
O56 H42 2.6404 no .
O56 H43 3.1677 no .
O56 H73C 2.9397 no 1_556
O57 H5 2.6852 no 1_556
O57 H7 2.4508 no 1_556
O57 H9B 2.5506 no 1_556
O59 H9A 2.8324 no .
O59 H12B 3.3718 no .
O59 H12C 2.9353 no .
O59 H22A 2.5477 no .
O59 H23 3.2606 no .
O59 H49A 2.8028 no .
O59 H53A 3.3840 no .
O59 H73A 3.1726 no .
O59 H73C 3.5032 no .
O60 H13B 2.8616 no .
O60 H14A 2.8051 no .
O60 H16A 3.3053 no .
O60 H38 3.4644 no .
O60 H39 3.0236 no .
O60 H50B 3.1921 no .
N9 H5 3.0671 no 1_556
N9 H7 2.9604 no 1_556
N9 H9B 3.0073 no 1_556
N9 H42 3.4040 no .
C1 H77 3.3756 no 1_565
C1 H79 3.0866 no 1_565
C2 H75B 3.0003 no 1_565
C2 H77 3.3013 no 1_565
C6 H79 3.0855 no 1_565
C7 H79 3.5148 no 1_565
C12 H49A 2.9287 no .
C12 H49C 3.0083 no .
C12 H50A 3.2558 no .
C12 H50B 3.3030 no .
C29 H75B 3.2180 no 1_565
C29 H75C 3.2522 no 1_565
C29 H76A 3.0690 no 1_565
C29 H76C 3.0521 no 1_565
C34 H45 3.5288 no .
C35 H45 3.2436 no .
C39 H47 3.4351 no .
C39 H50B 3.0731 no .
C40 H45 3.1283 no .
C40 H47 3.3475 no .
C41 H65 3.3424 no 1_556
C42 H65 3.5363 no 1_556
C44 H65 3.3682 no 1_556
C44 H66 3.5111 no 1_556
C45 H65 3.1291 no 1_556
C46 H65 3.1377 no 1_556
C47 H39 3.4127 no .
C48 H12A 3.4673 no .
C49 H12A 2.9830 no .
C49 H12B 3.2699 no .
C49 H12C 3.3798 no .
C50 H12A 2.8541 no .
C50 H39 3.1709 no .
C56 H68 3.4786 no 1_456
C56 H81 3.5838 no 1_556
C57 H68 3.4178 no 1_456
C57 H81 3.5933 no 1_556
C61 H38 3.1769 no .
C62 H38 3.5842 no .
C64 H42 3.3639 no 1_554
C75 H2 3.1011 no 1_545
C75 H29B 2.9351 no 1_545
C75 H29C 3.4652 no 1_545
C76 H29A 3.3718 no 1_545
C76 H29B 3.1348 no 1_545
C76 H29C 3.3703 no 1_545
C77 H2 3.3762 no 1_545
C78 H59 3.3977 no 1_554
C79 H59 3.4475 no 1_554
C80 H58 3.3428 no 1_554
C84 H3 3.4904 no 1_545
C87 H3 3.5827 no .
C87 H25 3.2088 no .
C88 H25 3.5473 no .
C88 H27A 3.4081 no .
C88 H30A 3.1826 no .
C89 H30A 3.2118 no .
C90 H32A 2.6278 no .
C90 H34 2.4377 no .
C90 H36 2.7247 no .
C91 H32A 2.9328 no .
C91 H32B 3.5422 no .
C91 H34 3.0477 no .
C91 H36 3.2976 no .
C91 H82 3.1485 no 1_566
C92 H32A 3.1563 no .
C92 H32B 3.4014 no .
C92 H52A 3.2431 no 1_565
C92 H52C 3.2443 no 1_565
C93 H9B 3.4866 no 1_556
C93 H73B 3.3610 no 1_556
C93 H73C 3.4576 no 1_556
H2 O53 2.7268 no .
H2 C75 3.1011 no 1_565
H2 C77 3.3762 no 1_565
H2 H75A 3.4591 no 1_565
H2 H75B 2.1383 no 1_565
H2 H76A 3.3132 no 1_565
H2 H77 3.1472 no 1_565
H3 O53 3.1752 no .
H3 C84 3.4904 no 1_565
H3 C87 3.5827 no .
H5 Br8 3.5298 no 1_565
H5 O56 2.9184 no 1_554
H5 O57 2.6852 no 1_554
H5 N9 3.0671 no 1_554
H7 Br8 3.4946 no 1_565
H7 O56 3.5080 no 1_554
H7 O57 2.4508 no 1_554
H7 N9 2.9604 no 1_554
H9A O59 2.8324 no .
H9B O57 2.5506 no 1_554
H9B N9 3.0073 no 1_554
H9B C93 3.4866 no 1_554
H10A Br8 3.3068 no 1_565
H10A H79 3.3856 no 1_565
H12A C48 3.4673 no .
H12A C49 2.9830 no .
H12A C50 2.8541 no .
H12A H49A 2.7476 no .
H12A H49C 2.5161 no .
H12A H50A 2.6221 no .
H12A H50B 2.3710 no .
H12B O59 3.3718 no .
H12B C49 3.2699 no .
H12B H49A 2.8551 no .
H12B H49C 2.7857 no .
H12C O59 2.9353 no .
H12C C49 3.3798 no .
H12C H49A 2.6837 no .
H12C H49C 3.2741 no .
H12C H50A 3.0064 no .
H12C H50B 3.5221 no .
H13B O60 2.8616 no .
H13B H50A 3.5471 no .
H13B H50B 3.5662 no .
H14A O60 2.8051 no .
H16A O60 3.3053 no .
H18 O54 2.7750 no .
H18 O55 3.4063 no .
H18 H52C 2.8508 no 1_565
H19 O55 2.6641 no .
H19 H76A 3.5290 no 1_565
H19 H76C 3.3050 no 1_565
H22A O59 2.5477 no .
H22A H49A 3.3495 no .
H23 O56 2.8397 no 1_554
H23 O59 3.2606 no .
H23 H72C 3.4275 no .
H23 H73C 2.7756 no .
H25 O53 2.9722 no .
H25 C87 3.2088 no .
H25 C88 3.5473 no .
H27A O53 2.5344 no .
H27A C88 3.4081 no .
H29A O55 3.4357 no .
H29A C76 3.3718 no 1_565
H29A H76A 2.8711 no 1_565
H29A H76C 2.9671 no 1_565
H29B O53 3.5684 no .
H29B C75 2.9351 no 1_565
H29B C76 3.1348 no 1_565
H29B H75B 2.3518 no 1_565
H29B H75C 2.7504 no 1_565
H29B H76A 2.6162 no 1_565
H29B H76C 2.9504 no 1_565
H29C O55 3.0805 no .
H29C C75 3.4652 no 1_565
H29C C76 3.3703 no 1_565
H29C H75B 3.3069 no 1_565
H29C H75C 2.8576 no 1_565
H29C H76A 3.2355 no 1_565
H29C H76C 2.7227 no 1_565
H30A O53 2.4962 no .
H30A C88 3.1826 no .
H30A C89 3.2118 no .
H30A H75B 3.4925 no 1_565
H30A H75C 3.5918 no 1_565
H32A C90 2.6278 no .
H32A C91 2.9328 no .
H32A C92 3.1563 no .
H32B O55 2.6117 no .
H32B C91 3.5422 no .
H32B C92 3.4014 no .
H33B Br5 3.0005 no .
H34 Br5 3.2694 no .
H34 O54 3.2275 no .
H34 C90 2.4377 no .
H34 C91 3.0477 no .
H36 Br5 3.4977 no .
H36 O54 2.8834 no .
H36 C90 2.7247 no .
H36 C91 3.2976 no .
H38 O48 3.2871 no .
H38 O60 3.4644 no .
H38 C61 3.1769 no .
H38 C62 3.5842 no .
H39 O60 3.0236 no .
H39 C47 3.4127 no .
H39 C50 3.1709 no .
H39 H47 3.3589 no .
H39 H49C 3.3370 no .
H39 H50B 2.2125 no .
H39 H50C 3.5477 no .
H42 O49 3.3538 no 1_556
H42 O51 2.7146 no 1_556
H42 O56 2.6404 no .
H42 N9 3.4040 no .
H42 C64 3.3639 no 1_556
H43 Br1 3.2449 no 1_556
H43 O56 3.1677 no .
H45 O21 2.7695 no 1_645
H45 O39 3.3026 no 1_645
H45 O44 3.3319 no .
H45 C34 3.5288 no .
H45 C35 3.2436 no .
H45 C40 3.1283 no .
H45 H65 3.4919 no 1_556
H47 O15 3.4781 no 1_645
H47 O21 3.0808 no 1_645
H47 O39 3.4469 no 1_645
H47 O44 3.0878 no .
H47 C39 3.4351 no .
H47 C40 3.3475 no .
H47 H39 3.3589 no .
H49A O27 3.2047 no 1_645
H49A O59 2.8028 no .
H49A C12 2.9287 no .
H49A H12A 2.7476 no .
H49A H12B 2.8551 no .
H49A H12C 2.6837 no .
H49A H22A 3.3495 no .
H49B W11 3.5697 no 1_645
H49B O27 2.8469 no 1_645
H49B O38 3.5461 no 1_645
H49B O40 3.2609 no 1_645
H49C O21 3.5815 no 1_645
H49C O43 3.5430 no .
H49C O44 3.0635 no .
H49C C12 3.0083 no .
H49C H12A 2.5161 no .
H49C H12B 2.7857 no .
H49C H12C 3.2741 no .
H49C H39 3.3370 no .
H50A O20 2.8446 no 1_545
H50A C12 3.2558 no .
H50A H12A 2.6221 no .
H50A H12C 3.0064 no .
H50A H13B 3.5471 no .
H50B O60 3.1921 no .
H50B C12 3.3030 no .
H50B C39 3.0731 no .
H50B H12A 2.3710 no .
H50B H12C 3.5221 no .
H50B H13B 3.5662 no .
H50B H39 2.2125 no .
H50C Br7 2.9708 no 1_456
H50C H39 3.5477 no .
H52A O15 2.7080 no 1_645
H52A O40 3.5558 no 1_645
H52A C92 3.2431 no 1_545
H52B O8 3.3097 no 1_545
H52B O27 2.9736 no 1_645
H52B O40 3.4384 no 1_645
H52B O55 3.1790 no 1_545
H52C O54 3.2583 no 1_545
H52C O55 3.3474 no 1_545
H52C C92 3.2443 no 1_545
H52C H18 2.8508 no 1_545
H53A W1 3.4422 no 1_545
H53A O8 2.7908 no 1_545
H53A O20 3.2552 no 1_545
H53A O29 2.9646 no 1_545
H53A O30 3.3738 no 1_545
H53A O36 3.5670 no 1_545
H53A O59 3.3840 no .
H53B W7 3.5896 no 1_545
H53B Br7 3.5781 no 1_456
H53B O14 3.2803 no 1_545
H53B O20 2.8098 no 1_545
H53B O29 3.5780 no 1_545
H53B O36 3.0206 no 1_545
H53C W4 3.3204 no 1_545
H53C O8 3.3184 no 1_545
H53C O14 2.5925 no 1_545
H53C O30 2.8282 no 1_545
H53C O36 3.2333 no 1_545
H54 Br7 3.5349 no 1_456
H54 O14 2.5155 no 1_545
H56 Br2 2.9097 no 1_545
H56 O14 2.7123 no 1_545
H58 W10 3.5377 no 1_546
H58 Br8 3.3255 no 1_556
H58 O25 2.8096 no 1_546
H58 O26 3.1896 no 1_546
H58 O33 3.1866 no 1_546
H58 C80 3.3428 no 1_556
H59 W3 3.2590 no 1_546
H59 O6 3.4369 no 1_546
H59 O10 2.6235 no 1_546
H59 O26 3.5540 no 1_546
H59 O33 2.6741 no 1_546
H59 C78 3.3977 no 1_556
H59 C79 3.4475 no 1_556
H65 W5 3.2389 no 1_644
H65 O11 2.4553 no 1_644
H65 O15 2.5269 no 1_644
H65 O39 3.4564 no 1_644
H65 C41 3.3424 no 1_554
H65 C42 3.5363 no 1_554
H65 C44 3.3682 no 1_554
H65 C45 3.1291 no 1_554
H65 C46 3.1377 no 1_554
H65 H45 3.4919 no 1_554
H66 W4 3.3703 no 1_644
H66 Br5 3.5801 no 1_554
H66 O11 2.7070 no 1_644
H66 O14 3.0887 no 1_644
H66 O36 2.8762 no 1_644
H66 C44 3.5111 no 1_554
H68 Br3 3.2915 no .
H68 O26 2.8778 no 1_645
H68 C56 3.4786 no 1_654
H68 C57 3.4178 no 1_654
H70 Br3 3.5351 no .
H70 O26 2.8840 no 1_645
H72A Br6 3.4885 no 1_654
H72A O23 3.5329 no 1_645
H72A O24 3.4260 no 1_645
H72A O25 2.8356 no 1_645
H72A O28 3.5025 no 1_645
H72B W11 3.3751 no 1_645
H72B O23 3.0986 no 1_645
H72B O24 2.5703 no 1_645
H72B O25 3.3165 no 1_645
H72B O27 3.0890 no 1_645
H72B O55 3.4605 no 1_545
H72C W10 3.2899 no 1_645
H72C W11 3.5877 no 1_645
H72C O23 2.4710 no 1_645
H72C O24 3.3753 no 1_645
H72C O25 3.1022 no 1_645
H72C O26 3.0494 no 1_645
H72C O27 3.5265 no 1_645
H72C H23 3.4275 no .
H73A O7 2.5033 no 1_545
H73A O8 3.3256 no 1_545
H73A O10 3.5497 no 1_545
H73A O59 3.1726 no .
H73B O7 3.0330 no 1_545
H73B O10 2.6002 no 1_545
H73B C93 3.3610 no 1_554
H73C O56 2.9397 no 1_554
H73C O59 3.5032 no .
H73C C93 3.4576 no 1_554
H73C H23 2.7756 no .
H75A Br6 3.1105 no 1_654
H75A H2 3.4591 no 1_545
H75B O53 3.0659 no 1_545
H75B C2 3.0003 no 1_545
H75B C29 3.2180 no 1_545
H75B H2 2.1383 no 1_545
H75B H29B 2.3518 no 1_545
H75B H29C 3.3069 no 1_545
H75B H30A 3.4925 no 1_545
H75C O28 3.3700 no 1_645
H75C C29 3.2522 no 1_545
H75C H29B 2.7504 no 1_545
H75C H29C 2.8576 no 1_545
H75C H30A 3.5918 no 1_545
H76A O5 3.2009 no 1_545
H76A O41 3.1734 no 1_545
H76A C29 3.0690 no 1_545
H76A H2 3.3132 no 1_545
H76A H19 3.5290 no 1_545
H76A H29A 2.8711 no 1_545
H76A H29B 2.6162 no 1_545
H76A H29C 3.2355 no 1_545
H76B W1 3.3394 no 1_545
H76B O5 2.7908 no 1_545
H76B O6 3.1030 no 1_545
H76B O7 2.4315 no 1_545
H76B O8 3.0936 no 1_545
H76C O5 3.5885 no 1_545
H76C O8 3.3077 no 1_545
H76C O55 2.8740 no 1_545
H76C C29 3.0521 no 1_545
H76C H19 3.3050 no 1_545
H76C H29A 2.9671 no 1_545
H76C H29B 2.9504 no 1_545
H76C H29C 2.7227 no 1_545
H77 O6 2.8287 no 1_545
H77 O9 3.4488 no 1_545
H77 O41 3.2125 no 1_545
H77 C1 3.3756 no 1_545
H77 C2 3.3013 no 1_545
H77 H2 3.1472 no 1_545
H79 O6 2.9488 no 1_545
H79 O9 2.9542 no 1_545
H79 O41 3.3770 no 1_545
H79 C1 3.0866 no 1_545
H79 C6 3.0855 no 1_545
H79 C7 3.5148 no 1_545
H79 H10A 3.3856 no 1_545
H81 Br2 3.5962 no 1_544
H81 Br4 3.2488 no 1_544
H81 C56 3.5838 no 1_554
H81 C57 3.5933 no 1_554
H82 O47 2.8886 no 1_554
H82 O54 2.6863 no 1_544
H82 C91 3.1485 no 1_544

loop_
_geom_torsion_atom_site_label_1
_geom_torsion_atom_site_label_2
_geom_torsion_atom_site_label_3
_geom_torsion_atom_site_label_4
_geom_torsion
_geom_torsion_publ_flag
_geom_torsion_site_symmetry_1
_geom_torsion_site_symmetry_3
_geom_torsion_site_symmetry_4
O1 W1 O5 W2 -2.4(7) no . . .
O5 W1 O1 W2 1.8(5) no . . .
O5 W1 O1 W3 -91.7(6) no . . .
O5 W1 O1 Si1 135.7(11) no . . .
O1 W1 O7 W3 1.7(8) no . . .
O7 W1 O1 W2 92.3(6) no . . .
O7 W1 O1 W3 -1.3(6) no . . .
O7 W1 O1 Si1 -133.8(11) no . . .
O1 W1 O29 W7 54(3) no . . .
O29 W1 O1 W2 -177.4(6) no . . .
O29 W1 O1 W3 89.0(7) no . . .
O29 W1 O1 Si1 -43.5(10) no . . .
O1 W1 O30 W4 -51(3) no . . .
O30 W1 O1 W2 -90.1(7) no . . .
O30 W1 O1 W3 176.3(7) no . . .
O30 W1 O1 Si1 43.8(11) no . . .
O5 W1 O7 W3 75.8(10) no . . .
O7 W1 O5 W2 -76.2(9) no . . .
O8 W1 O5 W2 -172.2(9) no . . .
O5 W1 O30 W4 -125(3) no . . .
O30 W1 O5 W2 85.7(9) no . . .
O8 W1 O7 W3 170.7(11) no . . .
O7 W1 O29 W7 128(3) no . . .
O29 W1 O7 W3 -85.2(11) no . . .
O8 W1 O29 W7 -136(3) no . . .
O8 W1 O30 W4 140(3) no . . .
O29 W1 O30 W4 36(3) no . . .
O30 W1 O29 W7 -35(3) no . . .
O1 W2 O5 W1 2.4(7) no . . .
O5 W2 O1 W1 -1.8(5) no . . .
O5 W2 O1 W3 93.0(7) no . . .
O5 W2 O1 Si1 -138.0(10) no . . .
O1 W2 O6 W3 -4.4(10) no . . .
O6 W2 O1 W1 -91.7(7) no . . .
O6 W2 O1 W3 3.1(7) no . . .
O6 W2 O1 Si1 132.0(12) no . . .
O1 W2 O31 W6 63(3) no . . .
O31 W2 O1 W1 87.9(7) no . . .
O31 W2 O1 W3 -177.3(8) no . . .
O31 W2 O1 Si1 -48.4(10) no . . .
O1 W2 O32 W12 -61(2) no . . .
O32 W2 O1 W1 176.3(6) no . . .
O32 W2 O1 W3 -88.9(7) no . . .
O32 W2 O1 Si1 40.0(10) no . . .
O5 W2 O6 W3 -77.6(11) no . . .
O6 W2 O5 W1 75.6(9) no . . .
O5 W2 O9 Mn1 53(3) no . . .
O9 W2 O5 W1 173.5(9) no . . .
O5 W2 O31 W6 135(3) no . . .
O31 W2 O5 W1 -83.6(9) no . . .
O5 W2 O32 W12 -56(3) no . . .
O32 W2 O5 W1 -3(3) no . . .
O6 W2 O9 Mn1 138(3) no . . .
O9 W2 O6 W3 -173.2(13) no . . .
O6 W2 O31 W6 64(4) no . . .
O31 W2 O6 W3 -6(3) no . . .
O6 W2 O32 W12 -134(2) no . . .
O32 W2 O6 W3 81.6(12) no . . .
O9 W2 O31 W6 -129(3) no . . .
O31 W2 O9 Mn1 -37(3) no . . .
O9 W2 O32 W12 127(2) no . . .
O32 W2 O9 Mn1 -129(3) no . . .
O31 W2 O32 W12 24(3) no . . .
O32 W2 O31 W6 -24(3) no . . .
O1 W3 O6 W2 4.4(10) no . . .
O6 W3 O1 W1 91.3(8) no . . .
O6 W3 O1 W2 -3.2(7) no . . .
O6 W3 O1 Si1 -133.0(13) no . . .
O1 W3 O7 W1 -1.7(8) no . . .
O7 W3 O1 W1 1.3(6) no . . .
O7 W3 O1 W2 -93.2(7) no . . .
O7 W3 O1 Si1 137.0(13) no . . .
O1 W3 O33 W10 61.5(18) no . . .
O33 W3 O1 W1 -177.3(7) no . . .
O33 W3 O1 W2 88.2(7) no . . .
O33 W3 O1 Si1 -41.6(12) no . . .
O1 W3 O34 W9 -61.9(19) no . . .
O34 W3 O1 W1 -88.6(8) no . . .
O34 W3 O1 W2 176.9(8) no . . .
O34 W3 O1 Si1 47.1(12) no . . .
O6 W3 O7 W1 -75.7(10) no . . .
O7 W3 O6 W2 77.5(11) no . . .
O10 W3 O6 W2 172.8(13) no . . .
O6 W3 O33 W10 134.7(18) no . . .
O33 W3 O6 W2 -82.3(11) no . . .
O10 W3 O7 W1 -170.6(11) no . . .
O7 W3 O33 W10 58(4) no . . .
O33 W3 O7 W1 2(3) no . . .
O7 W3 O34 W9 -134.3(19) no . . .
O34 W3 O7 W1 85.8(10) no . . .
O10 W3 O33 W10 -129.6(18) no . . .
O10 W3 O34 W9 130(2) no . . .
O33 W3 O34 W9 25.1(19) no . . .
O34 W3 O33 W10 -25.9(19) no . . .
O2 W4 O11 W5 -0.8(9) no . . .
O11 W4 O2 W5 0.5(7) no . . .
O11 W4 O2 W6 -91.0(7) no . . .
O11 W4 O2 Si1 130.6(11) no . . .
O2 W4 O13 W6 -2.1(7) no . . .
O13 W4 O2 W5 93.1(6) no . . .
O13 W4 O2 W6 1.6(5) no . . .
O13 W4 O2 Si1 -136.9(10) no . . .
O2 W4 O30 W1 52(3) no . . .
O30 W4 O2 W5 -177.7(7) no . . .
O30 W4 O2 W6 90.8(7) no . . .
O30 W4 O2 Si1 -47.7(10) no . . .
O2 W4 O36 W7 -43(2) no . . .
O36 W4 O2 W5 -91.8(6) no . . .
O36 W4 O2 W6 176.7(6) no . . .
O36 W4 O2 Si1 38.3(10) no . . .
O11 W4 O13 W6 72.6(9) no . . .
O13 W4 O11 W5 -74.4(11) no . . .
O14 W4 O11 W5 -172.2(12) no . . .
O11 W4 O36 W7 -118(2) no . . .
O36 W4 O11 W5 88.2(12) no . . .
O14 W4 O13 W6 169.8(9) no . . .
O13 W4 O30 W1 125(3) no . . .
O30 W4 O13 W6 -89.6(9) no . . .
O14 W4 O30 W1 -137(3) no . . .
O14 W4 O36 W7 144(2) no . . .
O30 W4 O36 W7 44(2) no . . .
O36 W4 O30 W1 -38(3) no . . .
O2 W5 O11 W4 0.7(9) no . . .
O11 W5 O2 W4 -0.5(6) no . . .
O11 W5 O2 W6 93.3(7) no . . .
O11 W5 O2 Si1 -135.8(13) no . . .
O2 W5 O12 W6 -4.2(11) no . . .
O12 W5 O2 W4 -90.9(8) no . . .
O12 W5 O2 W6 2.9(7) no . . .
O12 W5 O2 Si1 133.9(13) no . . .
O2 W5 O39 W8 66(2) no . . .
O39 W5 O2 W4 88.0(8) no . . .
O39 W5 O2 W6 -178.2(8) no . . .
O39 W5 O2 Si1 -47.2(12) no . . .
O2 W5 O40 W11 -60.2(18) no . . .
O40 W5 O2 W4 176.6(8) no . . .
O40 W5 O2 W6 -89.6(8) no . . .
O40 W5 O2 Si1 41.4(12) no . . .
O11 W5 O12 W6 -75.8(12) no . . .
O12 W5 O11 W4 74.2(11) no . . .
O15 W5 O11 W4 170.9(12) no . . .
O11 W5 O39 W8 137(2) no . . .
O39 W5 O11 W4 -84.8(11) no . . .
O11 W5 O40 W11 -53(4) no . . .
O40 W5 O11 W4 -7(3) no . . .
O15 W5 O12 W6 -169.8(14) no . . .
O12 W5 O39 W8 68(4) no . . .
O39 W5 O12 W6 -7(3) no . . .
O12 W5 O40 W11 -132.8(18) no . . .
O40 W5 O12 W6 82.2(13) no . . .
O15 W5 O39 W8 -129(2) no . . .
O15 W5 O40 W11 129.3(18) no . . .
O39 W5 O40 W11 24.6(18) no . . .
O40 W5 O39 W8 -22(2) no . . .
O2 W6 O12 W5 4.3(11) no . . .
O12 W6 O2 W4 89.5(7) no . . .
O12 W6 O2 W5 -2.9(7) no . . .
O12 W6 O2 Si1 -130.4(12) no . . .
O2 W6 O13 W4 2.1(7) no . . .
O13 W6 O2 W4 -1.6(5) no . . .
O13 W6 O2 W5 -93.9(6) no . . .
O13 W6 O2 Si1 138.6(11) no . . .
O2 W6 O31 W2 -62(2) no . . .
O31 W6 O2 W4 -90.4(7) no . . .
O31 W6 O2 W5 177.2(8) no . . .
O31 W6 O2 Si1 49.8(11) no . . .
O2 W6 O35 W12 59(2) no . . .
O35 W6 O2 W4 -178.2(6) no . . .
O35 W6 O2 W5 89.4(6) no . . .
O35 W6 O2 Si1 -38.0(10) no . . .
O12 W6 O13 W4 -71.5(9) no . . .
O13 W6 O12 W5 77.4(13) no . . .
O16 W6 O12 W5 173.2(14) no . . .
O12 W6 O31 W2 -62(4) no . . .
O31 W6 O12 W5 5(3) no . . .
O12 W6 O35 W12 132(3) no . . .
O35 W6 O12 W5 -80.1(13) no . . .
O16 W6 O13 W4 -171.3(9) no . . .
O13 W6 O31 W2 -135(3) no . . .
O31 W6 O13 W4 86.3(9) no . . .
O13 W6 O35 W12 51(3) no . . .
O35 W6 O13 W4 11(2) no . . .
O16 W6 O31 W2 129(3) no . . .
O16 W6 O35 W12 -127(3) no . . .
O31 W6 O35 W12 -24(3) no . . .
O35 W6 O31 W2 23(3) no . . .
O3 W7 O17 W8 0.0(8) no . . .
O17 W7 O3 W8 -0.0(6) no . . .
O17 W7 O3 W9 90.8(6) no . . .
O17 W7 O3 Si1 -130.5(10) no . . .
O3 W7 O19 W9 3.3(8) no . . .
O19 W7 O3 W8 -93.2(6) no . . .
O19 W7 O3 W9 -2.3(5) no . . .
O19 W7 O3 Si1 136.4(10) no . . .
O3 W7 O29 W1 -54(3) no . . .
O29 W7 O3 W8 175.9(6) no . . .
O29 W7 O3 W9 -93.3(6) no . . .
O29 W7 O3 Si1 45.4(10) no . . .
O3 W7 O36 W4 43(2) no . . .
O36 W7 O3 W8 91.6(6) no . . .
O36 W7 O3 W9 -177.5(6) no . . .
O36 W7 O3 Si1 -38.8(9) no . . .
O17 W7 O19 W9 -70.8(11) no . . .
O19 W7 O17 W8 72.6(11) no . . .
O20 W7 O17 W8 171.6(10) no . . .
O17 W7 O29 W1 -43(4) no . . .
O29 W7 O17 W8 -12(3) no . . .
O17 W7 O36 W4 118(2) no . . .
O36 W7 O17 W8 -87.9(11) no . . .
O20 W7 O19 W9 -169.1(10) no . . .
O19 W7 O29 W1 -127(3) no . . .
O29 W7 O19 W9 88.6(11) no . . .
O20 W7 O29 W1 134(3) no . . .
O20 W7 O36 W4 -144(2) no . . .
O29 W7 O36 W4 -42(2) no . . .
O36 W7 O29 W1 35(3) no . . .
O3 W8 O17 W7 -0.0(8) no . . .
O17 W8 O3 W7 0.0(6) no . . .
O17 W8 O3 W9 -93.1(7) no . . .
O17 W8 O3 Si1 134.8(11) no . . .
O3 W8 O18 W9 3.2(12) no . . .
O18 W8 O3 W7 91.0(8) no . . .
O18 W8 O3 W9 -2.1(8) no . . .
O18 W8 O3 Si1 -134.3(13) no . . .
O3 W8 O38 W11 63.0(19) no . . .
O38 W8 O3 W7 -177.6(6) no . . .
O38 W8 O3 W9 89.3(7) no . . .
O38 W8 O3 Si1 -42.9(10) no . . .
O3 W8 O39 W5 -64(2) no . . .
O39 W8 O3 W7 -89.1(8) no . . .
O39 W8 O3 W9 177.9(9) no . . .
O39 W8 O3 Si1 45.7(11) no . . .
O17 W8 O18 W9 74.8(14) no . . .
O18 W8 O17 W7 -72.5(10) no . . .
O17 W8 O21 Mn2 97(3) no . . 1_465
O21 W8 O17 W7 -167.7(10) no . . .
O17 W8 O38 W11 58(3) no . . .
O38 W8 O17 W7 6(3) no . . .
O17 W8 O39 W5 -136(2) no . . .
O39 W8 O17 W7 84.9(10) no . . .
O18 W8 O21 Mn2 11(3) no . . 1_465
O21 W8 O18 W9 173.6(15) no . . .
O18 W8 O38 W11 135(2) no . . .
O38 W8 O18 W9 -81.3(14) no . . .
O18 W8 O39 W5 -64(4) no . . .
O39 W8 O18 W9 3(4) no . . .
O21 W8 O38 W11 -129(2) no . . .
O38 W8 O21 Mn2 -81(3) no . . 1_465
O21 W8 O39 W5 126(2) no . . .
O39 W8 O21 Mn2 -173(3) no . . 1_465
O38 W8 O39 W5 20(2) no . . .
O39 W8 O38 W11 -22(2) no . . .
O3 W9 O18 W8 -3.2(12) no . . .
O18 W9 O3 W7 -89.2(8) no . . .
O18 W9 O3 W8 2.1(8) no . . .
O18 W9 O3 Si1 131.0(14) no . . .
O3 W9 O19 W7 -3.3(8) no . . .
O19 W9 O3 W7 2.3(5) no . . .
O19 W9 O3 W8 93.6(7) no . . .
O19 W9 O3 Si1 -137.5(12) no . . .
O3 W9 O34 W3 60.5(19) no . . .
O34 W9 O3 W7 88.9(8) no . . .
O34 W9 O3 W8 -179.7(9) no . . .
O34 W9 O3 Si1 -50.8(12) no . . .
O3 W9 O37 W10 -53(2) no . . .
O37 W9 O3 W7 177.4(6) no . . .
O37 W9 O3 W8 -91.2(7) no . . .
O37 W9 O3 Si1 37.7(11) no . . .
O18 W9 O19 W7 69.5(10) no . . .
O19 W9 O18 W8 -75.0(14) no . . .
O22 W9 O18 W8 -171.4(15) no . . .
O18 W9 O34 W3 65(4) no . . .
O34 W9 O18 W8 -8(4) no . . .
O18 W9 O37 W10 -125(2) no . . .
O37 W9 O18 W8 82.1(14) no . . .
O22 W9 O19 W7 169.9(10) no . . .
O19 W9 O34 W3 132(2) no . . .
O34 W9 O19 W7 -88.3(10) no . . .
O19 W9 O37 W10 -42(3) no . . .
O37 W9 O19 W7 -16(2) no . . .
O22 W9 O34 W3 -132(2) no . . .
O22 W9 O37 W10 133(2) no . . .
O34 W9 O37 W10 30(2) no . . .
O37 W9 O34 W3 -25.8(19) no . . .
O4 W10 O23 W11 -4.8(13) no . . .
O23 W10 O4 W11 2.8(8) no . . .
O23 W10 O4 W12 93.9(9) no . . .
O23 W10 O4 Si1 -132.1(12) no . . .
O4 W10 O25 W12 4.3(11) no . . .
O25 W10 O4 W11 -93.7(8) no . . .
O25 W10 O4 W12 -2.6(7) no . . .
O25 W10 O4 Si1 131.3(11) no . . .
O4 W10 O33 W3 -59.6(18) no . . .
O33 W10 O4 W11 177.0(8) no . . .
O33 W10 O4 W12 -91.9(7) no . . .
O33 W10 O4 Si1 42.0(10) no . . .
O4 W10 O37 W9 55(2) no . . .
O37 W10 O4 W11 92.5(7) no . . .
O37 W10 O4 W12 -176.4(7) no . . .
O37 W10 O4 Si1 -42.4(10) no . . .
O23 W10 O25 W12 -64.0(14) no . . .
O25 W10 O23 W11 63.9(16) no . . .
O26 W10 O23 W11 164.3(16) no . . .
O23 W10 O33 W3 -48(3) no . . .
O33 W10 O23 W11 -17(3) no . . .
O23 W10 O37 W9 124(2) no . . .
O37 W10 O23 W11 -89.5(16) no . . .
O26 W10 O25 W12 -167.9(14) no . . .
O25 W10 O33 W3 -129.5(19) no . . .
O33 W10 O25 W12 88.2(14) no . . .
O25 W10 O37 W9 42(3) no . . .
O37 W10 O25 W12 18(3) no . . .
O26 W10 O33 W3 130.6(19) no . . .
O26 W10 O37 W9 -132(2) no . . .
O33 W10 O37 W9 -29(2) no . . .
O37 W10 O33 W3 25.3(18) no . . .
O4 W11 O23 W10 4.8(13) no . . .
O23 W11 O4 W10 -2.9(8) no . . .
O23 W11 O4 W12 -93.3(8) no . . .
O23 W11 O4 Si1 130.5(13) no . . .
O4 W11 O24 W12 -6.3(11) no . . .
O24 W11 O4 W10 94.3(8) no . . .
O24 W11 O4 W12 3.9(7) no . . .
O24 W11 O4 Si1 -132.3(12) no . . .
O4 W11 O38 W8 -60.9(19) no . . .
O38 W11 O4 W10 -92.4(7) no . . .
O38 W11 O4 W12 177.2(6) no . . .
O38 W11 O4 Si1 41.0(10) no . . .
O4 W11 O40 W5 59.2(18) no . . .
O40 W11 O4 W10 -178.7(8) no . . .
O40 W11 O4 W12 90.8(8) no . . .
O40 W11 O4 Si1 -45.3(11) no . . .
O23 W11 O24 W12 62.8(14) no . . .
O24 W11 O23 W10 -64.0(16) no . . .
O27 W11 O23 W10 -163.0(16) no . . .
O23 W11 O38 W8 -131(2) no . . .
O38 W11 O23 W10 87.9(16) no . . .
O23 W11 O40 W5 51(3) no . . .
O40 W11 O23 W10 14(3) no . . .
O27 W11 O24 W12 166.2(14) no . . .
O24 W11 O38 W8 -48(3) no . . .
O38 W11 O24 W12 -20(3) no . . .
O24 W11 O40 W5 129.6(19) no . . .
O40 W11 O24 W12 -90.2(14) no . . .
O27 W11 O38 W8 126(2) no . . .
O27 W11 O40 W5 -132.7(19) no . . .
O38 W11 O40 W5 -23.9(18) no . . .
O40 W11 O38 W8 22(2) no . . .
O4 W12 O24 W11 6.2(11) no . . .
O24 W12 O4 W10 -94.0(7) no . . .
O24 W12 O4 W11 -4.0(7) no . . .
O24 W12 O4 Si1 132.9(11) no . . .
O4 W12 O25 W10 -4.4(11) no . . .
O25 W12 O4 W10 2.6(7) no . . .
O25 W12 O4 W11 92.7(8) no . . .
O25 W12 O4 Si1 -130.5(11) no . . .
O4 W12 O32 W2 60(2) no . . .
O32 W12 O4 W10 91.4(6) no . . .
O32 W12 O4 W11 -178.6(6) no . . .
O32 W12 O4 Si1 -41.8(9) no . . .
O4 W12 O35 W6 -60(2) no . . .
O35 W12 O4 W10 175.6(6) no . . .
O35 W12 O4 W11 -94.4(6) no . . .
O35 W12 O4 Si1 42.4(9) no . . .
O24 W12 O25 W10 65.1(15) no . . .
O25 W12 O24 W11 -62.8(14) no . . .
O28 W12 O24 W11 -167.0(13) no . . .
O24 W12 O32 W2 49(3) no . . .
O32 W12 O24 W11 18(3) no . . .
O24 W12 O35 W6 -131(3) no . . .
O35 W12 O24 W11 89.0(14) no . . .
O28 W12 O25 W10 168.2(14) no . . .
O25 W12 O32 W2 131(3) no . . .
O32 W12 O25 W10 -87.9(14) no . . .
O25 W12 O35 W6 -46(3) no . . .
O35 W12 O25 W10 -19(3) no . . .
O28 W12 O32 W2 -126(3) no . . .
O28 W12 O35 W6 126(3) no . . .
O32 W12 O35 W6 23(2) no . . .
O35 W12 O32 W2 -23(2) no . . .
O9 Mn1 O41 C1 -93.9(16) no . . .
O41 Mn1 O9 W2 -127(3) no . . .
O9 Mn1 O42 Mn2 -174.8(7) no . . .
O9 Mn1 O42 C20 54.6(16) no . . .
O42 Mn1 O9 W2 -34(3) no . . .
O9 Mn1 N1 C7 97.7(17) no . . .
O9 Mn1 N1 C8 -79.9(14) no . . .
N1 Mn1 O9 W2 139(3) no . . .
O9 Mn1 N2 C11 107.5(14) no . . .
O9 Mn1 N2 C14 -80.1(19) no . . .
N2 Mn1 O9 W2 57(3) no . . .
O41 Mn1 O42 Mn2 -80.8(8) no . . .
O41 Mn1 O42 C20 148.5(15) no . . .
O42 Mn1 O41 C1 171.2(15) no . . .
O41 Mn1 O43 Mn2 92.3(11) no . . .
O41 Mn1 O43 C21 -42.7(15) no . . .
O43 Mn1 O41 C1 92.3(15) no . . .
O41 Mn1 N1 C7 3.9(18) no . . .
O41 Mn1 N1 C8 -173.8(14) no . . .
N1 Mn1 O41 C1 -1.8(16) no . . .
O42 Mn1 O43 Mn2 -1.9(9) no . . .
O42 Mn1 O43 C21 -136.8(15) no . . .
O43 Mn1 O42 Mn2 1.3(6) no . . .
O43 Mn1 O42 C20 -129.3(16) no . . .
O42 Mn1 N2 C11 -157.7(14) no . . .
O42 Mn1 N2 C14 14.6(19) no . . .
N2 Mn1 O42 Mn2 96.0(9) no . . .
N2 Mn1 O42 C20 -34.6(16) no . . .
O43 Mn1 N1 C7 -79.1(17) no . . .
O43 Mn1 N1 C8 103.2(14) no . . .
N1 Mn1 O43 Mn2 -174.8(9) no . . .
N1 Mn1 O43 C21 50.2(15) no . . .
O43 Mn1 N2 C11 -78.3(14) no . . .
O43 Mn1 N2 C14 94.0(18) no . . .
N2 Mn1 O43 Mn2 -92.0(12) no . . .
N2 Mn1 O43 C21 133.0(16) no . . .
N1 Mn1 N2 C11 15.5(13) no . . .
N1 Mn1 N2 C14 -172.1(19) no . . .
N2 Mn1 N1 C7 -173.4(19) no . . .
N2 Mn1 N1 C8 8.9(14) no . . .
O21 Mn2 O43 Mn1 174.9(7) no 1_645 . .
O21 Mn2 O43 C21 -60.0(17) no 1_645 . .
O43 Mn2 O21 W8 70(3) no . 1_645 1_645
O21 Mn2 O44 C40 97.1(16) no 1_645 . .
O44 Mn2 O21 W8 161(3) no . 1_645 1_645
O21 Mn2 N3 C27 72.1(17) no 1_645 . .
O21 Mn2 N3 C28 -108.0(14) no 1_645 . .
N3 Mn2 O21 W8 -23(3) no . 1_645 1_645
O21 Mn2 N4 C31 82.8(13) no 1_645 . .
O21 Mn2 N4 C34 -88.6(17) no 1_645 . .
N4 Mn2 O21 W8 -105(3) no . 1_645 1_645
O42 Mn2 O43 Mn1 1.3(6) no . . .
O42 Mn2 O43 C21 126.5(17) no . . .
O43 Mn2 O42 Mn1 -1.9(9) no . . .
O43 Mn2 O42 C20 134.3(16) no . . .
O42 Mn2 O44 C40 -89.3(15) no . . .
O44 Mn2 O42 Mn1 -94.4(11) no . . .
O44 Mn2 O42 C20 41.8(17) no . . .
O42 Mn2 N3 C27 -102.1(17) no . . .
O42 Mn2 N3 C28 77.9(14) no . . .
N3 Mn2 O42 Mn1 90.2(12) no . . .
N3 Mn2 O42 C20 -133.6(17) no . . .
O42 Mn2 N4 C31 -103.0(13) no . . .
O42 Mn2 N4 C34 85.6(17) no . . .
N4 Mn2 O42 Mn1 171.9(9) no . . .
N4 Mn2 O42 C20 -51.9(16) no . . .
O43 Mn2 O44 C40 -169.9(15) no . . .
O44 Mn2 O43 Mn1 84.4(8) no . . .
O44 Mn2 O43 C21 -150.5(17) no . . .
O43 Mn2 N3 C27 -21.0(17) no . . .
O43 Mn2 N3 C28 158.9(14) no . . .
N3 Mn2 O43 Mn1 -92.5(9) no . . .
N3 Mn2 O43 C21 32.6(18) no . . .
O44 Mn2 N4 C31 173.6(13) no . . .
O44 Mn2 N4 C34 2.2(18) no . . .
N4 Mn2 O44 C40 1.1(16) no . . .
N3 Mn2 N4 C31 -8.8(13) no . . .
N3 Mn2 N4 C34 179.8(18) no . . .
N4 Mn2 N3 C27 167.7(18) no . . .
N4 Mn2 N3 C28 -12.4(14) no . . .
O45 Mn3 O46 C60 168.9(16) no . . .
O46 Mn3 O45 C41 171.5(14) no . . .
O47 Mn3 O45 C41 82.4(14) no . . .
O45 Mn3 O48 C62 -50.1(19) no . . .
O48 Mn3 O45 C41 -106.9(15) no . . .
O45 Mn3 N5 C47 12.8(17) no . . .
O45 Mn3 N5 C48 -158.8(13) no . . .
N5 Mn3 O45 C41 -12.2(15) no . . .
O47 Mn3 O46 C60 -99.3(16) no . . .
O46 Mn3 O48 C62 43(2) no . . .
O48 Mn3 O46 C60 92.1(17) no . . .
O46 Mn3 N6 C51 -177.2(14) no . . .
O46 Mn3 N6 C54 11(2) no . . .
N6 Mn3 O46 C60 -5.7(17) no . . .
O47 Mn3 N5 C47 -79.3(17) no . . .
O47 Mn3 N5 C48 109.1(14) no . . .
O47 Mn3 N6 C51 -87.9(15) no . . .
O47 Mn3 N6 C54 100.3(19) no . . .
O48 Mn3 N5 C47 90.0(17) no . . .
O48 Mn3 N5 C48 -81.6(15) no . . .
N5 Mn3 O48 C62 -142(2) no . . .
O48 Mn3 N6 C51 100.2(14) no . . .
O48 Mn3 N6 C54 -72(2) no . . .
N6 Mn3 O48 C62 136(2) no . . .
N5 Mn3 N6 C51 6.2(14) no . . .
N5 Mn3 N6 C54 -166(2) no . . .
N6 Mn3 N5 C47 -172.4(18) no . . .
N6 Mn3 N5 C48 16.1(13) no . . .
O49 Mn4 O50 C83 -167.9(16) no . . .
O50 Mn4 O49 C64 -164.6(15) no . . .
O51 Mn4 O49 C64 105.4(16) no . . .
O49 Mn4 O52 C85 -31(4) no . . .
O52 Mn4 O49 C64 -80.9(16) no . . .
O49 Mn4 N7 C70 -3.1(16) no . . .
O49 Mn4 N7 C71 159.5(14) no . . .
N7 Mn4 O49 C64 8.0(16) no . . .
O51 Mn4 O50 C83 -80.5(16) no . . .
O50 Mn4 O52 C85 63(4) no . . .
O52 Mn4 O50 C83 109.2(16) no . . .
O50 Mn4 N8 C74 163.9(13) no . . .
O50 Mn4 N8 C77 -14.0(17) no . . .
N8 Mn4 O50 C83 14.9(17) no . . .
O51 Mn4 N7 C70 -91.0(16) no . . .
O51 Mn4 N7 C71 71.6(15) no . . .
O51 Mn4 N8 C74 -105.7(14) no . . .
O51 Mn4 N8 C77 76.4(18) no . . .
O52 Mn4 N7 C70 80.1(16) no . . .
O52 Mn4 N7 C71 -117.3(14) no . . .
N7 Mn4 O52 C85 -125(4) no . . .
O52 Mn4 N8 C74 79.6(15) no . . .
O52 Mn4 N8 C77 -98.3(18) no . . .
N8 Mn4 O52 C85 155(4) no . . .
N7 Mn4 N8 C74 -9.0(13) no . . .
N7 Mn4 N8 C77 173.1(18) no . . .
N8 Mn4 N7 C70 174.8(17) no . . .
N8 Mn4 N7 C71 -22.6(14) no . . .
O1 Si1 O2 W4 60.8(13) no . . .
O1 Si1 O2 W5 179.4(10) no . . .
O1 Si1 O2 W6 -66.3(14) no . . .
O2 Si1 O1 W1 -57.9(13) no . . .
O2 Si1 O1 W2 64.7(13) no . . .
O2 Si1 O1 W3 -179.5(11) no . . .
O1 Si1 O3 W7 -59.9(11) no . . .
O1 Si1 O3 W8 -177.9(9) no . . .
O1 Si1 O3 W9 66.7(13) no . . .
O3 Si1 O1 W1 58.6(12) no . . .
O3 Si1 O1 W2 -178.9(9) no . . .
O3 Si1 O1 W3 -63.1(13) no . . .
O1 Si1 O4 W10 -59.9(12) no . . .
O1 Si1 O4 W11 -179.0(8) no . . .
O1 Si1 O4 W12 58.7(11) no . . .
O4 Si1 O1 W1 -179.2(9) no . . .
O4 Si1 O1 W2 -56.7(12) no . . .
O4 Si1 O1 W3 59.1(14) no . . .
O2 Si1 O3 W7 53.0(12) no . . .
O2 Si1 O3 W8 -65.0(13) no . . .
O2 Si1 O3 W9 179.5(10) no . . .
O3 Si1 O2 W4 -52.6(12) no . . .
O3 Si1 O2 W5 66.0(14) no . . .
O3 Si1 O2 W6 -179.7(10) no . . .
O2 Si1 O4 W10 -177.5(8) no . . .
O2 Si1 O4 W11 63.5(12) no . . .
O2 Si1 O4 W12 -58.9(11) no . . .
O4 Si1 O2 W4 -177.1(8) no . . .
O4 Si1 O2 W5 -58.6(13) no . . .
O4 Si1 O2 W6 55.8(12) no . . .
O3 Si1 O4 W10 58.9(11) no . . .
O3 Si1 O4 W11 -60.2(12) no . . .
O3 Si1 O4 W12 177.4(8) no . . .
O4 Si1 O3 W7 177.4(8) no . . .
O4 Si1 O3 W8 59.4(11) no . . .
O4 Si1 O3 W9 -56.1(13) no . . .
Mn1 O41 C1 C2 -178.5(13) no . . .
Mn1 O41 C1 C6 3(4) no . . .
Mn1 O42 C20 C15 38(4) no . . .
Mn1 O42 C20 C19 -148.9(18) no . . .
Mn2 O42 C20 C15 -86(3) no . . .
Mn2 O42 C20 C19 87(3) no . . .
Mn1 O43 C21 C22 -88(3) no . . .
Mn1 O43 C21 C26 92(3) no . . .
Mn2 O43 C21 C22 151.6(19) no . . .
Mn2 O43 C21 C26 -28(4) no . . .
Mn2 O44 C40 C35 -0(4) no . . .
Mn2 O44 C40 C39 176.8(14) no . . .
Mn3 O45 C41 C42 -172.9(13) no . . .
Mn3 O45 C41 C46 6(4) no . . .
Mn3 O46 C60 C55 -2(4) no . . .
Mn3 O46 C60 C59 -173.1(15) no . . .
Mn3 O48 C62 C61 85(3) no . . .
Mn3 O48 C62 C63 -94(3) no . . .
Mn4 O49 C64 C65 173.7(14) no . . .
Mn4 O49 C64 C69 -5(4) no . . .
Mn4 O50 C83 C78 -5(4) no . . .
Mn4 O50 C83 C82 178.7(13) no . . .
Mn4 O52 C85 C84 -154(3) no . . .
Mn4 O52 C85 C86 29(8) no . . .
Mn1 N1 C7 C6 -7(4) no . . .
Mn1 N1 C8 C9 -150.1(16) no . . .
Mn1 N1 C8 C10 86(3) no . . .
Mn1 N1 C8 C11 -30(3) no . . .
C7 N1 C8 C9 32(3) no . . .
C7 N1 C8 C10 -92(3) no . . .
C7 N1 C8 C11 152(3) no . . .
C8 N1 C7 C6 170(2) no . . .
Mn1 N2 C11 C8 -35(2) no . . .
Mn1 N2 C11 C12 86.0(19) no . . .
Mn1 N2 C11 C13 -156.2(15) no . . .
Mn1 N2 C14 C15 2(4) no . . .
C11 N2 C14 C15 174(2) no . . .
C14 N2 C11 C8 152(3) no . . .
C14 N2 C11 C12 -87(3) no . . .
C14 N2 C11 C13 31(4) no . . .
Mn2 N3 C27 C26 6(4) no . . .
Mn2 N3 C28 C29 -89(2) no . . .
Mn2 N3 C28 C30 155.8(15) no . . .
Mn2 N3 C28 C31 31(3) no . . .
C27 N3 C28 C29 91(3) no . . .
C27 N3 C28 C30 -24(4) no . . .
C27 N3 C28 C31 -149(2) no . . .
C28 N3 C27 C26 -174(2) no . . .
Mn2 N4 C31 C28 28(3) no . . .
Mn2 N4 C31 C32 151.5(15) no . . .
Mn2 N4 C31 C33 -95(2) no . . .
Mn2 N4 C34 C35 -6(4) no . . .
C31 N4 C34 C35 -177(2) no . . .
C34 N4 C31 C28 -161(3) no . . .
C34 N4 C31 C32 -37(3) no . . .
C34 N4 C31 C33 76(3) no . . .
Mn3 N5 C47 C46 -8(4) no . . .
Mn3 N5 C48 C49 -161.9(15) no . . .
Mn3 N5 C48 C50 76(3) no . . .
Mn3 N5 C48 C51 -33(2) no . . .
C47 N5 C48 C49 26(4) no . . .
C47 N5 C48 C50 -96(3) no . . .
C47 N5 C48 C51 155(2) no . . .
C48 N5 C47 C46 163(2) no . . .
Mn3 N6 C51 C48 -28(3) no . . .
Mn3 N6 C51 C52 87(3) no . . .
Mn3 N6 C51 C53 -157.8(17) no . . .
Mn3 N6 C54 C55 -9(5) no . . .
C51 N6 C54 C55 180(3) no . . .
C54 N6 C51 C48 144(3) no . . .
C54 N6 C51 C52 -101(3) no . . .
C54 N6 C51 C53 15(4) no . . .
Mn4 N7 C70 C69 -6(4) no . . .
Mn4 N7 C71 C72 157.7(15) no . . .
Mn4 N7 C71 C73 -73(3) no . . .
Mn4 N7 C71 C74 44(2) no . . .
C70 N7 C71 C72 -40(3) no . . .
C70 N7 C71 C73 90(3) no . . .
C70 N7 C71 C74 -153(2) no . . .
C71 N7 C70 C69 -168(3) no . . .
Mn4 N8 C74 C71 37(2) no . . .
Mn4 N8 C74 C75 -84(2) no . . .
Mn4 N8 C74 C76 156.7(14) no . . .
Mn4 N8 C77 C78 5(4) no . . .
C74 N8 C77 C78 -173(2) no . . .
C77 N8 C74 C71 -145(3) no . . .
C77 N8 C74 C75 94(3) no . . .
C77 N8 C74 C76 -25(4) no . . .
O41 C1 C2 C3 -178.5(19) no . . .
O41 C1 C6 C5 179(3) no . . .
O41 C1 C6 C7 -6(5) no . . .
C2 C1 C6 C5 1(4) no . . .
C2 C1 C6 C7 176(3) no . . .
C6 C1 C2 C3 -0(4) no . . .
C1 C2 C3 C4 4(4) no . . .
C2 C3 C4 Br1 179(2) no . . .
C2 C3 C4 C5 -9(4) no . . .
Br1 C4 C5 C6 -178.6(16) no . . .
C3 C4 C5 C6 9(4) no . . .
C4 C5 C6 C1 -5(4) no . . .
C4 C5 C6 C7 179(3) no . . .
C1 C6 C7 N1 8(5) no . . .
C5 C6 C7 N1 -177(3) no . . .
N1 C8 C11 N2 40(3) no . . .
N1 C8 C11 C12 -76(3) no . . .
N1 C8 C11 C13 164(2) no . . .
C9 C8 C11 N2 162.7(19) no . . .
C9 C8 C11 C12 47(3) no . . .
C9 C8 C11 C13 -73(3) no . . .
C10 C8 C11 N2 -77(3) no . . .
C10 C8 C11 C12 167(3) no . . .
C10 C8 C11 C13 47(4) no . . .
N2 C14 C15 C16 170(3) no . . .
N2 C14 C15 C20 -7(5) no . . .
C14 C15 C16 C17 178(3) no . . .
C14 C15 C20 O42 -13(5) no . . .
C14 C15 C20 C19 175(3) no . . .
C16 C15 C20 O42 170(3) no . . .
C16 C15 C20 C19 -3(5) no . . .
C20 C15 C16 C17 -4(4) no . . .
C15 C16 C17 Br2 -173(3) no . . .
C15 C16 C17 C18 7(5) no . . .
Br2 C17 C18 C19 176.6(18) no . . .
C16 C17 C18 C19 -3(5) no . . .
C17 C18 C19 C20 -3(5) no . . .
C18 C19 C20 O42 -166(3) no . . .
C18 C19 C20 C15 6(5) no . . .
O43 C21 C22 C23 172(3) no . . .
O43 C21 C26 C25 -168(3) no . . .
O43 C21 C26 C27 3(4) no . . .
C22 C21 C26 C25 12(4) no . . .
C22 C21 C26 C27 -177(3) no . . .
C26 C21 C22 C23 -8(4) no . . .
C21 C22 C23 C24 0(5) no . . .
C22 C23 C24 Br3 -173(3) no . . .
C22 C23 C24 C25 3(5) no . . .
Br3 C24 C25 C26 177.8(18) no . . .
C23 C24 C25 C26 2(5) no . . .
C24 C25 C26 C21 -10(5) no . . .
C24 C25 C26 C27 178(3) no . . .
C21 C26 C27 N3 8(5) no . . .
C25 C26 C27 N3 179(3) no . . .
N3 C28 C31 N4 -35(3) no . . .
N3 C28 C31 C32 -156.2(18) no . . .
N3 C28 C31 C33 79(3) no . . .
C29 C28 C31 N4 79(4) no . . .
C29 C28 C31 C32 -42(4) no . . .
C29 C28 C31 C33 -167(3) no . . .
C30 C28 C31 N4 -159(3) no . . .
C30 C28 C31 C32 80(3) no . . .
C30 C28 C31 C33 -44(4) no . . .
N4 C34 C35 C36 -178(3) no . . .
N4 C34 C35 C40 8(5) no . . .
C34 C35 C36 C37 -179(3) no . . .
C34 C35 C40 O44 -4(5) no . . .
C34 C35 C40 C39 179(3) no . . .
C36 C35 C40 O44 -178(3) no . . .
C36 C35 C40 C39 5(4) no . . .
C40 C35 C36 C37 -5(4) no . . .
C35 C36 C37 Br4 177(3) no . . .
C35 C36 C37 C38 8(5) no . . .
Br4 C37 C38 C39 178.9(17) no . . .
C36 C37 C38 C39 -11(5) no . . .
C37 C38 C39 C40 12(4) no . . .
C38 C39 C40 O44 173(3) no . . .
C38 C39 C40 C35 -9(4) no . . .
O45 C41 C42 C43 -177.7(19) no . . .
O45 C41 C46 C45 -177.2(19) no . . .
O45 C41 C46 C47 4(4) no . . .
C42 C41 C46 C45 2(4) no . . .
C42 C41 C46 C47 -177(3) no . . .
C46 C41 C42 C43 3(4) no . . .
C41 C42 C43 C44 -6(4) no . . .
C42 C43 C44 Br5 -176.7(19) no . . .
C42 C43 C44 C45 4(4) no . . .
Br5 C44 C45 C46 -178.5(15) no . . .
C43 C44 C45 C46 0(4) no . . .
C44 C45 C46 C41 -3(4) no . . .
C44 C45 C46 C47 175(2) no . . .
C41 C46 C47 N5 -3(4) no . . .
C45 C46 C47 N5 179(2) no . . .
N5 C48 C51 N6 38(3) no . . .
N5 C48 C51 C52 -77(2) no . . .
N5 C48 C51 C53 170.7(15) no . . .
C49 C48 C51 N6 158(3) no . . .
C49 C48 C51 C52 43(4) no . . .
C49 C48 C51 C53 -68(3) no . . .
C50 C48 C51 N6 -74(3) no . . .
C50 C48 C51 C52 170.9(19) no . . .
C50 C48 C51 C53 59(3) no . . .
N6 C54 C55 C56 -171(3) no . . .
N6 C54 C55 C60 -2(5) no . . .
C54 C55 C56 C57 -179(2) no . . .
C54 C55 C60 O46 8(4) no . . .
C54 C55 C60 C59 179(3) no . . .
C56 C55 C60 O46 177(3) no . . .
C56 C55 C60 C59 -11(4) no . . .
C60 C55 C56 C57 12(4) no . . .
C55 C56 C57 Br6 174.5(19) no . . .
C55 C56 C57 C58 -10(5) no . . .
Br6 C57 C58 C59 -176.7(16) no . . .
C56 C57 C58 C59 7(5) no . . .
C57 C58 C59 C60 -7(4) no . . .
C58 C59 C60 O46 -179(3) no . . .
C58 C59 C60 C55 9(4) no . . .
O49 C64 C65 C66 -176(3) no . . .
O49 C64 C69 C68 178(3) no . . .
O49 C64 C69 C70 -6(5) no . . .
C65 C64 C69 C68 -0(4) no . . .
C65 C64 C69 C70 175(3) no . . .
C69 C64 C65 C66 3(4) no . . .
C64 C65 C66 C67 -9(5) no . . .
C65 C66 C67 Br7 -177(3) no . . .
C65 C66 C67 C68 11(4) no . . .
Br7 C67 C68 C69 179.0(17) no . . .
C66 C67 C68 C69 -9(4) no . . .
C67 C68 C69 C64 4(5) no . . .
C67 C68 C69 C70 -172(3) no . . .
C64 C69 C70 N7 12(5) no . . .
C68 C69 C70 N7 -173(3) no . . .
N7 C71 C74 N8 -47(3) no . . .
N7 C71 C74 C75 69(3) no . . .
N7 C71 C74 C76 -167(2) no . . .
C72 C71 C74 N8 -159.3(18) no . . .
C72 C71 C74 C75 -44(3) no . . .
C72 C71 C74 C76 81(3) no . . .
C73 C71 C74 N8 67(3) no . . .
C73 C71 C74 C75 -177(3) no . . .
C73 C71 C74 C76 -53(3) no . . .
N8 C77 C78 C79 179(3) no . . .
N8 C77 C78 C83 10(4) no . . .
C77 C78 C79 C80 -172(2) no . . .
C77 C78 C83 O50 -10(4) no . . .
C77 C78 C83 C82 166(2) no . . .
C79 C78 C83 O50 -178(3) no . . .
C79 C78 C83 C82 -2(4) no . . .
C83 C78 C79 C80 -3(4) no . . .
C78 C79 C80 Br8 -176.1(19) no . . .
C78 C79 C80 C81 4(4) no . . .
Br8 C80 C81 C82 -178.7(17) no . . .
C79 C80 C81 C82 1(4) no . . .
C80 C81 C82 C83 -7(4) no . . .
C81 C82 C83 O50 -177(3) no . . .
C81 C82 C83 C78 7(4) no . . .
